data_1575577
loop_
_publ_author_name
'J&#x119;drzkiewicz, Dawid'
'Morasch, Michael'
'Townrow, Oliver P. E.'
'R&#xf6;sch, Bastian'
'Langer, Jens'
'Mathe, Zachary'
'Harder, Sjoerd'

_publ_section_title
;
 Trends in benzene inverse sandwich complexes of the alkaline-earth metals
 Mg, Ca, Sr and Ba.
;
_journal_issue 38
_journal_name_full 'Chemical science'
_journal_page_first 17793
_journal_page_last 17802
_journal_paper_doi 10.1039/d5sc05373k
_journal_volume 16
_journal_year 2025
_chemical_formula_moiety 'C92 H144 Ba2 N4'
_chemical_formula_sum 'C92 H144 Ba2 N4'
_chemical_formula_weight 1580.78
_chemical_properties_physical Air-sensitive,Moisture-sensitive
_space_group_crystal_system triclinic
_space_group_IT_number 2
_space_group_name_Hall '-P 1'
_space_group_name_H-M_alt 'P -1'
_atom_sites_solution_hydrogens mixed
_atom_sites_solution_primary dual
_audit_creation_date 2025-03-11
_audit_creation_method
;
Olex2 1.3
(compiled 2020.11.12 svn.r5f609507 for OlexSys, GUI svn.r6408)
;
_audit_update_record
;
2025-03-28 deposited with the CCDC.	2025-08-12 downloaded from the CCDC.
;
_cell_angle_alpha 108.8315(10)
_cell_angle_beta 94.1080(9)
_cell_angle_gamma 109.8516(11)
_cell_formula_units_Z 4
_cell_length_a 15.84065(18)
_cell_length_b 23.0138(3)
_cell_length_c 30.6235(3)
_cell_measurement_reflns_used 55642
_cell_measurement_temperature 99.97(11)
_cell_measurement_theta_max 72.6650
_cell_measurement_theta_min 2.9940
_cell_volume 9730.3(2)
_computing_cell_refinement 'CrysAlisPro 1.171.39.46 (Rigaku OD, 2018)'
_computing_data_collection 'CrysAlisPro 1.171.39.46 (Rigaku OD, 2018)'
_computing_data_reduction 'CrysAlisPro 1.171.39.46 (Rigaku OD, 2018)'
_computing_molecular_graphics 'Olex2 1.3 (Dolomanov et al., 2009)'
_computing_publication_material 'Olex2 1.3 (Dolomanov et al., 2009)'
_computing_structure_refinement 'SHELXL 2016/6 (Sheldrick, 2015)'
_computing_structure_solution 'SHELXS  (Sheldrick, 2008)'
_diffrn_ambient_temperature 99.97(11)
_diffrn_detector_area_resol_mean 5.2903
_diffrn_detector_type AtlasS2
_diffrn_measured_fraction_theta_full 0.998
_diffrn_measured_fraction_theta_max 0.976
_diffrn_measurement_details
;
List of Runs (angles in degrees, time in seconds):

  # Type    Start    End  Width  t~exp~   \w     \q     \k     \f   Frames
#--------------------------------------------------------------------------
  1  \w    -70.00  32.00   1.00    3.00    --  -41.40  57.00-150.00  102
  2  \w   -114.00 -13.00   1.00    3.00    --  -41.40 -57.00  60.00  101
  3  \w    -21.00  74.00   1.00    3.00    --   41.40 -77.00 -60.00   95
  4  \w     33.00 113.00   1.00   12.00    --  104.66-125.00   0.00   80
  5  \w     29.00 137.00   1.00   12.00    --  104.66 -77.00 150.00  108
  6  \w    103.00 178.00   1.00   12.00    --  104.66  77.00  60.00   75
  7  \w     23.00 157.00   1.00   12.00    --  104.66 -15.00 -30.00  134
  8  \w     33.00 113.00   1.00   12.00    --  104.66-125.00 150.00   80
  9  \w     33.00 113.00   1.00   12.00    --  104.66-125.00  30.00   80
 10  \w     79.00 178.00   1.00   12.00    --  104.66  45.00 150.00   99
 11  \w     28.00 133.00   1.00   12.00    --  104.66 -30.00 120.00  105
 12  \w     33.00 113.00   1.00   12.00    --  104.66-125.00-120.00   80
 13  \w     32.00 134.00   1.00   12.00    --  104.66 -61.00   0.00  102
 14  \w   -114.00 -13.00   1.00    3.00    --  -41.40 -57.00 -30.00  101
 15  \w   -114.00 -13.00   1.00    3.00    --  -41.40 -57.00 150.00  101
 16  \w   -114.00 -13.00   1.00    3.00    --  -41.40 -57.00-120.00  101
 17  \w     76.00 177.00   1.00   12.00    --  104.66  61.00  90.00  101
 18  \w     52.00 178.00   1.00   12.00    --  104.66  15.00 -60.00  126
 19  \w     76.00 177.00   1.00   12.00    --  104.66  61.00-180.00  101
 20  \w     79.00 178.00   1.00   12.00    --  104.66  45.00 -30.00   99
 21  \w     76.00 178.00   1.00   12.00    --  104.66  30.00  30.00  102
;
_diffrn_measurement_device 'four-circle diffractometer'
_diffrn_measurement_device_type 'SuperNova, Dual, Cu at home/near, AtlasS2'
_diffrn_measurement_method '\w scans'
_diffrn_radiation_type CuK\a
_diffrn_radiation_wavelength 1.54184
_diffrn_reflns_av_R_equivalents 0.0427
_diffrn_reflns_av_unetI/netI 0.0395
_diffrn_reflns_Laue_measured_fraction_full 0.998
_diffrn_reflns_Laue_measured_fraction_max 0.976
_diffrn_reflns_limit_h_max 19
_diffrn_reflns_limit_h_min -17
_diffrn_reflns_limit_k_max 27
_diffrn_reflns_limit_k_min -28
_diffrn_reflns_limit_l_max 37
_diffrn_reflns_limit_l_min -37
_diffrn_reflns_number 127173
_diffrn_reflns_point_group_measured_fraction_full 0.998
_diffrn_reflns_point_group_measured_fraction_max 0.976
_diffrn_reflns_theta_full 67.684
_diffrn_reflns_theta_max 72.663
_diffrn_reflns_theta_min 2.197
_exptl_absorpt_coefficient_mu 6.539
_exptl_absorpt_correction_T_max 0.574
_exptl_absorpt_correction_T_min 0.369
_exptl_absorpt_correction_type analytical
_exptl_absorpt_process_details
;
CrysAlisPro 1.171.39.46 (Rigaku Oxford Diffraction, 2018)
Analytical numeric absorption correction using a multifaceted crystal
			model based on expressions derived by R.C. Clark & J.S. Reid.
(Clark, R. C. & Reid, J. S. (1995). Acta Cryst. A51, 887-897)
Empirical absorption correction using spherical harmonics,
 implemented in SCALE3 ABSPACK scaling algorithm.
;
_exptl_crystal_colour 'clear brownish black'
_exptl_crystal_colour_lustre clear
_exptl_crystal_colour_modifier brownish
_exptl_crystal_colour_primary black
_exptl_crystal_density_diffrn 1.079
_exptl_crystal_description block
_exptl_crystal_F_000 3344
_exptl_crystal_size_max 0.209
_exptl_crystal_size_mid 0.189
_exptl_crystal_size_min 0.124
_refine_diff_density_max 1.293
_refine_diff_density_min -1.620
_refine_diff_density_rms 0.062
_refine_ls_extinction_coef 0.000057(6)
_refine_ls_extinction_expression Fc^*^=kFc[1+0.001xFc^2^\l^3^/sin(2\q)]^-1/4^
_refine_ls_extinction_method 'SHELXL-2016/6 (Sheldrick 2016)'
_refine_ls_goodness_of_fit_ref 1.006
_refine_ls_hydrogen_treatment mixed
_refine_ls_matrix_type full
_refine_ls_number_parameters 2382
_refine_ls_number_reflns 37786
_refine_ls_number_restraints 1605
_refine_ls_restrained_S_all 0.995
_refine_ls_R_factor_all 0.0419
_refine_ls_R_factor_gt 0.0372
_refine_ls_shift/su_max 0.004
_refine_ls_shift/su_mean 0.000
_refine_ls_structure_factor_coef Fsqd
_refine_ls_weighting_details 'w=1/[\s^2^(Fo^2^)+(0.0424P)^2^+7.5906P] where P=(Fo^2^+2Fc^2^)/3'
_refine_ls_weighting_scheme calc
_refine_ls_wR_factor_gt 0.0908
_refine_ls_wR_factor_ref 0.0940
_reflns_Friedel_coverage 0.000
_reflns_number_gt 33835
_reflns_number_total 37786
_reflns_threshold_expression 'I > 2\s(I)'
_cod_data_source_file d5sc05373k2.cif
_cod_data_source_block hasj230815a
_cod_depositor_comments 'Adding full bibliography for 1575569--1575577.cif.'
_cod_original_cell_volume 9730.2(2)
_cod_database_code 1575577
_shelx_shelxl_version_number 2016/6
_shelx_space_group_comment
;
The symmetry employed for this shelxl refinement is uniquely defined
by the following loop, which should always be used as a source of
symmetry information in preference to the above space-group names.
They are only intended as comments.
;
_shelx_estimated_absorpt_t_max 0.498
_shelx_estimated_absorpt_t_min 0.342
_olex2_refinement_description
;
1. Fixed Uiso
 At 1.2 times of:
  All C(H) groups, All C(H,H) groups
 At 1.5 times of:
  All C(H,H,H) groups
2. Restrained distances
 C29-C30 \\sim C29B-C30B \\sim C29D-C30D \\sim C29-C32 \\sim C29B-C32B \\sim
C29D-C32D
 with sigma of 0.02
 C30-C31 \\sim C30B-C31B \\sim C30D-C31D \\sim C32-C33 \\sim C32B-C33B \\sim
C32D-C33D
 with sigma of 0.02
 C24A-C27A \\sim C24A-C27C
 with sigma of 0.02
 C72A-C73A \\sim C72C-C73C \\sim C72A-C75A \\sim C72C-C73C
 with sigma of 0.02
 C73A-C74A \\sim C73C-C74C \\sim C75A-C76A \\sim C75C-C76C
 with sigma of 0.02
 C83A-C84A \\sim C83C-C84C \\sim C83E-C84E \\sim C83A-C86A \\sim C83C-C86C
\\sim C83E-C86E
 with sigma of 0.02
 C84A-C85A \\sim C84C-C85C \\sim C84E-C85E \\sim C86A-C87A \\sim C86C-C87C
\\sim C86E-C87E
 with sigma of 0.02
 C84A-C86A \\sim C84C-C86C \\sim C84E-C86E
 with sigma of 0.02
3. Uiso/Uaniso restraints and constraints
C29 \\sim C30 \\sim C31 \\sim C32 \\sim C33 \\sim C29B \\sim C30B \\sim C31B
\\sim C32B \\sim C33B \\sim C29D \\sim C30D \\sim C31D \\sim C32D \\sim C33D:
within 2A with sigma of 0.01 and sigma for terminal atoms of 0.02 within 2A
C67 \\sim C68 \\sim C69 \\sim C70 \\sim C71 \\sim C67B \\sim C68B \\sim C69B
\\sim C70B \\sim C71B: within 2A with sigma of 0.02 and sigma for terminal
atoms of 0.04 within 2A
C27A \\sim C28A \\sim C27C \\sim C28C: within 2A with sigma of 0.02 and sigma
for terminal atoms of 0.04 within 2A
C61A \\sim C62A \\sim C63A \\sim C64A \\sim C65A \\sim C66A \\sim C67A \\sim
C68A \\sim C69A \\sim C70A \\sim C71A \\sim C72A \\sim C73A \\sim C74A \\sim
C75A \\sim C76A \\sim C61C \\sim C62C \\sim C63C \\sim C64C \\sim C65C \\sim
C66C \\sim C67C \\sim C68C \\sim C69C \\sim C70C \\sim C71C \\sim C72C \\sim
C73C \\sim C74C \\sim C75C \\sim C76C \\sim C77A \\sim C78A \\sim C79A \\sim
C80A \\sim C81A \\sim C82A \\sim C77C \\sim C78C \\sim C79C \\sim C80C \\sim
C81C \\sim C82C: within 2A with sigma of 0.02 and sigma for terminal atoms of
0.04 within 2A
C83A \\sim C84A \\sim C85A \\sim C86A \\sim C87A \\sim C83C \\sim C84C \\sim
C85C \\sim C86C \\sim C87C \\sim C83E \\sim C84E \\sim C85E \\sim C86E \\sim
C87E \\sim C88A \\sim C89A \\sim C90A \\sim C91A \\sim C92A \\sim C88C \\sim
C89C \\sim C90C \\sim C91C \\sim C92C: within 2A with sigma of 0.01 and sigma
for terminal atoms of 0.02 within 2A
Uanis(C27C) \\sim Ueq, Uanis(C27A) \\sim Ueq: with sigma of 0.01 and sigma for
terminal atoms of 0.02
4. Others
 1*[Sof(C29)+Sof(H29)+Sof(C30)+Sof(H30C)+Sof(H30D)+Sof(C31)+Sof(H31D)+
 Sof(H31E)+Sof(H31F)+Sof(C32)+Sof(H32C)+Sof(H32D)+Sof(C33)+Sof(H33D)+Sof(H33E)+
 Sof(H33F)]+1*[Sof(C29B)+Sof(H29B)+Sof(C30B)+Sof(H30E)+Sof(H30F)+Sof(C31B)+
 Sof(H31G)+Sof(H31H)+Sof(H31I)+Sof(C32B)+Sof(H32E)+Sof(H32F)+Sof(C33B)+
 Sof(H33G)+Sof(H33H)+Sof(H33I)]+1*[Sof(C29D)+Sof(H29D)+Sof(C30D)+Sof(H30G)+
 Sof(H30H)+Sof(C31D)+Sof(H31J)+Sof(H31K)+Sof(H31L)+Sof(C32D)+Sof(H32G)+
 Sof(H32H)+Sof(C33D)+Sof(H33J)+Sof(H33K)+Sof(H33L)]=1 with esd of 0.0001
 1*[Sof(C77A)+Sof(C78A)+Sof(C79A)+Sof(H79A)+Sof(C80A)+Sof(H80A)+Sof(C81A)+
 Sof(H81A)+Sof(C82A)+Sof(C77C)+Sof(C78C)+Sof(C79C)+Sof(H79C)+Sof(C80C)+
 Sof(H80C)+Sof(C81C)+Sof(H81C)+Sof(C82C)+Sof(C83C)+Sof(H83C)+Sof(C84C)+
 Sof(H84C)+Sof(H84D)+Sof(C85C)+Sof(H85D)+Sof(H85E)+Sof(H85F)+Sof(C86C)+
 Sof(H86C)+Sof(H86D)+Sof(C87C)+Sof(H87D)+Sof(H87E)+Sof(H87F)+Sof(C88A)+
 Sof(H88A)+Sof(C89A)+Sof(H89A)+Sof(H89B)+Sof(C90A)+Sof(H90A)+Sof(H90B)+
 Sof(H90C)+Sof(C91A)+Sof(H91A)+Sof(H91B)+Sof(C92A)+Sof(H92A)+Sof(H92B)+
 Sof(H92C)+Sof(C88C)+Sof(H88C)+Sof(C89C)+Sof(H89C)+Sof(H89D)+Sof(C90C)+
 Sof(H90D)+Sof(H90E)+Sof(H90F)+Sof(C91C)+Sof(H91C)+Sof(H91D)+Sof(C92C)+
 Sof(H92D)+Sof(H92E)+Sof(H92F)]+1*[Sof(C83A)+Sof(H83A)+Sof(C84A)+Sof(H84A)+
 Sof(H84B)+Sof(C85A)+Sof(H85A)+Sof(H85B)+Sof(H85C)+Sof(C86A)+Sof(H86A)+
 Sof(H86B)+Sof(C87A)+Sof(H87A)+Sof(H87B)+Sof(H87C)]+1*[Sof(C83E)+Sof(H83E)+
 Sof(C84E)+Sof(H84E)+Sof(H84F)+Sof(C85E)+Sof(H85G)+Sof(H85H)+Sof(H85I)+
 Sof(C86E)+Sof(H86E)+Sof(H86F)+Sof(C87E)+Sof(H87G)+Sof(H87H)+Sof(H87I)]=1 with
 esd of 0.0001
 Sof(C29)=Sof(H29)=Sof(C30)=Sof(H30C)=Sof(H30D)=Sof(C31)=Sof(H31D)=Sof(H31E)=
 Sof(H31F)=Sof(C32)=Sof(H32C)=Sof(H32D)=Sof(C33)=Sof(H33D)=Sof(H33E)=Sof(H33F)=
 FVAR(1)
 Sof(C29B)=Sof(H29B)=Sof(C30B)=Sof(H30E)=Sof(H30F)=Sof(C31B)=Sof(H31G)=
 Sof(H31H)=Sof(H31I)=Sof(C32B)=Sof(H32E)=Sof(H32F)=Sof(C33B)=Sof(H33G)=
 Sof(H33H)=Sof(H33I)=FVAR(2)
 Sof(C29D)=Sof(H29D)=Sof(C30D)=Sof(H30G)=Sof(H30H)=Sof(C31D)=Sof(H31J)=
 Sof(H31K)=Sof(H31L)=Sof(C32D)=Sof(H32G)=Sof(H32H)=Sof(C33D)=Sof(H33J)=
 Sof(H33K)=Sof(H33L)=FVAR(3)
 Sof(C67B)=Sof(H67B)=Sof(C68B)=Sof(H68G)=Sof(H68H)=Sof(C69B)=Sof(H69J)=
 Sof(H69K)=Sof(H69L)=Sof(C70B)=Sof(H70G)=Sof(H70H)=Sof(C71B)=Sof(H71J)=
 Sof(H71K)=Sof(H71L)=1-FVAR(4)
 Sof(C67)=Sof(H67)=Sof(C68)=Sof(H68E)=Sof(H68F)=Sof(C69)=Sof(H69G)=Sof(H69H)=
 Sof(H69I)=Sof(C70)=Sof(H70E)=Sof(H70F)=Sof(C71)=Sof(H71G)=Sof(H71H)=Sof(H71I)=
 FVAR(4)
 Sof(H24B)=Sof(C27C)=Sof(H27C)=Sof(H27D)=Sof(C28C)=Sof(H28D)=Sof(H28E)=
 Sof(H28F)=1-FVAR(5)
 Sof(H24A)=Sof(C27A)=Sof(H27A)=Sof(H27B)=Sof(C28A)=Sof(H28A)=Sof(H28B)=
 Sof(H28C)=FVAR(5)
 Sof(C77A)=Sof(C78A)=Sof(C79A)=Sof(H79A)=Sof(C80A)=Sof(H80A)=Sof(C81A)=
 Sof(H81A)=Sof(C82A)=Sof(C88A)=Sof(H88A)=Sof(C89A)=Sof(H89A)=Sof(H89B)=
 Sof(C90A)=Sof(H90A)=Sof(H90B)=Sof(H90C)=Sof(C91A)=Sof(H91A)=Sof(H91B)=
 Sof(C92A)=Sof(H92A)=Sof(H92B)=Sof(H92C)=1-FVAR(6)
 Sof(C77C)=Sof(C78C)=Sof(C79C)=Sof(H79C)=Sof(C80C)=Sof(H80C)=Sof(C81C)=
 Sof(H81C)=Sof(C82C)=Sof(C83C)=Sof(H83C)=Sof(C84C)=Sof(H84C)=Sof(H84D)=
 Sof(C85C)=Sof(H85D)=Sof(H85E)=Sof(H85F)=Sof(C86C)=Sof(H86C)=Sof(H86D)=
 Sof(C87C)=Sof(H87D)=Sof(H87E)=Sof(H87F)=Sof(C88C)=Sof(H88C)=Sof(C89C)=
 Sof(H89C)=Sof(H89D)=Sof(C90C)=Sof(H90D)=Sof(H90E)=Sof(H90F)=Sof(C91C)=
 Sof(H91C)=Sof(H91D)=Sof(C92C)=Sof(H92D)=Sof(H92E)=Sof(H92F)=FVAR(6)
 Sof(C83A)=Sof(H83A)=Sof(C84A)=Sof(H84A)=Sof(H84B)=Sof(C85A)=Sof(H85A)=
 Sof(H85B)=Sof(H85C)=Sof(C86A)=Sof(H86A)=Sof(H86B)=Sof(C87A)=Sof(H87A)=
 Sof(H87B)=Sof(H87C)=FVAR(7)
 Sof(C83E)=Sof(H83E)=Sof(C84E)=Sof(H84E)=Sof(H84F)=Sof(C85E)=Sof(H85G)=
 Sof(H85H)=Sof(H85I)=Sof(C86E)=Sof(H86E)=Sof(H86F)=Sof(C87E)=Sof(H87G)=
 Sof(H87H)=Sof(H87I)=FVAR(8)
 Sof(C61C)=Sof(C62C)=Sof(C63C)=Sof(H63C)=Sof(C64C)=Sof(H64C)=Sof(C65C)=
 Sof(H65C)=Sof(C66C)=Sof(C67C)=Sof(H67C)=Sof(C68C)=Sof(H68C)=Sof(H68D)=
 Sof(C69C)=Sof(H69D)=Sof(H69E)=Sof(H69F)=Sof(C70C)=Sof(H70C)=Sof(H70D)=
 Sof(C71C)=Sof(H71D)=Sof(H71E)=Sof(H71F)=Sof(C72C)=Sof(H72C)=Sof(C73C)=
 Sof(H73C)=Sof(H73D)=Sof(C74C)=Sof(H74D)=Sof(H74E)=Sof(H74F)=Sof(C75C)=
 Sof(H75C)=Sof(H75D)=Sof(C76C)=Sof(H76D)=Sof(H76E)=Sof(H76F)=1-FVAR(9)
 Sof(C61A)=Sof(C62A)=Sof(C63A)=Sof(H63A)=Sof(C64A)=Sof(H64A)=Sof(C65A)=
 Sof(H65A)=Sof(C66A)=Sof(C67A)=Sof(H67A)=Sof(C68A)=Sof(H68A)=Sof(H68B)=
 Sof(C69A)=Sof(H69A)=Sof(H69B)=Sof(H69C)=Sof(C70A)=Sof(H70A)=Sof(H70B)=
 Sof(C71A)=Sof(H71A)=Sof(H71B)=Sof(H71C)=Sof(C72A)=Sof(H72A)=Sof(C73A)=
 Sof(H73A)=Sof(H73B)=Sof(C74A)=Sof(H74A)=Sof(H74B)=Sof(H74C)=Sof(C75A)=
 Sof(H75A)=Sof(H75B)=Sof(C76A)=Sof(H76A)=Sof(H76B)=Sof(H76C)=FVAR(9)
5.a Riding coordinates:
 C83E(H83E)
5.b Ternary CH refined with riding coordinates:
 C24(H24), C29(H29), C29B(H29B), C29D(H29D), C40(H40), C45(H45), C67(H67),
 C67B(H67B), C72(H72), C83(H83), C88(H88), C24A(H24A), C24A(H24B), C29A(H29A),
 C40A(H40A), C45A(H45A), C67A(H67A), C72A(H72A), C67C(H67C), C72C(H72C),
 C83A(H83A), C83C(H83C), C88A(H88A), C88C(H88C)
5.c Secondary CH2 refined with riding coordinates:
 C25(H25C,H25D), C27(H27E,H27F), C30(H30C,H30D), C32(H32C,H32D), C30B(H30E,
 H30F), C32B(H32E,H32F), C30D(H30G,H30H), C32D(H32G,H32H), C41(H41C,H41D),
 C43(H43C,H43D), C46(H46C,H46D), C48(H48C,H48D), C68(H68E,H68F), C70(H70E,H70F),
  C68B(H68G,H68H), C70B(H70G,H70H), C73(H73E,H73F), C75(H75E,H75F), C84(H84G,
 H84H), C86(H86G,H86H), C89(H89E,H89F), C91(H91E,H91F), C25A(H25A,H25B),
 C27A(H27A,H27B), C27C(H27C,H27D), C30A(H30A,H30B), C32A(H32A,H32B), C41A(H41A,
 H41B), C43A(H43A,H43B), C46A(H46A,H46B), C48A(H48A,H48B), C68A(H68A,H68B),
 C70A(H70A,H70B), C73A(H73A,H73B), C75A(H75A,H75B), C68C(H68C,H68D), C70C(H70C,
 H70D), C73C(H73C,H73D), C75C(H75C,H75D), C84A(H84A,H84B), C86A(H86A,H86B),
 C84C(H84C,H84D), C86C(H86C,H86D), C84E(H84E,H84F), C86E(H86E,H86F), C89A(H89A,
 H89B), C91A(H91A,H91B), C89C(H89C,H89D), C91C(H91C,H91D)
5.d Aromatic/amide H refined with riding coordinates:
 C8(H8), C20(H20), C21(H21), C22(H22), C36(H36), C37(H37), C38(H38), C63(H63),
 C64(H64), C65(H65), C79(H79), C80(H80), C81(H81), C20A(H20A), C21A(H21A),
 C22A(H22A), C36A(H36A), C37A(H37A), C38A(H38A), C63A(H63A), C64A(H64A),
 C65A(H65A), C63C(H63C), C64C(H64C), C65C(H65C), C79A(H79A), C80A(H80A),
 C81A(H81A), C79C(H79C), C80C(H80C), C81C(H81C)
5.e Fitted hexagon refined as free rotating group:
 C77C(C78C,C79C,C80C,C81C,C82C)
5.f Idealised Me refined as rotating group:
 C11(H11D,H11E,H11F), C12(H12D,H12E,H12F), C13(H13D,H13E,H13F), C15(H15D,H15E,
 H15F), C16(H16D,H16E,H16F), C17(H17D,H17E,H17F), C26(H26D,H26E,H26F), C28(H28G,
 H28H,H28I), C31(H31D,H31E,H31F), C33(H33D,H33E,H33F), C31B(H31G,H31H,H31I),
 C33B(H33G,H33H,H33I), C31D(H31J,H31K,H31L), C33D(H33J,H33K,H33L), C42(H42D,
 H42E,H42F), C44(H44D,H44E,H44F), C47(H47D,H47E,H47F), C49(H49D,H49E,H49F),
 C54(H54D,H54E,H54F), C55(H55D,H55E,H55F), C56(H56D,H56E,H56F), C58(H58D,H58E,
 H58F), C59(H59D,H59E,H59F), C60(H60D,H60E,H60F), C69(H69G,H69H,H69I), C71(H71G,
 H71H,H71I), C69B(H69J,H69K,H69L), C71B(H71J,H71K,H71L), C74(H74G,H74H,H74I),
 C76(H76G,H76H,H76I), C85(H85J,H85K,H85L), C87(H87J,H87K,H87L), C90(H90G,H90H,
 H90I), C92(H92G,H92H,H92I), C11A(H11A,H11B,H11C), C12A(H12A,H12B,H12C),
 C13A(H13A,H13B,H13C), C15A(H15A,H15B,H15C), C16A(H16A,H16B,H16C), C17A(H17A,
 H17B,H17C), C26A(H26A,H26B,H26C), C28A(H28A,H28B,H28C), C28C(H28D,H28E,H28F),
 C31A(H31A,H31B,H31C), C33A(H33A,H33B,H33C), C42A(H42A,H42B,H42C), C44A(H44A,
 H44B,H44C), C47A(H47A,H47B,H47C), C49A(H49A,H49B,H49C), C54A(H54A,H54B,H54C),
 C55A(H55A,H55B,H55C), C56A(H56A,H56B,H56C), C58A(H58A,H58B,H58C), C59A(H59A,
 H59B,H59C), C60A(H60A,H60B,H60C), C69A(H69A,H69B,H69C), C71A(H71A,H71B,H71C),
 C74A(H74A,H74B,H74C), C76A(H76A,H76B,H76C), C69C(H69D,H69E,H69F), C71C(H71D,
 H71E,H71F), C74C(H74D,H74E,H74F), C76C(H76D,H76E,H76F), C85A(H85A,H85B,H85C),
 C87A(H87A,H87B,H87C), C85C(H85D,H85E,H85F), C87C(H87D,H87E,H87F), C85E(H85G,
 H85H,H85I), C87E(H87G,H87H,H87I), C90A(H90A,H90B,H90C), C92A(H92A,H92B,H92C),
 C90C(H90D,H90E,H90F), C92C(H92D,H92E,H92F)
;
_smtbx_masks_void_probe_radius 1.2
_smtbx_masks_void_truncation_radius 1.2
_olex2_submission_special_instructions 'No special instructions were received'
_oxdiff_exptl_absorpt_empirical_details
;
Empirical correction (ABSPACK) includes:
- Absorption correction using spherical harmonics
- Frame scaling
;

loop_
_space_group_symop_operation_xyz
'x, y, z'
'-x, -y, -z'

loop_
_atom_site_label
_atom_site_type_symbol
_atom_site_fract_x
_atom_site_fract_y
_atom_site_fract_z
_atom_site_U_iso_or_equiv
_atom_site_adp_type
_atom_site_occupancy
_atom_site_site_symmetry_order
_atom_site_calc_flag
_atom_site_refinement_flags_posn
_atom_site_refinement_flags_adp
_atom_site_refinement_flags_occupancy
_atom_site_disorder_assembly
_atom_site_disorder_group
Ba1 Ba 0.32924(2) -0.00569(2) 0.18183(2) 0.03173(4) Uani 1 1 d . . . . .
Ba2 Ba 0.57642(2) -0.01414(2) 0.29591(2) 0.03197(4) Uani 1 1 d . . . . .
N1 N 0.15871(14) -0.00605(11) 0.16615(7) 0.0269(4) Uani 1 1 d . . . . .
N2 N 0.28355(14) 0.00772(10) 0.09951(7) 0.0237(4) Uani 1 1 d . . . . .
N3 N 0.73322(15) -0.03727(12) 0.29617(7) 0.0303(5) Uani 1 1 d . . . . .
N4 N 0.61975(14) -0.04752(11) 0.36870(7) 0.0246(4) Uani 1 1 d . . . . .
C1 C 0.42082(19) -0.07832(15) 0.21767(10) 0.0324(5) Uani 1 1 d . . . . .
H1 H 0.400(2) -0.1227(18) 0.2025(12) 0.041(9) Uiso 1 1 d . . . . .
C2 C 0.38516(18) -0.04579(15) 0.25786(9) 0.0313(5) Uani 1 1 d . . . . .
H2 H 0.339(2) -0.0730(17) 0.2686(12) 0.040(9) Uiso 1 1 d . . . . .
C3 C 0.41830(17) 0.02255(14) 0.27871(9) 0.0292(5) Uani 1 1 d . . . . .
H3 H 0.394(2) 0.0415(16) 0.3033(12) 0.036(8) Uiso 1 1 d . . . . .
C4 C 0.4871(2) 0.06546(15) 0.26260(10) 0.0366(6) Uani 1 1 d . . . . .
H4 H 0.507(2) 0.1119(16) 0.2769(11) 0.030(8) Uiso 1 1 d . . . . .
C5 C 0.52333(19) 0.03279(15) 0.22261(9) 0.0321(6) Uani 1 1 d . . . . .
H5 H 0.563(2) 0.0581(15) 0.2119(11) 0.028(7) Uiso 1 1 d . . . . .
C6 C 0.49065(18) -0.03525(15) 0.20167(9) 0.0308(5) Uani 1 1 d . . . . .
H6 H 0.515(2) -0.0533(16) 0.1779(12) 0.033(8) Uiso 1 1 d . . . . .
C7 C 0.10317(16) -0.00277(12) 0.13334(8) 0.0234(5) Uani 1 1 d . . . . .
C8 C 0.13178(16) 0.00574(12) 0.09249(8) 0.0237(5) Uani 1 1 d . . . . .
H8 H 0.086374 0.008150 0.071905 0.028 Uiso 1 1 calc R U . . .
C9 C 0.21380(16) 0.01143(11) 0.07588(8) 0.0213(4) Uani 1 1 d . . . . .
C10 C 0.00291(17) -0.00730(13) 0.13514(9) 0.0282(5) Uani 1 1 d . . . . .
C11 C -0.03139(19) -0.01804(16) 0.17849(10) 0.0359(6) Uani 1 1 d . . . . .
H11D H -0.033691 -0.061212 0.178303 0.054 Uiso 1 1 calc R U . . .
H11E H -0.092881 -0.017153 0.177806 0.054 Uiso 1 1 calc R U . . .
H11F H 0.010433 0.017379 0.207110 0.054 Uiso 1 1 calc R U . . .
C12 C -0.06386(18) -0.06579(15) 0.09163(10) 0.0366(6) Uani 1 1 d . . . . .
H12D H -0.049441 -0.057822 0.062973 0.055 Uiso 1 1 calc R U . . .
H12E H -0.126882 -0.069615 0.093598 0.055 Uiso 1 1 calc R U . . .
H12F H -0.057676 -0.107108 0.090693 0.055 Uiso 1 1 calc R U . . .
C13 C -0.0036(2) 0.05791(15) 0.13523(11) 0.0367(6) Uani 1 1 d . . . . .
H13D H 0.038252 0.095079 0.163040 0.055 Uiso 1 1 calc R U . . .
H13E H -0.066564 0.055158 0.136051 0.055 Uiso 1 1 calc R U . . .
H13F H 0.013276 0.065040 0.106662 0.055 Uiso 1 1 calc R U . . .
C14 C 0.21032(16) 0.02061(12) 0.02729(8) 0.0239(5) Uani 1 1 d . . . . .
C15 C 0.29632(18) 0.02562(14) 0.00624(8) 0.0294(5) Uani 1 1 d . . . . .
H15D H 0.348115 0.065741 0.026929 0.044 Uiso 1 1 calc R U . . .
H15E H 0.285447 0.027964 -0.024944 0.044 Uiso 1 1 calc R U . . .
H15F H 0.310359 -0.013636 0.003278 0.044 Uiso 1 1 calc R U . . .
C16 C 0.1938(2) 0.08471(13) 0.03284(9) 0.0323(6) Uani 1 1 d . . . . .
H16D H 0.136185 0.081582 0.043566 0.048 Uiso 1 1 calc R U . . .
H16E H 0.190257 0.090250 0.002431 0.048 Uiso 1 1 calc R U . . .
H16F H 0.244549 0.123023 0.056035 0.048 Uiso 1 1 calc R U . . .
C17 C 0.12987(18) -0.03916(13) -0.00884(8) 0.0305(5) Uani 1 1 d . . . . .
H17D H 0.134744 -0.080518 -0.008910 0.046 Uiso 1 1 calc R U . . .
H17E H 0.131715 -0.037231 -0.040277 0.046 Uiso 1 1 calc R U . . .
H17F H 0.071878 -0.037831 -0.000358 0.046 Uiso 1 1 calc R U . . .
C18 C 0.14613(17) -0.01441(13) 0.20918(8) 0.0266(5) Uani 1 1 d . . . . .
C19 C 0.11346(18) -0.07872(14) 0.21088(9) 0.0298(5) Uani 1 1 d . . . . .
C20 C 0.12194(19) -0.08532(15) 0.25460(10) 0.0345(6) Uani 1 1 d . . . . .
H20 H 0.100393 -0.128498 0.255893 0.041 Uiso 1 1 calc R U . . .
C21 C 0.16114(19) -0.03017(16) 0.29614(9) 0.0354(6) Uani 1 1 d . . . . .
H21 H 0.167630 -0.035593 0.325497 0.043 Uiso 1 1 calc R U . . .
C22 C 0.1906(2) 0.03265(16) 0.29442(9) 0.0365(6) Uani 1 1 d . . . . .
H22 H 0.214962 0.070361 0.323021 0.044 Uiso 1 1 calc R U . . .
C23 C 0.1855(2) 0.04205(14) 0.25178(9) 0.0344(6) Uani 1 1 d . . . . .
C24 C 0.06662(19) -0.13980(14) 0.16588(10) 0.0335(6) Uani 1 1 d . . . . .
H24 H 0.045547 -0.123908 0.142016 0.040 Uiso 1 1 calc R U . . .
C25 C 0.1328(2) -0.17216(15) 0.14530(11) 0.0390(6) Uani 1 1 d . . . . .
H25C H 0.099327 -0.209054 0.114945 0.047 Uiso 1 1 calc R U . . .
H25D H 0.183053 -0.138786 0.138453 0.047 Uiso 1 1 calc R U . . .
C26 C 0.1751(2) -0.19930(16) 0.17638(12) 0.0450(7) Uani 1 1 d . . . . .
H26D H 0.213836 -0.220372 0.159724 0.067 Uiso 1 1 calc R U . . .
H26E H 0.126196 -0.232212 0.183738 0.067 Uiso 1 1 calc R U . . .
H26F H 0.212309 -0.162771 0.205686 0.067 Uiso 1 1 calc R U . . .
C27 C -0.0199(2) -0.19062(16) 0.17211(12) 0.0422(7) Uani 1 1 d . . . . .
H27E H -0.001098 -0.212763 0.191636 0.051 Uiso 1 1 calc R U . . .
H27F H -0.056112 -0.166679 0.189285 0.051 Uiso 1 1 calc R U . . .
C28 C -0.0805(2) -0.24352(17) 0.12553(14) 0.0538(9) Uani 1 1 d . . . . .
H28G H -0.101284 -0.222140 0.106437 0.081 Uiso 1 1 calc R U . . .
H28H H -0.133798 -0.274534 0.131780 0.081 Uiso 1 1 calc R U . . .
H28I H -0.045423 -0.267867 0.108466 0.081 Uiso 1 1 calc R U . . .
C29 C 0.2188(7) 0.1145(6) 0.2522(5) 0.0369(18) Uani 0.469(3) 1 d D U P A 1
H29 H 0.207445 0.109432 0.218371 0.044 Uiso 0.469(3) 1 calc R U P A 1
C30 C 0.3216(6) 0.1530(4) 0.2703(3) 0.0430(16) Uani 0.469(3) 1 d D U P A 1
H30C H 0.352569 0.123541 0.254744 0.052 Uiso 0.469(3) 1 calc R U P A 1
H30D H 0.339664 0.190774 0.259396 0.052 Uiso 0.469(3) 1 calc R U P A 1
C31 C 0.3589(7) 0.1799(5) 0.3211(3) 0.065(2) Uani 0.469(3) 1 d D U P A 1
H31D H 0.424318 0.207443 0.327371 0.097 Uiso 0.469(3) 1 calc R U P A 1
H31E H 0.350692 0.143111 0.332054 0.097 Uiso 0.469(3) 1 calc R U P A 1
H31F H 0.326528 0.206941 0.337736 0.097 Uiso 0.469(3) 1 calc R U P A 1
C32 C 0.1582(9) 0.1498(6) 0.2755(5) 0.044(2) Uani 0.469(3) 1 d D U P A 1
H32C H 0.092874 0.120568 0.262122 0.053 Uiso 0.469(3) 1 calc R U P A 1
H32D H 0.169680 0.159278 0.309723 0.053 Uiso 0.469(3) 1 calc R U P A 1
C33 C 0.1785(9) 0.2138(5) 0.2673(5) 0.079(3) Uani 0.469(3) 1 d D U P A 1
H33D H 0.174501 0.205042 0.233556 0.119 Uiso 0.469(3) 1 calc R U P A 1
H33E H 0.240329 0.245246 0.284555 0.119 Uiso 0.469(3) 1 calc R U P A 1
H33F H 0.133733 0.232864 0.278507 0.119 Uiso 0.469(3) 1 calc R U P A 1
C29B C 0.2341(11) 0.1102(10) 0.2529(9) 0.044(3) Uani 0.320(3) 1 d D U P A 2
H29B H 0.253089 0.104799 0.221883 0.053 Uiso 0.320(3) 1 calc R U P A 2
C30B C 0.3206(10) 0.1570(6) 0.2905(5) 0.044(2) Uani 0.320(3) 1 d D U P A 2
H30E H 0.304761 0.160716 0.321712 0.053 Uiso 0.320(3) 1 calc R U P A 2
H30F H 0.365870 0.135802 0.286802 0.053 Uiso 0.320(3) 1 calc R U P A 2
C31B C 0.3676(8) 0.2273(5) 0.2912(4) 0.054(3) Uani 0.320(3) 1 d D U P A 2
H31G H 0.370272 0.225497 0.258977 0.081 Uiso 0.320(3) 1 calc R U P A 2
H31H H 0.429890 0.247417 0.310210 0.081 Uiso 0.320(3) 1 calc R U P A 2
H31I H 0.332711 0.254123 0.304996 0.081 Uiso 0.320(3) 1 calc R U P A 2
C32B C 0.1665(11) 0.1441(8) 0.2545(5) 0.066(3) Uani 0.320(3) 1 d D U P A 2
H32E H 0.193594 0.184099 0.246587 0.079 Uiso 0.320(3) 1 calc R U P A 2
H32F H 0.110084 0.113490 0.230482 0.079 Uiso 0.320(3) 1 calc R U P A 2
C33B C 0.1420(13) 0.1642(10) 0.3021(7) 0.104(5) Uani 0.320(3) 1 d D U P A 2
H33G H 0.107769 0.124265 0.308219 0.156 Uiso 0.320(3) 1 calc R U P A 2
H33H H 0.104190 0.190295 0.302770 0.156 Uiso 0.320(3) 1 calc R U P A 2
H33I H 0.198214 0.191007 0.326332 0.156 Uiso 0.320(3) 1 calc R U P A 2
C29D C 0.1872(12) 0.1067(11) 0.2459(9) 0.048(3) Uani 0.211(3) 1 d D U P A 3
H29D H 0.150417 0.092521 0.213652 0.058 Uiso 0.211(3) 1 calc R U P A 3
C30D C 0.2822(11) 0.1490(8) 0.2455(6) 0.051(3) Uani 0.211(3) 1 d D U P A 3
H30G H 0.306351 0.121083 0.222140 0.061 Uiso 0.211(3) 1 calc R U P A 3
H30H H 0.278642 0.184129 0.234240 0.061 Uiso 0.211(3) 1 calc R U P A 3
C31D C 0.3495(16) 0.1817(12) 0.2911(7) 0.056(4) Uani 0.211(3) 1 d D U P A 3
H31J H 0.411653 0.190671 0.285064 0.084 Uiso 0.211(3) 1 calc R U P A 3
H31K H 0.336527 0.152354 0.309006 0.084 Uiso 0.211(3) 1 calc R U P A 3
H31L H 0.344459 0.223700 0.309329 0.084 Uiso 0.211(3) 1 calc R U P A 3
C32D C 0.141(2) 0.1440(14) 0.2796(12) 0.051(3) Uani 0.211(3) 1 d D U P A 3
H32G H 0.079556 0.112583 0.278529 0.062 Uiso 0.211(3) 1 calc R U P A 3
H32H H 0.177306 0.161235 0.312009 0.062 Uiso 0.211(3) 1 calc R U P A 3
C33D C 0.1320(16) 0.2004(12) 0.2689(10) 0.066(5) Uani 0.211(3) 1 d D U P A 3
H33J H 0.111962 0.186661 0.234854 0.099 Uiso 0.211(3) 1 calc R U P A 3
H33K H 0.191317 0.238063 0.279728 0.099 Uiso 0.211(3) 1 calc R U P A 3
H33L H 0.086607 0.213727 0.285152 0.099 Uiso 0.211(3) 1 calc R U P A 3
C34 C 0.37133(16) 0.01480(12) 0.09004(8) 0.0232(5) Uani 1 1 d . . . . .
C35 C 0.44240(17) 0.07892(13) 0.10435(9) 0.0274(5) Uani 1 1 d . . . . .
C36 C 0.53130(18) 0.08379(14) 0.10005(10) 0.0324(5) Uani 1 1 d . . . . .
H36 H 0.578627 0.126551 0.108739 0.039 Uiso 1 1 calc R U . . .
C37 C 0.55251(18) 0.02784(14) 0.08341(10) 0.0355(6) Uani 1 1 d . . . . .
H37 H 0.613381 0.032291 0.080233 0.043 Uiso 1 1 calc R U . . .
C38 C 0.48424(19) -0.03439(14) 0.07151(10) 0.0339(6) Uani 1 1 d . . . . .
H38 H 0.499250 -0.072562 0.060867 0.041 Uiso 1 1 calc R U . . .
C39 C 0.39340(17) -0.04262(13) 0.07474(9) 0.0276(5) Uani 1 1 d . . . . .
C40 C 0.42224(18) 0.14149(13) 0.12343(11) 0.0353(6) Uani 1 1 d . . . . .
H40 H 0.355310 0.127952 0.111609 0.042 Uiso 1 1 calc R U . . .
C41 C 0.4376(3) 0.16845(16) 0.17720(13) 0.0554(9) Uani 1 1 d . . . . .
H41C H 0.411079 0.202742 0.187094 0.066 Uiso 1 1 calc R U . . .
H41D H 0.403042 0.131725 0.187082 0.066 Uiso 1 1 calc R U . . .
C42 C 0.5362(3) 0.1985(2) 0.20345(13) 0.0691(12) Uani 1 1 d . . . . .
H42D H 0.563403 0.165003 0.194466 0.104 Uiso 1 1 calc R U . . .
H42E H 0.538169 0.213305 0.237456 0.104 Uiso 1 1 calc R U . . .
H42F H 0.570817 0.236529 0.195431 0.104 Uiso 1 1 calc R U . . .
C43 C 0.4727(2) 0.19562(14) 0.10485(11) 0.0397(6) Uani 1 1 d . . . . .
H43C H 0.539553 0.210703 0.115968 0.048 Uiso 1 1 calc R U . . .
H43D H 0.459596 0.176181 0.069979 0.048 Uiso 1 1 calc R U . . .
C44 C 0.4455(2) 0.25577(16) 0.12056(15) 0.0564(9) Uani 1 1 d . . . . .
H44D H 0.475962 0.286756 0.105592 0.085 Uiso 1 1 calc R U . . .
H44E H 0.464249 0.278154 0.154892 0.085 Uiso 1 1 calc R U . . .
H44F H 0.378911 0.240963 0.111283 0.085 Uiso 1 1 calc R U . . .
C45 C 0.31999(18) -0.11244(13) 0.06149(9) 0.0315(5) Uani 1 1 d . . . . .
H45 H 0.268408 -0.106789 0.077064 0.038 Uiso 1 1 calc R U . . .
C46 C 0.3534(2) -0.15634(14) 0.08098(10) 0.0369(6) Uani 1 1 d . . . . .
H46C H 0.409076 -0.158674 0.069007 0.044 Uiso 1 1 calc R U . . .
H46D H 0.371318 -0.134489 0.115724 0.044 Uiso 1 1 calc R U . . .
C47 C 0.2843(2) -0.22693(15) 0.06861(11) 0.0422(7) Uani 1 1 d . . . . .
H47D H 0.274760 -0.251953 0.034791 0.063 Uiso 1 1 calc R U . . .
H47E H 0.225996 -0.225608 0.076583 0.063 Uiso 1 1 calc R U . . .
H47F H 0.307668 -0.248664 0.086484 0.063 Uiso 1 1 calc R U . . .
C48 C 0.2798(2) -0.14657(14) 0.00797(10) 0.0393(6) Uani 1 1 d . . . . .
H48C H 0.226161 -0.187878 0.002352 0.047 Uiso 1 1 calc R U . . .
H48D H 0.257405 -0.116844 -0.002295 0.047 Uiso 1 1 calc R U . . .
C49 C 0.3450(3) -0.16393(18) -0.02239(11) 0.0519(8) Uani 1 1 d . . . . .
H49D H 0.313348 -0.185451 -0.055534 0.078 Uiso 1 1 calc R U . . .
H49E H 0.366565 -0.194331 -0.013244 0.078 Uiso 1 1 calc R U . . .
H49F H 0.397441 -0.123293 -0.018161 0.078 Uiso 1 1 calc R U . . .
C50 C 0.78661(17) -0.04981(14) 0.32413(9) 0.0288(5) Uani 1 1 d . . . . .
C51 C 0.76150(18) -0.06155(15) 0.36486(9) 0.0301(5) Uani 1 1 d . . . . .
H51 H 0.803(3) -0.0679(18) 0.3816(13) 0.046(10) Uiso 1 1 d . . . . .
C52 C 0.68602(17) -0.06083(12) 0.38647(8) 0.0251(5) Uani 1 1 d . . . . .
C53 C 0.88356(19) -0.04971(17) 0.31802(10) 0.0361(6) Uani 1 1 d . . . . .
C54 C 0.9125(2) -0.03999(18) 0.27347(10) 0.0401(7) Uani 1 1 d . . . . .
H54D H 0.870503 -0.077045 0.245635 0.060 Uiso 1 1 calc R U . . .
H54E H 0.974997 -0.038553 0.273300 0.060 Uiso 1 1 calc R U . . .
H54F H 0.910485 0.001873 0.272917 0.060 Uiso 1 1 calc R U . . .
C55 C 0.9545(2) 0.0083(2) 0.36019(11) 0.0522(9) Uani 1 1 d . . . . .
H55D H 0.951129 0.050324 0.360776 0.078 Uiso 1 1 calc R U . . .
H55E H 1.016086 0.009462 0.357088 0.078 Uiso 1 1 calc R U . . .
H55F H 0.941254 0.002139 0.389521 0.078 Uiso 1 1 calc R U . . .
C56 C 0.8885(2) -0.1163(2) 0.31628(13) 0.0526(9) Uani 1 1 d . . . . .
H56D H 0.880650 -0.121244 0.346497 0.079 Uiso 1 1 calc R U . . .
H56E H 0.948293 -0.116669 0.310243 0.079 Uiso 1 1 calc R U . . .
H56F H 0.839803 -0.153107 0.290992 0.079 Uiso 1 1 calc R U . . .
C57 C 0.69055(18) -0.07725(14) 0.43223(9) 0.0291(5) Uani 1 1 d . . . . .
C58 C 0.6127(2) -0.07336(16) 0.45866(9) 0.0365(6) Uani 1 1 d . . . . .
H58D H 0.611039 -0.028997 0.466707 0.055 Uiso 1 1 calc R U . . .
H58E H 0.623253 -0.081722 0.487585 0.055 Uiso 1 1 calc R U . . .
H58F H 0.554120 -0.106861 0.438563 0.055 Uiso 1 1 calc R U . . .
C59 C 0.6875(2) -0.14849(16) 0.41917(11) 0.0409(7) Uani 1 1 d . . . . .
H59D H 0.630330 -0.179939 0.396778 0.061 Uiso 1 1 calc R U . . .
H59E H 0.690566 -0.159003 0.447666 0.061 Uiso 1 1 calc R U . . .
H59F H 0.739809 -0.151879 0.404757 0.061 Uiso 1 1 calc R U . . .
C60 C 0.78161(19) -0.02846(16) 0.46704(9) 0.0372(6) Uani 1 1 d . . . . .
H60D H 0.833046 -0.035630 0.453437 0.056 Uiso 1 1 calc R U . . .
H60E H 0.782236 -0.036123 0.496719 0.056 Uiso 1 1 calc R U . . .
H60F H 0.787325 0.017342 0.473072 0.056 Uiso 1 1 calc R U . . .
C61 C 0.74133(17) -0.02908(14) 0.25272(9) 0.0285(5) Uani 1 1 d . . . . .
C62 C 0.76819(19) 0.03523(15) 0.25108(9) 0.0332(6) Uani 1 1 d . . . . .
C63 C 0.76109(19) 0.04174(15) 0.20714(9) 0.0333(6) Uani 1 1 d . . . . .
H63 H 0.781045 0.084875 0.205773 0.040 Uiso 1 1 calc R U . . .
C64 C 0.72556(19) -0.01350(15) 0.16577(9) 0.0329(6) Uani 1 1 d . . . . .
H64 H 0.719224 -0.008159 0.136376 0.040 Uiso 1 1 calc R U . . .
C65 C 0.69926(19) -0.07643(15) 0.16715(9) 0.0332(6) Uani 1 1 d . . . . .
H65 H 0.675620 -0.114106 0.138514 0.040 Uiso 1 1 calc R U . . .
C66 C 0.70687(18) -0.08570(14) 0.21013(9) 0.0308(5) Uani 1 1 d . . . . .
C67 C 0.8014(7) 0.0983(5) 0.2959(3) 0.0373(18) Uani 0.701(19) 1 d . U P B 1
H67 H 0.801257 0.082884 0.322934 0.045 Uiso 0.701(19) 1 calc R U P B 1
C68 C 0.7420(7) 0.1404(4) 0.3040(3) 0.0427(15) Uani 0.701(19) 1 d . U P B 1
H68E H 0.677574 0.109757 0.298896 0.051 Uiso 0.701(19) 1 calc R U P B 1
H68F H 0.760242 0.170287 0.337633 0.051 Uiso 0.701(19) 1 calc R U P B 1
C69 C 0.7440(6) 0.1828(5) 0.2748(3) 0.0416(17) Uani 0.701(19) 1 d . U P B 1
H69G H 0.720731 0.154076 0.241443 0.062 Uiso 0.701(19) 1 calc R U P B 1
H69H H 0.807179 0.213648 0.279058 0.062 Uiso 0.701(19) 1 calc R U P B 1
H69I H 0.705488 0.208125 0.284954 0.062 Uiso 0.701(19) 1 calc R U P B 1
C70 C 0.9022(7) 0.1403(6) 0.2988(3) 0.047(2) Uani 0.701(19) 1 d . U P B 1
H70E H 0.937881 0.111686 0.295190 0.056 Uiso 0.701(19) 1 calc R U P B 1
H70F H 0.905883 0.156070 0.272271 0.056 Uiso 0.701(19) 1 calc R U P B 1
C71 C 0.9458(7) 0.2004(4) 0.3451(3) 0.070(3) Uani 0.701(19) 1 d . U P B 1
H71G H 1.010437 0.223820 0.345309 0.105 Uiso 0.701(19) 1 calc R U P B 1
H71H H 0.941406 0.185370 0.371672 0.105 Uiso 0.701(19) 1 calc R U P B 1
H71I H 0.913527 0.230633 0.347979 0.105 Uiso 0.701(19) 1 calc R U P B 1
C67B C 0.8317(13) 0.0954(10) 0.2964(7) 0.031(3) Uani 0.299(19) 1 d . U P B 2
H67B H 0.845272 0.076512 0.319990 0.037 Uiso 0.299(19) 1 calc R U P B 2
C68B C 0.7755(13) 0.1373(7) 0.3170(6) 0.037(3) Uani 0.299(19) 1 d . U P B 2
H68G H 0.717430 0.107420 0.321160 0.045 Uiso 0.299(19) 1 calc R U P B 2
H68H H 0.810153 0.170074 0.348608 0.045 Uiso 0.299(19) 1 calc R U P B 2
C69B C 0.7530(13) 0.1734(9) 0.2890(8) 0.043(5) Uani 0.299(19) 1 d . U P B 2
H69J H 0.716743 0.141612 0.257868 0.064 Uiso 0.299(19) 1 calc R U P B 2
H69K H 0.809797 0.204436 0.285369 0.064 Uiso 0.299(19) 1 calc R U P B 2
H69L H 0.717606 0.198203 0.305157 0.064 Uiso 0.299(19) 1 calc R U P B 2
C70B C 0.9223(15) 0.1353(12) 0.2883(7) 0.035(3) Uani 0.299(19) 1 d . U P B 2
H70G H 0.911553 0.156414 0.266134 0.042 Uiso 0.299(19) 1 calc R U P B 2
H70H H 0.953387 0.105311 0.273900 0.042 Uiso 0.299(19) 1 calc R U P B 2
C71B C 0.9858(13) 0.1906(8) 0.3359(5) 0.051(4) Uani 0.299(19) 1 d . U P B 2
H71J H 1.049589 0.205338 0.332010 0.076 Uiso 0.299(19) 1 calc R U P B 2
H71K H 0.980553 0.172515 0.360938 0.076 Uiso 0.299(19) 1 calc R U P B 2
H71L H 0.966873 0.228530 0.344394 0.076 Uiso 0.299(19) 1 calc R U P B 2
C72 C 0.6813(2) -0.15528(16) 0.21054(10) 0.0398(6) Uani 1 1 d . . . . .
H72 H 0.718332 -0.150354 0.240329 0.048 Uiso 1 1 calc R U . . .
C73 C 0.5814(3) -0.18622(18) 0.21317(14) 0.0558(9) Uani 1 1 d . . . . .
H73E H 0.572791 -0.225784 0.221420 0.067 Uiso 1 1 calc R U . . .
H73F H 0.567992 -0.153912 0.239121 0.067 Uiso 1 1 calc R U . . .
C74 C 0.5125(3) -0.2070(2) 0.16879(17) 0.0651(11) Uani 1 1 d . . . . .
H74G H 0.521894 -0.241542 0.143270 0.098 Uiso 1 1 calc R U . . .
H74H H 0.520486 -0.168483 0.159937 0.098 Uiso 1 1 calc R U . . .
H74I H 0.450324 -0.224558 0.174381 0.098 Uiso 1 1 calc R U . . .
C75 C 0.7085(2) -0.20045(17) 0.17015(12) 0.0445(7) Uani 1 1 d . . . . .
H75E H 0.670343 -0.208877 0.140021 0.053 Uiso 1 1 calc R U . . .
H75F H 0.773202 -0.176656 0.169390 0.053 Uiso 1 1 calc R U . . .
C76 C 0.6984(4) -0.2665(2) 0.17352(16) 0.0689(11) Uani 1 1 d . . . . .
H76G H 0.715776 -0.292726 0.146185 0.103 Uiso 1 1 calc R U . . .
H76H H 0.634524 -0.290722 0.174084 0.103 Uiso 1 1 calc R U . . .
H76I H 0.738307 -0.258883 0.202467 0.103 Uiso 1 1 calc R U . . .
C77 C 0.53901(17) -0.04380(13) 0.38336(8) 0.0253(5) Uani 1 1 d . . . . .
C78 C 0.45674(18) -0.10164(13) 0.36931(9) 0.0299(5) Uani 1 1 d . . . . .
C79 C 0.37520(19) -0.09406(15) 0.37824(11) 0.0377(6) Uani 1 1 d . . . . .
H79 H 0.320415 -0.132517 0.369965 0.045 Uiso 1 1 calc R U . . .
C80 C 0.3722(2) -0.03175(16) 0.39892(11) 0.0414(7) Uani 1 1 d . . . . .
H80 H 0.316132 -0.027708 0.405239 0.050 Uiso 1 1 calc R U . . .
C81 C 0.4512(2) 0.02433(15) 0.41024(10) 0.0369(6) Uani 1 1 d . . . . .
H81 H 0.448268 0.066890 0.423327 0.044 Uiso 1 1 calc R U . . .
C82 C 0.53548(18) 0.02024(13) 0.40298(8) 0.0286(5) Uani 1 1 d . . . . .
C83 C 0.45609(19) -0.17016(14) 0.34427(10) 0.0357(6) Uani 1 1 d . . . . .
H83 H 0.521194 -0.166267 0.349022 0.043 Uiso 1 1 calc R U . . .
C84 C 0.4205(2) -0.19445(16) 0.28999(11) 0.0470(8) Uani 1 1 d . . . . .
H84G H 0.455261 -0.158973 0.279045 0.056 Uiso 1 1 calc R U . . .
H84H H 0.435120 -0.233745 0.274297 0.056 Uiso 1 1 calc R U . . .
C85 C 0.3188(3) -0.21289(18) 0.27340(13) 0.0548(9) Uani 1 1 d . . . . .
H85J H 0.304370 -0.228091 0.238947 0.082 Uiso 1 1 calc R U . . .
H85K H 0.303489 -0.173883 0.287144 0.082 Uiso 1 1 calc R U . . .
H85L H 0.283029 -0.248562 0.283399 0.082 Uiso 1 1 calc R U . . .
C86 C 0.4028(2) -0.22090(14) 0.36505(11) 0.0401(6) Uani 1 1 d . . . . .
H86G H 0.425796 -0.202368 0.399560 0.048 Uiso 1 1 calc R U . . .
H86H H 0.337270 -0.227469 0.359418 0.048 Uiso 1 1 calc R U . . .
C87 C 0.4106(3) -0.28812(16) 0.34444(13) 0.0507(8) Uani 1 1 d . . . . .
H87J H 0.385890 -0.307633 0.310413 0.076 Uiso 1 1 calc R U . . .
H87K H 0.375669 -0.317764 0.359349 0.076 Uiso 1 1 calc R U . . .
H87L H 0.475110 -0.282255 0.350283 0.076 Uiso 1 1 calc R U . . .
C88 C 0.6212(2) 0.08345(14) 0.41725(10) 0.0370(6) Uani 1 1 d . . . . .
H88 H 0.663843 0.072531 0.396417 0.044 Uiso 1 1 calc R U . . .
C89 C 0.6029(3) 0.14071(16) 0.40864(12) 0.0512(8) Uani 1 1 d . . . . .
H89E H 0.574610 0.125600 0.374997 0.061 Uiso 1 1 calc R U . . .
H89F H 0.558252 0.151334 0.427522 0.061 Uiso 1 1 calc R U . . .
C90 C 0.6879(4) 0.20350(18) 0.42096(14) 0.0757(14) Uani 1 1 d . . . . .
H90G H 0.676162 0.231533 0.405039 0.114 Uiso 1 1 calc R U . . .
H90H H 0.739086 0.191716 0.410688 0.114 Uiso 1 1 calc R U . . .
H90I H 0.703440 0.227847 0.455132 0.114 Uiso 1 1 calc R U . . .
C91 C 0.6709(2) 0.10392(16) 0.46797(11) 0.0432(7) Uani 1 1 d . . . . .
H91E H 0.691286 0.068436 0.469768 0.052 Uiso 1 1 calc R U . . .
H91F H 0.726382 0.144790 0.475496 0.052 Uiso 1 1 calc R U . . .
C92 C 0.6141(3) 0.11661(18) 0.50499(11) 0.0519(8) Uani 1 1 d . . . . .
H92G H 0.560263 0.075901 0.498787 0.078 Uiso 1 1 calc R U . . .
H92H H 0.594180 0.152141 0.503937 0.078 Uiso 1 1 calc R U . . .
H92I H 0.651119 0.129995 0.536230 0.078 Uiso 1 1 calc R U . . .
Ba1A Ba 1.04632(2) 0.46499(2) 0.20191(2) 0.04080(5) Uani 1 1 d . . . . .
Ba2A Ba 0.92524(2) 0.58094(2) 0.34582(2) 0.04141(5) Uani 1 1 d . . . . .
N1A N 1.03711(16) 0.43123(11) 0.10625(9) 0.0343(5) Uani 1 1 d . . . . .
N2A N 1.09118(14) 0.35820(10) 0.15943(8) 0.0286(4) Uani 1 1 d . . . . .
N3A N 0.93962(16) 0.68545(11) 0.42589(7) 0.0322(5) Uani 1 1 d . . . . .
N4A N 0.76079(17) 0.58346(12) 0.36854(8) 0.0368(5) Uani 1 1 d . . . . .
C1A C 1.0809(2) 0.57528(19) 0.29551(12) 0.0543(10) Uani 1 1 d . . . . .
H1A H 1.136(3) 0.607(2) 0.3070(15) 0.060(12) Uiso 1 1 d . . . . .
C2A C 1.0139(3) 0.58514(17) 0.26505(13) 0.0513(8) Uani 1 1 d . . . . .
H2A H 1.032(3) 0.621(2) 0.2573(13) 0.047(10) Uiso 1 1 d . . . . .
C3A C 0.9263(3) 0.53094(18) 0.24501(12) 0.0515(9) Uani 1 1 d . . . . .
H3A H 0.888(3) 0.5361(18) 0.2255(13) 0.045(10) Uiso 1 1 d . . . . .
C4A C 0.9028(2) 0.47519(17) 0.25553(12) 0.0499(8) Uani 1 1 d . . . . .
H4A H 0.844(3) 0.443(2) 0.2428(17) 0.078(14) Uiso 1 1 d . . . . .
C5A C 0.9664(3) 0.46736(19) 0.28793(13) 0.0529(9) Uani 1 1 d . . . . .
H5A H 0.952(3) 0.429(2) 0.2907(14) 0.057(12) Uiso 1 1 d . . . . .
C6A C 1.0565(3) 0.51928(19) 0.30600(13) 0.0559(10) Uani 1 1 d . . . . .
H6A H 1.102(3) 0.515(2) 0.3278(15) 0.065(12) Uiso 1 1 d . . . . .
C7A C 1.06109(18) 0.39177(13) 0.07200(10) 0.0319(6) Uani 1 1 d . . . . .
C8A C 1.08789(19) 0.34209(13) 0.07850(10) 0.0312(5) Uani 1 1 d . . . . .
H8A H 1.095(2) 0.3170(16) 0.0519(11) 0.028(7) Uiso 1 1 d . . . . .
C9A C 1.09794(17) 0.32305(12) 0.11718(9) 0.0293(5) Uani 1 1 d . . . . .
C10A C 1.0574(2) 0.39085(14) 0.02044(10) 0.0371(6) Uani 1 1 d . . . . .
C11A C 1.0338(2) 0.44544(15) 0.01121(12) 0.0446(7) Uani 1 1 d . . . . .
H11A H 0.976386 0.445235 0.021259 0.067 Uiso 1 1 calc R U . . .
H11B H 1.026700 0.437400 -0.022536 0.067 Uiso 1 1 calc R U . . .
H11C H 1.083218 0.488719 0.028968 0.067 Uiso 1 1 calc R U . . .
C12A C 1.1493(2) 0.39562(17) 0.00549(12) 0.0461(7) Uani 1 1 d . . . . .
H12A H 1.198114 0.436944 0.027059 0.069 Uiso 1 1 calc R U . . .
H12B H 1.145527 0.395389 -0.026652 0.069 Uiso 1 1 calc R U . . .
H12C H 1.162935 0.357549 0.006528 0.069 Uiso 1 1 calc R U . . .
C13A C 0.9824(2) 0.32368(15) -0.01280(11) 0.0456(7) Uani 1 1 d . . . . .
H13A H 1.000136 0.287169 -0.011863 0.068 Uiso 1 1 calc R U . . .
H13B H 0.975636 0.322909 -0.045064 0.068 Uiso 1 1 calc R U . . .
H13C H 0.924014 0.318464 -0.002490 0.068 Uiso 1 1 calc R U . . .
C14A C 1.12055(18) 0.25909(13) 0.10437(10) 0.0310(5) Uani 1 1 d . . . . .
C15A C 1.13004(19) 0.23383(13) 0.14444(11) 0.0350(6) Uani 1 1 d . . . . .
H15A H 1.175597 0.269803 0.171559 0.052 Uiso 1 1 calc R U . . .
H15B H 1.149811 0.196477 0.133660 0.052 Uiso 1 1 calc R U . . .
H15C H 1.070753 0.219082 0.153670 0.052 Uiso 1 1 calc R U . . .
C16A C 1.0444(2) 0.20153(13) 0.06413(11) 0.0389(6) Uani 1 1 d . . . . .
H16A H 0.985377 0.193407 0.074046 0.058 Uiso 1 1 calc R U . . .
H16B H 1.057859 0.161264 0.056576 0.058 Uiso 1 1 calc R U . . .
H16C H 1.041616 0.213337 0.036197 0.058 Uiso 1 1 calc R U . . .
C17A C 1.21214(19) 0.27329(14) 0.08722(11) 0.0350(6) Uani 1 1 d . . . . .
H17A H 1.207064 0.286176 0.059908 0.052 Uiso 1 1 calc R U . . .
H17B H 1.226165 0.233199 0.078238 0.052 Uiso 1 1 calc R U . . .
H17C H 1.261320 0.309511 0.112622 0.052 Uiso 1 1 calc R U . . .
C18A C 1.0176(2) 0.48756(13) 0.10950(11) 0.0387(7) Uani 1 1 d . . . . .
C19A C 0.9268(2) 0.48430(14) 0.11223(11) 0.0420(7) Uani 1 1 d . . . . .
C20A C 0.9115(2) 0.54334(16) 0.12501(13) 0.0501(8) Uani 1 1 d . . . . .
H20A H 0.851135 0.541590 0.126778 0.060 Uiso 1 1 calc R U . . .
C21A C 0.9815(3) 0.60397(16) 0.13509(14) 0.0592(10) Uani 1 1 d . . . . .
H21A H 0.969448 0.643451 0.143916 0.071 Uiso 1 1 calc R U . . .
C22A C 1.0699(3) 0.60704(16) 0.13229(15) 0.0591(10) Uani 1 1 d . . . . .
H22A H 1.117729 0.648879 0.138506 0.071 Uiso 1 1 calc R U . . .
C23A C 1.0901(2) 0.55034(14) 0.12060(13) 0.0463(8) Uani 1 1 d . . . . .
C24A C 0.8469(2) 0.41811(15) 0.09973(12) 0.0468(8) Uani 1 1 d D . . . .
H24A H 0.876028 0.392261 0.111545 0.056 Uiso 0.47(3) 1 calc R U P C 1
H24B H 0.871054 0.384518 0.102986 0.056 Uiso 0.53(3) 1 calc R U P C 2
C25A C 0.7727(3) 0.4192(2) 0.12841(13) 0.0609(10) Uani 1 1 d . . . . .
H25A H 0.801433 0.435680 0.162127 0.073 Uiso 1 1 calc R U . . .
H25B H 0.747989 0.451677 0.124230 0.073 Uiso 1 1 calc R U . . .
C26A C 0.6930(2) 0.3533(2) 0.11659(15) 0.0608(10) Uani 1 1 d . . . . .
H26A H 0.656847 0.340213 0.085184 0.091 Uiso 1 1 calc R U . . .
H26B H 0.654113 0.357987 0.139946 0.091 Uiso 1 1 calc R U . . .
H26C H 0.716537 0.319212 0.117028 0.091 Uiso 1 1 calc R U . . .
C27A C 0.8139(9) 0.3762(6) 0.0489(4) 0.045(3) Uani 0.47(3) 1 d D U P C 1
H27A H 0.767294 0.332442 0.045042 0.054 Uiso 0.47(3) 1 calc R U P C 1
H27B H 0.865680 0.368804 0.035099 0.054 Uiso 0.47(3) 1 calc R U P C 1
C28A C 0.7729(12) 0.4090(7) 0.0235(5) 0.063(4) Uani 0.47(3) 1 d . U P C 1
H28A H 0.763225 0.385652 -0.010595 0.094 Uiso 0.47(3) 1 calc R U P C 1
H28B H 0.814641 0.455464 0.032197 0.094 Uiso 0.47(3) 1 calc R U P C 1
H28C H 0.714073 0.407505 0.032169 0.094 Uiso 0.47(3) 1 calc R U P C 1
C27C C 0.7997(8) 0.3953(9) 0.0460(3) 0.059(3) Uani 0.53(3) 1 d D U P C 2
H27C H 0.848122 0.397117 0.027115 0.071 Uiso 0.53(3) 1 calc R U P C 2
H27D H 0.757017 0.348277 0.035299 0.071 Uiso 0.53(3) 1 calc R U P C 2
C28C C 0.7472(8) 0.4347(11) 0.0345(5) 0.074(4) Uani 0.53(3) 1 d . U P C 2
H28D H 0.714319 0.412195 0.001569 0.112 Uiso 0.53(3) 1 calc R U P C 2
H28E H 0.790194 0.479495 0.039333 0.112 Uiso 0.53(3) 1 calc R U P C 2
H28F H 0.703141 0.437622 0.055181 0.112 Uiso 0.53(3) 1 calc R U P C 2
C29A C 1.1885(2) 0.55511(15) 0.11904(13) 0.0461(8) Uani 1 1 d . . . . .
H29A H 1.184108 0.514660 0.092240 0.055 Uiso 1 1 calc R U . . .
C30A C 1.2341(2) 0.55166(15) 0.16382(12) 0.0470(8) Uani 1 1 d . . . . .
H30A H 1.200052 0.507705 0.165359 0.056 Uiso 1 1 calc R U . . .
H30B H 1.297371 0.554940 0.161228 0.056 Uiso 1 1 calc R U . . .
C31A C 1.2380(3) 0.60563(18) 0.20956(14) 0.0620(10) Uani 1 1 d . . . . .
H31A H 1.278137 0.649152 0.210229 0.093 Uiso 1 1 calc R U . . .
H31B H 1.262132 0.597473 0.236404 0.093 Uiso 1 1 calc R U . . .
H31C H 1.176208 0.604980 0.211479 0.093 Uiso 1 1 calc R U . . .
C32A C 1.2474(3) 0.61521(17) 0.10823(15) 0.0576(10) Uani 1 1 d . . . . .
H32A H 1.212545 0.617466 0.081095 0.069 Uiso 1 1 calc R U . . .
H32B H 1.259628 0.656323 0.135728 0.069 Uiso 1 1 calc R U . . .
C33A C 1.3386(3) 0.6126(2) 0.09695(16) 0.0653(11) Uani 1 1 d . . . . .
H33A H 1.327559 0.569743 0.072143 0.098 Uiso 1 1 calc R U . . .
H33B H 1.377737 0.617705 0.125331 0.098 Uiso 1 1 calc R U . . .
H33C H 1.369161 0.648667 0.086140 0.098 Uiso 1 1 calc R U . . .
C34A C 1.09024(18) 0.34530(12) 0.20150(9) 0.0295(5) Uani 1 1 d . . . . .
C35A C 1.16588(19) 0.38558(14) 0.23967(10) 0.0370(6) Uani 1 1 d . . . . .
C36A C 1.1571(2) 0.38287(16) 0.28414(11) 0.0431(7) Uani 1 1 d . . . . .
H36A H 1.207121 0.410263 0.310019 0.052 Uiso 1 1 calc R U . . .
C37A C 1.0775(2) 0.34145(16) 0.29151(11) 0.0447(7) Uani 1 1 d . . . . .
H37A H 1.073110 0.340526 0.322073 0.054 Uiso 1 1 calc R U . . .
C38A C 1.0044(2) 0.30139(15) 0.25398(10) 0.0378(6) Uani 1 1 d . . . . .
H38A H 0.950520 0.272002 0.258945 0.045 Uiso 1 1 calc R U . . .
C39A C 1.00795(18) 0.30310(13) 0.20891(9) 0.0307(5) Uani 1 1 d . . . . .
C40A C 1.2563(2) 0.42962(17) 0.23226(12) 0.0455(7) Uani 1 1 d . . . . .
H40A H 1.240240 0.439933 0.204220 0.055 Uiso 1 1 calc R U . . .
C41A C 1.3032(2) 0.49691(16) 0.27335(14) 0.0520(8) Uani 1 1 d . . . . .
H41A H 1.259422 0.519383 0.279023 0.062 Uiso 1 1 calc R U . . .
H41B H 1.319283 0.489130 0.302220 0.062 Uiso 1 1 calc R U . . .
C42A C 1.3900(2) 0.54266(17) 0.26408(16) 0.0586(10) Uani 1 1 d . . . . .
H42A H 1.375933 0.546422 0.233660 0.088 Uiso 1 1 calc R U . . .
H42B H 1.437268 0.524022 0.263488 0.088 Uiso 1 1 calc R U . . .
H42C H 1.412302 0.586796 0.289166 0.088 Uiso 1 1 calc R U . . .
C43A C 1.3217(2) 0.39382(18) 0.21961(14) 0.0559(9) Uani 1 1 d . . . . .
H43A H 1.289319 0.352452 0.191702 0.067 Uiso 1 1 calc R U . . .
H43B H 1.374128 0.422396 0.210536 0.067 Uiso 1 1 calc R U . . .
C44A C 1.3582(3) 0.3762(2) 0.25786(19) 0.0714(12) Uani 1 1 d . . . . .
H44A H 1.397362 0.352019 0.246229 0.107 Uiso 1 1 calc R U . . .
H44B H 1.307026 0.348184 0.267424 0.107 Uiso 1 1 calc R U . . .
H44C H 1.394163 0.416984 0.284986 0.107 Uiso 1 1 calc R U . . .
C45A C 0.92570(18) 0.26009(13) 0.16831(10) 0.0322(5) Uani 1 1 d . . . . .
H45A H 0.949498 0.256542 0.138577 0.039 Uiso 1 1 calc R U . . .
C46A C 0.8551(2) 0.29255(14) 0.16761(11) 0.0402(7) Uani 1 1 d . . . . .
H46A H 0.888302 0.339062 0.170514 0.048 Uiso 1 1 calc R U . . .
H46B H 0.812877 0.268988 0.136437 0.048 Uiso 1 1 calc R U . . .
C47A C 0.7981(2) 0.29326(17) 0.20509(13) 0.0505(8) Uani 1 1 d . . . . .
H47A H 0.756006 0.314945 0.201217 0.076 Uiso 1 1 calc R U . . .
H47B H 0.838500 0.317808 0.236303 0.076 Uiso 1 1 calc R U . . .
H47C H 0.762795 0.247507 0.202100 0.076 Uiso 1 1 calc R U . . .
C48A C 0.88105(18) 0.18886(13) 0.16727(10) 0.0333(6) Uani 1 1 d . . . . .
H48A H 0.929078 0.170640 0.168663 0.040 Uiso 1 1 calc R U . . .
H48B H 0.854200 0.190299 0.195627 0.040 Uiso 1 1 calc R U . . .
C49A C 0.8064(2) 0.14229(14) 0.12357(11) 0.0390(6) Uani 1 1 d . . . . .
H49A H 0.829868 0.145553 0.095333 0.059 Uiso 1 1 calc R U . . .
H49B H 0.753183 0.154919 0.125072 0.059 Uiso 1 1 calc R U . . .
H49C H 0.788145 0.096461 0.122201 0.059 Uiso 1 1 calc R U . . .
C50A C 0.8874(2) 0.70829(14) 0.45213(9) 0.0338(6) Uani 1 1 d . . . . .
C51A C 0.7914(2) 0.67669(15) 0.43972(10) 0.0363(6) Uani 1 1 d . . . . .
H51A H 0.764(2) 0.6975(17) 0.4608(12) 0.038(9) Uiso 1 1 d . . . . .
C52A C 0.7309(2) 0.62064(14) 0.40110(10) 0.0354(6) Uani 1 1 d . . . . .
C53A C 0.9228(2) 0.77343(15) 0.49797(10) 0.0417(7) Uani 1 1 d . . . . .
C54A C 1.0263(2) 0.80652(18) 0.51603(11) 0.0523(8) Uani 1 1 d . . . . .
H54A H 1.048332 0.775743 0.524366 0.078 Uiso 1 1 calc R U . . .
H54B H 1.040978 0.846910 0.543931 0.078 Uiso 1 1 calc R U . . .
H54C H 1.056139 0.818161 0.491381 0.078 Uiso 1 1 calc R U . . .
C55A C 0.8801(3) 0.75924(19) 0.53908(10) 0.0508(8) Uani 1 1 d . . . . .
H55A H 0.813326 0.744582 0.530801 0.076 Uiso 1 1 calc R U . . .
H55B H 0.904456 0.799849 0.567464 0.076 Uiso 1 1 calc R U . . .
H55C H 0.895386 0.724291 0.545061 0.076 Uiso 1 1 calc R U . . .
C56A C 0.8916(3) 0.82471(18) 0.48716(12) 0.0575(9) Uani 1 1 d . . . . .
H56A H 0.918798 0.835028 0.461474 0.086 Uiso 1 1 calc R U . . .
H56B H 0.911593 0.865412 0.515357 0.086 Uiso 1 1 calc R U . . .
H56C H 0.824631 0.806336 0.477780 0.086 Uiso 1 1 calc R U . . .
C57A C 0.6273(2) 0.60762(15) 0.40322(10) 0.0389(6) Uani 1 1 d . . . . .
C58A C 0.5551(2) 0.54750(18) 0.36297(12) 0.0519(8) Uani 1 1 d . . . . .
H58A H 0.559201 0.554777 0.333249 0.078 Uiso 1 1 calc R U . . .
H58B H 0.493759 0.542108 0.369506 0.078 Uiso 1 1 calc R U . . .
H58C H 0.566190 0.507300 0.360513 0.078 Uiso 1 1 calc R U . . .
C59A C 0.6073(2) 0.66857(18) 0.40419(13) 0.0485(7) Uani 1 1 d . . . . .
H59A H 0.645562 0.706990 0.432315 0.073 Uiso 1 1 calc R U . . .
H59B H 0.542485 0.659691 0.404954 0.073 Uiso 1 1 calc R U . . .
H59C H 0.621063 0.678048 0.375938 0.073 Uiso 1 1 calc R U . . .
C60A C 0.6098(3) 0.59563(18) 0.44934(12) 0.0508(8) Uani 1 1 d . . . . .
H60A H 0.624521 0.557697 0.449683 0.076 Uiso 1 1 calc R U . . .
H60B H 0.545201 0.586209 0.450994 0.076 Uiso 1 1 calc R U . . .
H60C H 0.648608 0.635396 0.476493 0.076 Uiso 1 1 calc R U . . .
C61A C 1.0270(13) 0.6980(11) 0.4347(10) 0.029(3) Uani 0.537(4) 1 d . U P D 1
C62A C 1.0841(7) 0.7296(4) 0.4084(4) 0.0235(17) Uani 0.537(4) 1 d . U P D 1
C63A C 1.1774(10) 0.7354(5) 0.4133(5) 0.033(2) Uani 0.537(4) 1 d . U P D 1
H63A H 1.216349 0.755557 0.395678 0.040 Uiso 0.537(4) 1 calc R U P D 1
C64A C 1.2114(9) 0.7111(8) 0.4445(4) 0.042(2) Uani 0.537(4) 1 d . U P D 1
H64A H 1.272908 0.713971 0.447512 0.050 Uiso 0.537(4) 1 calc R U P D 1
C65A C 1.1558(4) 0.6838(3) 0.4702(3) 0.0379(14) Uani 0.537(4) 1 d . U P D 1
H65A H 1.179901 0.668204 0.491374 0.045 Uiso 0.537(4) 1 calc R U P D 1
C66A C 1.0643(4) 0.6775(3) 0.4668(2) 0.0308(13) Uani 0.537(4) 1 d . U P D 1
C67A C 1.0471(4) 0.7513(3) 0.3715(2) 0.0406(14) Uani 0.537(4) 1 d . U P D 1
H67A H 0.984955 0.716130 0.355184 0.049 Uiso 0.537(4) 1 calc R U P D 1
C68A C 1.1037(4) 0.7558(3) 0.3326(3) 0.0445(15) Uani 0.537(4) 1 d . U P D 1
H68A H 1.163057 0.794014 0.346852 0.053 Uiso 0.537(4) 1 calc R U P D 1
H68B H 1.116816 0.715022 0.320793 0.053 Uiso 0.537(4) 1 calc R U P D 1
C69A C 1.0584(6) 0.7636(4) 0.2926(3) 0.0542(17) Uani 0.537(4) 1 d . U P D 1
H69A H 1.098664 0.767017 0.269928 0.081 Uiso 0.537(4) 1 calc R U P D 1
H69B H 1.045440 0.804094 0.303873 0.081 Uiso 0.537(4) 1 calc R U P D 1
H69C H 1.000819 0.725025 0.277306 0.081 Uiso 0.537(4) 1 calc R U P D 1
C70A C 1.0327(5) 0.8141(4) 0.3948(2) 0.0499(16) Uani 0.537(4) 1 d . U P D 1
H70A H 0.997061 0.808374 0.419440 0.060 Uiso 0.537(4) 1 calc R U P D 1
H70B H 0.994748 0.820502 0.371010 0.060 Uiso 0.537(4) 1 calc R U P D 1
C71A C 1.1182(16) 0.8767(10) 0.4172(8) 0.056(6) Uani 0.537(4) 1 d . U P D 1
H71A H 1.156074 0.881986 0.393662 0.084 Uiso 0.537(4) 1 calc R U P D 1
H71B H 1.153086 0.873493 0.443445 0.084 Uiso 0.537(4) 1 calc R U P D 1
H71C H 1.101027 0.915178 0.428858 0.084 Uiso 0.537(4) 1 calc R U P D 1
C72A C 1.0047(6) 0.6417(4) 0.4916(3) 0.0433(19) Uani 0.537(4) 1 d D U P D 1
H72A H 0.959518 0.663344 0.498666 0.052 Uiso 0.537(4) 1 calc R U P D 1
C73A C 0.9458(4) 0.5674(3) 0.4622(2) 0.0474(16) Uani 0.537(4) 1 d D U P D 1
H73A H 0.913404 0.546807 0.483249 0.057 Uiso 0.537(4) 1 calc R U P D 1
H73B H 0.898789 0.564717 0.437776 0.057 Uiso 0.537(4) 1 calc R U P D 1
C74A C 0.9969(6) 0.5292(4) 0.4396(3) 0.070(3) Uani 0.537(4) 1 d D U P D 1
H74A H 1.027503 0.547971 0.417747 0.105 Uiso 0.537(4) 1 calc R U P D 1
H74B H 0.955050 0.482942 0.422152 0.105 Uiso 0.537(4) 1 calc R U P D 1
H74C H 1.043012 0.530637 0.463504 0.105 Uiso 0.537(4) 1 calc R U P D 1
C75A C 1.0526(7) 0.6485(6) 0.5415(4) 0.0444(17) Uani 0.537(4) 1 d D U P D 1
H75A H 1.085142 0.617641 0.536034 0.053 Uiso 0.537(4) 1 calc R U P D 1
H75B H 1.099502 0.694183 0.557018 0.053 Uiso 0.537(4) 1 calc R U P D 1
C76A C 0.9920(5) 0.6350(3) 0.5746(2) 0.0460(15) Uani 0.537(4) 1 d D U P D 1
H76A H 0.944128 0.590221 0.559668 0.069 Uiso 0.537(4) 1 calc R U P D 1
H76B H 0.963558 0.667757 0.582907 0.069 Uiso 0.537(4) 1 calc R U P D 1
H76C H 1.028086 0.637965 0.603200 0.069 Uiso 0.537(4) 1 calc R U P D 1
C61C C 1.0434(15) 0.7067(11) 0.4339(11) 0.027(3) Uani 0.463(4) 1 d . U P D 2
C62C C 1.1004(10) 0.7494(5) 0.4153(5) 0.032(2) Uani 0.463(4) 1 d . U P D 2
C63C C 1.1893(12) 0.7554(6) 0.4158(6) 0.037(3) Uani 0.463(4) 1 d . U P D 2
H63C H 1.228310 0.787269 0.405110 0.044 Uiso 0.463(4) 1 calc R U P D 2
C64C C 1.2236(12) 0.7171(8) 0.4313(4) 0.043(3) Uani 0.463(4) 1 d . U P D 2
H64C H 1.285265 0.721868 0.430132 0.052 Uiso 0.463(4) 1 calc R U P D 2
C65C C 1.1709(6) 0.6714(5) 0.4487(3) 0.0417(17) Uani 0.463(4) 1 d . U P D 2
H65C H 1.196930 0.646450 0.460416 0.050 Uiso 0.463(4) 1 calc R U P D 2
C66C C 1.0799(6) 0.6624(5) 0.4489(3) 0.0410(17) Uani 0.463(4) 1 d . U P D 2
C67C C 1.0616(4) 0.7892(4) 0.3968(2) 0.0258(12) Uani 0.463(4) 1 d . U P D 2
H67C H 1.004653 0.786896 0.409460 0.031 Uiso 0.463(4) 1 calc R U P D 2
C68C C 1.0322(4) 0.7648(3) 0.3425(2) 0.0352(15) Uani 0.463(4) 1 d . U P D 2
H68C H 0.992962 0.716843 0.330368 0.042 Uiso 0.463(4) 1 calc R U P D 2
H68D H 0.994454 0.788410 0.335262 0.042 Uiso 0.463(4) 1 calc R U P D 2
C69C C 1.1116(6) 0.7750(4) 0.3158(2) 0.0447(19) Uani 0.463(4) 1 d . U P D 2
H69D H 1.086718 0.754649 0.281759 0.067 Uiso 0.463(4) 1 calc R U P D 2
H69E H 1.151762 0.754208 0.324019 0.067 Uiso 0.463(4) 1 calc R U P D 2
H69F H 1.146803 0.822732 0.324551 0.067 Uiso 0.463(4) 1 calc R U P D 2
C70C C 1.1278(17) 0.8634(11) 0.4181(7) 0.038(3) Uani 0.463(4) 1 d . U P D 2
H70C H 1.144159 0.877031 0.452736 0.045 Uiso 0.463(4) 1 calc R U P D 2
H70D H 1.184887 0.868211 0.405808 0.045 Uiso 0.463(4) 1 calc R U P D 2
C71C C 1.0873(5) 0.9106(3) 0.4071(2) 0.0393(15) Uani 0.463(4) 1 d . U P D 2
H71D H 1.074800 0.899460 0.372964 0.059 Uiso 0.463(4) 1 calc R U P D 2
H71E H 1.131281 0.956653 0.422662 0.059 Uiso 0.463(4) 1 calc R U P D 2
H71F H 1.030149 0.905656 0.418668 0.059 Uiso 0.463(4) 1 calc R U P D 2
C72C C 1.0185(7) 0.6073(5) 0.4638(4) 0.067(2) Uani 0.463(4) 1 d D U P D 2
H72C H 0.958454 0.589292 0.441449 0.081 Uiso 0.463(4) 1 calc R U P D 2
C73C C 1.0438(10) 0.5450(6) 0.4553(4) 0.074(3) Uani 0.463(4) 1 d D U P D 2
H73C H 1.101362 0.558810 0.477829 0.088 Uiso 0.463(4) 1 calc R U P D 2
H73D H 0.995247 0.512023 0.463386 0.088 Uiso 0.463(4) 1 calc R U P D 2
C74C C 1.0556(10) 0.5118(6) 0.4092(4) 0.097(4) Uani 0.463(4) 1 d D U P D 2
H74D H 0.996377 0.490050 0.387083 0.145 Uiso 0.463(4) 1 calc R U P D 2
H74E H 1.080143 0.478268 0.410013 0.145 Uiso 0.463(4) 1 calc R U P D 2
H74F H 1.098532 0.544286 0.398810 0.145 Uiso 0.463(4) 1 calc R U P D 2
C75C C 0.9980(10) 0.6333(7) 0.5077(4) 0.073(3) Uani 0.463(4) 1 d D U P D 2
H75C H 0.943932 0.599871 0.512144 0.087 Uiso 0.463(4) 1 calc R U P D 2
H75D H 0.984740 0.673244 0.510523 0.087 Uiso 0.463(4) 1 calc R U P D 2
C76C C 1.0768(13) 0.6499(13) 0.5415(9) 0.123(8) Uani 0.463(4) 1 d D U P D 2
H76D H 1.114101 0.697523 0.551769 0.184 Uiso 0.463(4) 1 calc R U P D 2
H76E H 1.112974 0.624330 0.527376 0.184 Uiso 0.463(4) 1 calc R U P D 2
H76F H 1.057916 0.639293 0.568694 0.184 Uiso 0.463(4) 1 calc R U P D 2
C77A C 0.7065(4) 0.5351(3) 0.3240(2) 0.0328(12) Uani 0.810(3) 1 d . U P D 1
C78A C 0.6869(3) 0.4666(3) 0.31415(19) 0.0406(11) Uani 0.810(3) 1 d . U P D 1
C79A C 0.6409(3) 0.4210(2) 0.2688(2) 0.0505(12) Uani 0.810(3) 1 d . U P D 1
H79A H 0.626790 0.374986 0.261894 0.061 Uiso 0.810(3) 1 calc R U P D 1
C80A C 0.6157(4) 0.4409(3) 0.23413(18) 0.0540(13) Uani 0.810(3) 1 d . U P D 1
H80A H 0.582672 0.408717 0.203939 0.065 Uiso 0.810(3) 1 calc R U P D 1
C81A C 0.6384(4) 0.5080(3) 0.2430(2) 0.0475(13) Uani 0.810(3) 1 d . U P D 1
H81A H 0.621089 0.521232 0.218577 0.057 Uiso 0.810(3) 1 calc R U P D 1
C82A C 0.6862(4) 0.5564(3) 0.2872(2) 0.0369(10) Uani 0.810(3) 1 d . U P D 1
C77C C 0.7288(15) 0.5324(8) 0.3260(7) 0.035(5) Uani 0.190(3) 1 d G U P D 2
C78C C 0.7167(12) 0.4681(9) 0.3221(5) 0.040(5) Uani 0.190(3) 1 d G U P D 2
C79C C 0.6740(12) 0.4154(7) 0.2794(6) 0.050(4) Uani 0.190(3) 1 d G U P D 2
H79C H 0.665750 0.371443 0.276678 0.060 Uiso 0.190(3) 1 calc R U P D 2
C80C C 0.6434(12) 0.4271(8) 0.2405(5) 0.050(5) Uani 0.190(3) 1 d G U P D 2
H80C H 0.614291 0.391070 0.211311 0.060 Uiso 0.190(3) 1 calc R U P D 2
C81C C 0.6555(14) 0.4914(9) 0.2444(7) 0.046(5) Uani 0.190(3) 1 d G U P D 2
H81C H 0.634641 0.499359 0.217908 0.055 Uiso 0.190(3) 1 calc R U P D 2
C82C C 0.6982(17) 0.5441(7) 0.2872(9) 0.044(6) Uani 0.190(3) 1 d G U P D 2
C83A C 0.7199(8) 0.4437(6) 0.3508(5) 0.0555(18) Uani 0.620(3) 1 d D U P D 1
H83A H 0.778848 0.480827 0.369737 0.067 Uiso 0.620(3) 1 calc R U P D 1
C84A C 0.7454(5) 0.3830(4) 0.3291(3) 0.0586(15) Uani 0.620(3) 1 d D U P D 1
H84A H 0.690416 0.345262 0.307662 0.070 Uiso 0.620(3) 1 calc R U P D 1
H84B H 0.792277 0.393831 0.310198 0.070 Uiso 0.620(3) 1 calc R U P D 1
C85A C 0.7823(6) 0.3619(4) 0.3664(3) 0.071(2) Uani 0.620(3) 1 d D U P D 1
H85A H 0.815290 0.333614 0.352442 0.107 Uiso 0.620(3) 1 calc R U P D 1
H85B H 0.731196 0.336991 0.377760 0.107 Uiso 0.620(3) 1 calc R U P D 1
H85C H 0.824218 0.401438 0.392745 0.107 Uiso 0.620(3) 1 calc R U P D 1
C86A C 0.6592(6) 0.4348(4) 0.3860(3) 0.0653(17) Uani 0.620(3) 1 d D U P D 1
H86A H 0.650056 0.476502 0.401646 0.078 Uiso 0.620(3) 1 calc R U P D 1
H86B H 0.689090 0.424538 0.410472 0.078 Uiso 0.620(3) 1 calc R U P D 1
C87A C 0.5661(7) 0.3778(5) 0.3607(4) 0.088(3) Uani 0.620(3) 1 d D U P D 1
H87A H 0.537442 0.387641 0.335966 0.132 Uiso 0.620(3) 1 calc R U P D 1
H87B H 0.526227 0.373268 0.383429 0.132 Uiso 0.620(3) 1 calc R U P D 1
H87C H 0.575198 0.336219 0.346483 0.132 Uiso 0.620(3) 1 calc R U P D 1
C83C C 0.727(3) 0.4397(18) 0.356(2) 0.060(3) Uani 0.190(3) 1 d D U P D 2
H83C H 0.762170 0.478899 0.385120 0.072 Uiso 0.190(3) 1 calc R U P D 2
C84C C 0.7838(16) 0.3968(14) 0.3483(9) 0.065(3) Uani 0.190(3) 1 d D U P D 2
H84C H 0.834928 0.417826 0.334531 0.078 Uiso 0.190(3) 1 calc R U P D 2
H84D H 0.744826 0.353569 0.323312 0.078 Uiso 0.190(3) 1 calc R U P D 2
C85C C 0.827(2) 0.3804(13) 0.3868(9) 0.067(5) Uani 0.190(3) 1 d D U P D 2
H85D H 0.866025 0.356750 0.374022 0.100 Uiso 0.190(3) 1 calc R U P D 2
H85E H 0.778192 0.352150 0.397589 0.100 Uiso 0.190(3) 1 calc R U P D 2
H85F H 0.863681 0.421618 0.413287 0.100 Uiso 0.190(3) 1 calc R U P D 2
C86C C 0.6351(18) 0.4071(15) 0.3687(10) 0.062(3) Uani 0.190(3) 1 d D U P D 2
H86C H 0.599919 0.367835 0.339815 0.074 Uiso 0.190(3) 1 calc R U P D 2
H86D H 0.604322 0.438615 0.371248 0.074 Uiso 0.190(3) 1 calc R U P D 2
C87C C 0.612(2) 0.3824(13) 0.4092(10) 0.088(5) Uani 0.190(3) 1 d D U P D 2
H87D H 0.550378 0.348013 0.399765 0.131 Uiso 0.190(3) 1 calc R U P D 2
H87E H 0.615981 0.419734 0.437192 0.131 Uiso 0.190(3) 1 calc R U P D 2
H87F H 0.656542 0.363888 0.416407 0.131 Uiso 0.190(3) 1 calc R U P D 2
C83E C 0.6989(16) 0.4516(14) 0.3594(11) 0.056(3) Uani 0.190(3) 1 d D U P E 3
H83E H 0.719167 0.496941 0.384359 0.068 Uiso 0.190(3) 1 d R U P E 3
C84E C 0.7812(14) 0.4343(10) 0.3672(8) 0.064(3) Uani 0.190(3) 1 d D U P E 3
H84E H 0.791902 0.436190 0.399923 0.077 Uiso 0.190(3) 1 calc R U P E 3
H84F H 0.835661 0.468707 0.363876 0.077 Uiso 0.190(3) 1 calc R U P E 3
C85E C 0.773(2) 0.3667(12) 0.3340(10) 0.068(5) Uani 0.190(3) 1 d D U P E 3
H85G H 0.755666 0.362085 0.301350 0.102 Uiso 0.190(3) 1 calc R U P E 3
H85H H 0.726874 0.331787 0.340806 0.102 Uiso 0.190(3) 1 calc R U P E 3
H85I H 0.832671 0.362480 0.338372 0.102 Uiso 0.190(3) 1 calc R U P E 3
C86E C 0.6177(15) 0.4136(13) 0.3756(10) 0.062(3) Uani 0.190(3) 1 d D U P E 3
H86E H 0.640246 0.399598 0.399878 0.074 Uiso 0.190(3) 1 calc R U P E 3
H86F H 0.587529 0.443929 0.390615 0.074 Uiso 0.190(3) 1 calc R U P E 3
C87E C 0.5476(18) 0.3533(12) 0.3375(10) 0.064(5) Uani 0.190(3) 1 d D U P E 3
H87G H 0.519990 0.366863 0.314787 0.097 Uiso 0.190(3) 1 calc R U P E 3
H87H H 0.499766 0.329990 0.351402 0.097 Uiso 0.190(3) 1 calc R U P E 3
H87I H 0.576975 0.323581 0.321343 0.097 Uiso 0.190(3) 1 calc R U P E 3
C88A C 0.7136(8) 0.6299(3) 0.2952(4) 0.0436(17) Uani 0.810(3) 1 d . U P D 1
H88A H 0.730660 0.655118 0.330076 0.052 Uiso 0.810(3) 1 calc R U P D 1
C89A C 0.8017(3) 0.6512(2) 0.2752(2) 0.0443(10) Uani 0.810(3) 1 d . U P D 1
H89A H 0.829391 0.700363 0.287250 0.053 Uiso 0.810(3) 1 calc R U P D 1
H89B H 0.845974 0.636075 0.287960 0.053 Uiso 0.810(3) 1 calc R U P D 1
C90A C 0.7903(3) 0.6255(3) 0.22124(19) 0.0491(10) Uani 0.810(3) 1 d . U P D 1
H90A H 0.742610 0.636437 0.207584 0.074 Uiso 0.810(3) 1 calc R U P D 1
H90B H 0.772466 0.577128 0.208956 0.074 Uiso 0.810(3) 1 calc R U P D 1
H90C H 0.848377 0.646464 0.212809 0.074 Uiso 0.810(3) 1 calc R U P D 1
C91A C 0.6369(4) 0.6463(3) 0.2758(2) 0.0439(12) Uani 0.810(3) 1 d . U P D 1
H91A H 0.625259 0.627638 0.240969 0.053 Uiso 0.810(3) 1 calc R U P D 1
H91B H 0.580143 0.624650 0.285691 0.053 Uiso 0.810(3) 1 calc R U P D 1
C92A C 0.6586(4) 0.7194(3) 0.2922(2) 0.0519(12) Uani 0.810(3) 1 d . U P D 1
H92A H 0.706083 0.739681 0.276783 0.078 Uiso 0.810(3) 1 calc R U P D 1
H92B H 0.680671 0.739558 0.326407 0.078 Uiso 0.810(3) 1 calc R U P D 1
H92C H 0.603153 0.726812 0.284004 0.078 Uiso 0.810(3) 1 calc R U P D 1
C88C C 0.712(3) 0.6159(18) 0.2936(18) 0.037(3) Uani 0.190(3) 1 d . U P D 2
H88C H 0.705271 0.633066 0.327032 0.045 Uiso 0.190(3) 1 calc R U P D 2
C89C C 0.8022(14) 0.6763(10) 0.2945(7) 0.042(3) Uani 0.190(3) 1 d . U P D 2
H89C H 0.791542 0.718161 0.302565 0.050 Uiso 0.190(3) 1 calc R U P D 2
H89D H 0.855321 0.683180 0.317464 0.050 Uiso 0.190(3) 1 calc R U P D 2
C90C C 0.8171(14) 0.6541(11) 0.2459(8) 0.046(4) Uani 0.190(3) 1 d . U P D 2
H90D H 0.787619 0.671965 0.227218 0.069 Uiso 0.190(3) 1 calc R U P D 2
H90E H 0.790580 0.605409 0.231966 0.069 Uiso 0.190(3) 1 calc R U P D 2
H90F H 0.883036 0.670158 0.246350 0.069 Uiso 0.190(3) 1 calc R U P D 2
C91C C 0.627(2) 0.6232(13) 0.2670(10) 0.046(4) Uani 0.190(3) 1 d . U P D 2
H91C H 0.622708 0.603816 0.232615 0.055 Uiso 0.190(3) 1 calc R U P D 2
H91D H 0.569819 0.596491 0.274208 0.055 Uiso 0.190(3) 1 calc R U P D 2
C92C C 0.631(2) 0.6930(16) 0.2795(9) 0.060(6) Uani 0.190(3) 1 d . U P D 2
H92D H 0.575160 0.692123 0.262762 0.090 Uiso 0.190(3) 1 calc R U P D 2
H92E H 0.684568 0.719269 0.270362 0.090 Uiso 0.190(3) 1 calc R U P D 2
H92F H 0.635766 0.713128 0.313565 0.090 Uiso 0.190(3) 1 calc R U P D 2

loop_
_atom_site_aniso_label
_atom_site_aniso_U_11
_atom_site_aniso_U_22
_atom_site_aniso_U_33
_atom_site_aniso_U_23
_atom_site_aniso_U_13
_atom_site_aniso_U_12
Ba1 0.02234(8) 0.05175(9) 0.02714(7) 0.01736(6) 0.00163(5) 0.01943(7)
Ba2 0.02174(8) 0.05477(10) 0.03032(7) 0.02325(7) 0.00564(6) 0.02046(7)
N1 0.0219(10) 0.0416(11) 0.0217(9) 0.0141(9) 0.0056(8) 0.0151(9)
N2 0.0164(10) 0.0307(10) 0.0237(9) 0.0092(8) 0.0035(7) 0.0094(8)
N3 0.0240(11) 0.0511(13) 0.0228(9) 0.0183(9) 0.0070(8) 0.0181(10)
N4 0.0168(10) 0.0368(11) 0.0233(9) 0.0130(8) 0.0069(8) 0.0117(8)
C1 0.0274(13) 0.0396(15) 0.0333(13) 0.0147(11) 0.0079(11) 0.0149(12)
C2 0.0196(12) 0.0492(15) 0.0323(12) 0.0201(12) 0.0072(10) 0.0164(11)
C3 0.0204(12) 0.0468(15) 0.0224(11) 0.0120(10) 0.0005(9) 0.0166(11)
C4 0.0354(15) 0.0422(16) 0.0319(13) 0.0136(12) 0.0019(11) 0.0156(12)
C5 0.0231(13) 0.0511(16) 0.0316(12) 0.0259(12) 0.0069(10) 0.0150(12)
C6 0.0216(12) 0.0510(16) 0.0275(12) 0.0182(11) 0.0059(10) 0.0195(12)
C7 0.0176(11) 0.0317(12) 0.0234(10) 0.0105(9) 0.0041(9) 0.0121(9)
C8 0.0177(11) 0.0350(12) 0.0208(10) 0.0115(9) 0.0026(9) 0.0120(10)
C9 0.0179(11) 0.0259(11) 0.0189(10) 0.0070(8) 0.0010(8) 0.0091(9)
C10 0.0198(12) 0.0407(14) 0.0317(12) 0.0182(11) 0.0088(10) 0.0152(10)
C11 0.0265(14) 0.0587(17) 0.0386(14) 0.0277(13) 0.0160(11) 0.0246(13)
C12 0.0193(13) 0.0500(16) 0.0415(14) 0.0199(13) 0.0051(11) 0.0122(12)
C13 0.0293(14) 0.0495(16) 0.0481(15) 0.0260(13) 0.0164(12) 0.0256(13)
C14 0.0211(12) 0.0314(12) 0.0193(10) 0.0083(9) 0.0038(9) 0.0114(10)
C15 0.0254(13) 0.0412(14) 0.0241(11) 0.0139(10) 0.0078(10) 0.0136(11)
C16 0.0374(15) 0.0364(13) 0.0325(12) 0.0182(11) 0.0098(11) 0.0196(12)
C17 0.0263(13) 0.0382(13) 0.0198(10) 0.0047(10) -0.0004(9) 0.0106(11)
C18 0.0204(12) 0.0432(14) 0.0252(11) 0.0161(10) 0.0080(9) 0.0190(11)
C19 0.0248(13) 0.0424(14) 0.0310(12) 0.0163(11) 0.0097(10) 0.0199(11)
C20 0.0314(14) 0.0494(16) 0.0374(14) 0.0249(12) 0.0143(11) 0.0231(12)
C21 0.0284(14) 0.0620(18) 0.0296(12) 0.0253(13) 0.0103(11) 0.0248(13)
C22 0.0365(15) 0.0534(17) 0.0240(12) 0.0154(12) 0.0105(11) 0.0208(13)
C23 0.0396(16) 0.0415(15) 0.0270(12) 0.0131(11) 0.0096(11) 0.0204(12)
C24 0.0269(13) 0.0400(14) 0.0363(13) 0.0142(11) 0.0076(11) 0.0155(11)
C25 0.0253(14) 0.0422(15) 0.0440(15) 0.0095(12) 0.0100(12) 0.0120(12)
C26 0.0313(15) 0.0426(16) 0.0578(18) 0.0095(14) 0.0075(14) 0.0192(13)
C27 0.0288(15) 0.0448(16) 0.0554(17) 0.0184(14) 0.0137(13) 0.0163(13)
C28 0.0373(18) 0.0401(16) 0.071(2) 0.0091(16) 0.0092(16) 0.0110(14)
C29 0.053(4) 0.034(3) 0.031(3) 0.016(2) 0.008(3) 0.022(3)
C30 0.053(4) 0.040(3) 0.034(3) 0.011(3) 0.013(3) 0.017(3)
C31 0.066(5) 0.061(4) 0.055(5) 0.015(4) 0.015(4) 0.016(4)
C32 0.056(4) 0.043(3) 0.036(3) 0.011(3) 0.013(3) 0.026(3)
C33 0.093(7) 0.054(5) 0.096(6) 0.031(4) 0.001(6) 0.036(5)
C29B 0.055(4) 0.043(3) 0.033(3) 0.007(3) 0.010(4) 0.024(3)
C30B 0.050(4) 0.039(4) 0.042(4) 0.008(4) 0.003(4) 0.025(3)
C31B 0.059(6) 0.033(4) 0.052(5) -0.001(4) 0.028(4) 0.009(4)
C32B 0.063(4) 0.057(4) 0.061(4) 0.006(4) -0.005(4) 0.023(4)
C33B 0.073(8) 0.074(7) 0.124(9) 0.001(7) 0.011(8) 0.015(6)
C29D 0.057(5) 0.043(4) 0.040(4) 0.009(4) 0.010(4) 0.020(4)
C30D 0.056(4) 0.047(4) 0.042(4) 0.009(4) 0.009(4) 0.020(4)
C31D 0.064(7) 0.058(8) 0.042(7) 0.014(7) 0.007(6) 0.024(6)
C32D 0.058(5) 0.046(4) 0.044(4) 0.007(4) 0.009(5) 0.021(4)
C33D 0.053(8) 0.061(8) 0.073(7) 0.017(7) 0.006(8) 0.019(7)
C34 0.0165(11) 0.0348(12) 0.0191(10) 0.0111(9) 0.0033(8) 0.0099(9)
C35 0.0214(12) 0.0317(12) 0.0290(11) 0.0101(10) 0.0021(9) 0.0115(10)
C36 0.0204(12) 0.0377(14) 0.0379(13) 0.0137(11) 0.0055(10) 0.0102(11)
C37 0.0166(12) 0.0425(15) 0.0480(15) 0.0154(12) 0.0099(11) 0.0125(11)
C38 0.0265(13) 0.0335(13) 0.0417(14) 0.0103(11) 0.0093(11) 0.0143(11)
C39 0.0213(12) 0.0317(12) 0.0276(11) 0.0088(10) 0.0044(9) 0.0099(10)
C40 0.0195(12) 0.0308(13) 0.0500(16) 0.0093(12) 0.0041(11) 0.0089(10)
C41 0.071(2) 0.0362(16) 0.0547(19) 0.0126(14) 0.0312(18) 0.0155(16)
C42 0.106(4) 0.051(2) 0.0398(17) 0.0092(15) -0.010(2) 0.031(2)
C43 0.0357(16) 0.0335(14) 0.0454(15) 0.0123(12) -0.0029(12) 0.0124(12)
C44 0.0370(18) 0.0356(16) 0.085(3) 0.0140(16) -0.0082(17) 0.0117(14)
C45 0.0219(12) 0.0328(13) 0.0346(13) 0.0061(10) 0.0064(10) 0.0102(10)
C46 0.0380(16) 0.0355(14) 0.0316(13) 0.0122(11) 0.0046(11) 0.0081(12)
C47 0.0451(18) 0.0354(14) 0.0447(15) 0.0129(12) 0.0109(13) 0.0154(13)
C48 0.0398(16) 0.0350(14) 0.0361(14) 0.0081(11) -0.0057(12) 0.0135(12)
C49 0.063(2) 0.0535(19) 0.0327(14) 0.0120(13) 0.0074(14) 0.0189(17)
C50 0.0213(12) 0.0457(14) 0.0279(11) 0.0176(11) 0.0080(10) 0.0184(11)
C51 0.0219(12) 0.0508(15) 0.0278(12) 0.0213(11) 0.0062(10) 0.0195(11)
C52 0.0225(12) 0.0337(12) 0.0209(10) 0.0133(9) 0.0036(9) 0.0100(10)
C53 0.0249(13) 0.0662(19) 0.0334(13) 0.0274(13) 0.0134(11) 0.0267(13)
C54 0.0299(15) 0.072(2) 0.0381(14) 0.0313(14) 0.0195(12) 0.0301(14)
C55 0.0214(14) 0.093(3) 0.0419(16) 0.0295(17) 0.0069(12) 0.0178(16)
C56 0.0450(19) 0.092(3) 0.065(2) 0.053(2) 0.0332(16) 0.052(2)
C57 0.0250(13) 0.0416(14) 0.0258(11) 0.0188(10) 0.0057(10) 0.0125(11)
C58 0.0331(15) 0.0534(16) 0.0301(12) 0.0246(12) 0.0116(11) 0.0153(13)
C59 0.0432(17) 0.0496(17) 0.0437(15) 0.0294(14) 0.0122(13) 0.0220(14)
C60 0.0285(14) 0.0590(17) 0.0249(12) 0.0203(12) 0.0041(10) 0.0137(13)
C61 0.0181(12) 0.0509(15) 0.0272(11) 0.0216(11) 0.0096(9) 0.0182(11)
C62 0.0294(14) 0.0486(15) 0.0249(12) 0.0174(11) 0.0085(10) 0.0147(12)
C63 0.0290(14) 0.0463(15) 0.0292(12) 0.0185(11) 0.0080(10) 0.0151(12)
C64 0.0276(13) 0.0550(16) 0.0256(11) 0.0205(12) 0.0087(10) 0.0212(12)
C65 0.0289(14) 0.0512(16) 0.0245(11) 0.0151(11) 0.0070(10) 0.0200(12)
C66 0.0251(13) 0.0488(15) 0.0286(12) 0.0190(11) 0.0100(10) 0.0209(12)
C67 0.030(4) 0.053(3) 0.030(2) 0.021(2) 0.005(3) 0.011(3)
C68 0.039(4) 0.055(3) 0.032(3) 0.015(2) 0.010(3) 0.016(3)
C69 0.032(3) 0.052(3) 0.047(4) 0.023(3) 0.012(3) 0.018(2)
C70 0.039(5) 0.061(4) 0.036(4) 0.015(3) -0.003(3) 0.017(3)
C71 0.050(5) 0.078(4) 0.057(4) 0.017(3) -0.015(4) 0.009(4)
C67B 0.021(7) 0.043(5) 0.023(4) 0.007(4) 0.009(6) 0.008(6)
C68B 0.032(7) 0.043(5) 0.033(6) 0.011(5) 0.016(5) 0.012(5)
C69B 0.033(6) 0.042(8) 0.049(10) 0.007(8) 0.007(8) 0.020(6)
C70B 0.026(7) 0.044(6) 0.024(6) 0.004(5) 0.005(5) 0.008(5)
C71B 0.032(8) 0.056(7) 0.038(6) 0.000(5) -0.002(5) 0.003(6)
C72 0.0466(18) 0.0494(16) 0.0364(14) 0.0218(13) 0.0154(13) 0.0267(14)
C73 0.056(2) 0.0496(18) 0.074(2) 0.0261(17) 0.0380(19) 0.0266(17)
C74 0.0383(19) 0.052(2) 0.105(3) 0.024(2) 0.028(2) 0.0200(16)
C75 0.0408(17) 0.0542(18) 0.0477(16) 0.0214(14) 0.0176(14) 0.0249(15)
C76 0.095(3) 0.063(2) 0.072(3) 0.030(2) 0.038(2) 0.050(2)
C77 0.0200(12) 0.0373(13) 0.0227(10) 0.0139(10) 0.0069(9) 0.0126(10)
C78 0.0220(12) 0.0345(13) 0.0333(12) 0.0130(10) 0.0086(10) 0.0097(10)
C79 0.0205(13) 0.0382(14) 0.0481(16) 0.0119(12) 0.0089(11) 0.0072(11)
C80 0.0243(14) 0.0481(16) 0.0537(17) 0.0154(14) 0.0161(13) 0.0179(12)
C81 0.0321(15) 0.0377(14) 0.0432(15) 0.0131(12) 0.0162(12) 0.0163(12)
C82 0.0233(12) 0.0346(13) 0.0253(11) 0.0093(10) 0.0089(9) 0.0087(10)
C83 0.0259(13) 0.0341(13) 0.0455(15) 0.0123(12) 0.0136(12) 0.0107(11)
C84 0.056(2) 0.0366(15) 0.0470(16) 0.0148(13) 0.0233(15) 0.0138(14)
C85 0.061(2) 0.0459(18) 0.0496(18) 0.0147(15) -0.0010(16) 0.0168(16)
C86 0.0371(16) 0.0355(14) 0.0447(15) 0.0149(12) 0.0097(13) 0.0101(12)
C87 0.050(2) 0.0344(15) 0.064(2) 0.0179(14) 0.0074(16) 0.0134(14)
C88 0.0313(15) 0.0359(14) 0.0357(13) 0.0071(11) 0.0168(12) 0.0073(12)
C89 0.066(2) 0.0405(16) 0.0463(17) 0.0182(14) 0.0199(16) 0.0154(16)
C90 0.107(4) 0.0422(19) 0.062(2) 0.0167(17) 0.048(2) 0.007(2)
C91 0.0312(15) 0.0411(15) 0.0456(16) 0.0097(13) 0.0039(13) 0.0070(12)
C92 0.052(2) 0.0557(19) 0.0327(14) 0.0066(14) 0.0053(14) 0.0126(16)
Ba1A 0.03468(9) 0.03144(8) 0.04451(9) -0.00347(7) -0.00241(7) 0.01738(7)
Ba2A 0.03541(9) 0.03916(9) 0.03905(9) -0.00066(7) -0.00317(7) 0.01819(7)
N1A 0.0282(12) 0.0234(10) 0.0461(13) 0.0058(9) -0.0030(10) 0.0126(9)
N2A 0.0185(10) 0.0270(10) 0.0364(11) 0.0088(9) 0.0021(8) 0.0074(8)
N3A 0.0310(13) 0.0360(11) 0.0255(10) 0.0115(9) 0.0035(9) 0.0084(10)
N4A 0.0354(13) 0.0347(12) 0.0335(11) 0.0076(10) -0.0002(10) 0.0114(10)
C1A 0.0306(17) 0.055(2) 0.0491(18) -0.0155(15) -0.0053(14) 0.0179(15)
C2A 0.050(2) 0.0398(17) 0.0517(18) -0.0034(15) 0.0038(15) 0.0237(15)
C3A 0.0485(19) 0.054(2) 0.0390(16) -0.0101(14) -0.0093(14) 0.0341(17)
C4A 0.0359(17) 0.0410(17) 0.0503(18) -0.0114(14) -0.0073(14) 0.0179(14)
C5A 0.049(2) 0.0466(19) 0.0554(19) 0.0015(15) 0.0013(16) 0.0273(16)
C6A 0.045(2) 0.058(2) 0.0528(19) -0.0034(16) -0.0119(16) 0.0329(17)
C7A 0.0232(13) 0.0259(12) 0.0379(13) 0.0064(10) -0.0027(10) 0.0059(10)
C8A 0.0302(14) 0.0248(12) 0.0347(13) 0.0047(10) 0.0043(11) 0.0123(10)
C9A 0.0197(12) 0.0235(11) 0.0384(13) 0.0052(10) 0.0027(10) 0.0074(9)
C10A 0.0338(15) 0.0317(13) 0.0419(14) 0.0122(11) -0.0018(12) 0.0112(12)
C11A 0.0425(17) 0.0395(15) 0.0507(17) 0.0192(13) -0.0020(14) 0.0141(13)
C12A 0.0408(17) 0.0483(17) 0.0527(18) 0.0248(15) 0.0086(14) 0.0159(14)
C13A 0.0491(19) 0.0371(15) 0.0397(15) 0.0101(12) -0.0044(14) 0.0103(14)
C14A 0.0248(13) 0.0267(12) 0.0423(14) 0.0108(11) 0.0075(11) 0.0125(10)
C15A 0.0292(14) 0.0302(13) 0.0514(16) 0.0176(12) 0.0127(12) 0.0152(11)
C16A 0.0298(14) 0.0263(12) 0.0539(17) 0.0069(12) 0.0053(13) 0.0111(11)
C17A 0.0268(14) 0.0323(13) 0.0485(15) 0.0135(12) 0.0103(12) 0.0153(11)
C18A 0.0382(16) 0.0252(12) 0.0457(15) 0.0044(11) -0.0069(12) 0.0151(12)
C19A 0.0372(16) 0.0325(14) 0.0476(16) 0.0022(12) -0.0109(13) 0.0189(12)
C20A 0.0448(18) 0.0377(16) 0.0602(19) 0.0026(14) -0.0086(15) 0.0251(14)
C21A 0.063(2) 0.0329(15) 0.074(2) 0.0051(15) -0.0106(19) 0.0280(16)
C22A 0.055(2) 0.0274(14) 0.080(2) 0.0082(15) -0.0158(19) 0.0147(14)
C23A 0.0389(17) 0.0264(13) 0.0632(19) 0.0095(13) -0.0097(15) 0.0110(12)
C24A 0.0320(16) 0.0373(15) 0.0610(19) 0.0039(14) -0.0051(14) 0.0178(13)
C25A 0.044(2) 0.060(2) 0.0487(18) -0.0056(16) -0.0049(16) 0.0113(17)
C26A 0.0326(18) 0.068(2) 0.066(2) 0.0109(18) -0.0055(16) 0.0162(16)
C27A 0.047(5) 0.025(4) 0.051(4) -0.001(3) 0.006(3) 0.014(3)
C28A 0.060(7) 0.050(6) 0.063(6) 0.017(5) -0.011(5) 0.011(5)
C27C 0.045(5) 0.047(6) 0.057(5) -0.009(4) 0.010(4) 0.012(4)
C28C 0.057(6) 0.100(9) 0.055(6) 0.027(6) -0.017(4) 0.024(6)
C29A 0.0372(17) 0.0296(14) 0.0628(19) 0.0157(13) -0.0054(14) 0.0070(12)
C30A 0.0335(16) 0.0351(15) 0.064(2) 0.0172(14) -0.0049(14) 0.0077(12)
C31A 0.057(2) 0.0439(18) 0.065(2) 0.0087(16) -0.0147(18) 0.0118(16)
C32A 0.047(2) 0.0406(17) 0.076(2) 0.0264(17) -0.0084(18) 0.0054(15)
C33A 0.054(2) 0.057(2) 0.077(3) 0.035(2) -0.0027(19) 0.0036(18)
C34A 0.0242(13) 0.0275(12) 0.0356(13) 0.0078(10) 0.0027(10) 0.0128(10)
C35A 0.0252(14) 0.0375(14) 0.0392(14) 0.0079(12) -0.0018(11) 0.0088(11)
C36A 0.0318(15) 0.0490(17) 0.0358(14) 0.0069(13) -0.0046(12) 0.0109(13)
C37A 0.0432(18) 0.0500(17) 0.0344(14) 0.0104(13) 0.0028(13) 0.0161(14)
C38A 0.0305(15) 0.0405(15) 0.0380(14) 0.0109(12) 0.0065(12) 0.0121(12)
C39A 0.0216(12) 0.0317(12) 0.0338(13) 0.0058(10) 0.0029(10) 0.0108(10)
C40A 0.0241(14) 0.0540(18) 0.0469(16) 0.0156(14) -0.0035(12) 0.0066(13)
C41A 0.0315(16) 0.0403(16) 0.078(2) 0.0173(16) 0.0060(16) 0.0112(13)
C42A 0.0329(17) 0.0422(17) 0.087(3) 0.0180(18) -0.0021(17) 0.0064(14)
C43A 0.0346(17) 0.0465(18) 0.063(2) 0.0030(16) 0.0097(16) 0.0045(14)
C44A 0.046(2) 0.063(2) 0.111(4) 0.033(2) 0.017(2) 0.0267(19)
C45A 0.0231(13) 0.0299(12) 0.0358(13) 0.0065(10) 0.0019(10) 0.0071(10)
C46A 0.0256(14) 0.0328(14) 0.0528(17) 0.0088(12) -0.0027(12) 0.0088(11)
C47A 0.0343(17) 0.0473(17) 0.064(2) 0.0072(15) 0.0081(15) 0.0213(14)
C48A 0.0241(13) 0.0305(13) 0.0392(14) 0.0072(11) 0.0056(11) 0.0088(10)
C49A 0.0259(14) 0.0331(13) 0.0456(15) 0.0071(12) 0.0034(12) 0.0043(11)
C50A 0.0383(15) 0.0375(14) 0.0232(11) 0.0110(10) 0.0007(11) 0.0131(12)
C51A 0.0380(16) 0.0417(15) 0.0279(12) 0.0093(11) 0.0043(11) 0.0178(13)
C52A 0.0361(15) 0.0386(14) 0.0328(13) 0.0145(11) 0.0040(11) 0.0154(12)
C53A 0.0480(18) 0.0419(15) 0.0259(12) 0.0043(11) 0.0011(12) 0.0153(14)
C54A 0.050(2) 0.0517(18) 0.0315(14) -0.0035(13) -0.0017(13) 0.0110(15)
C55A 0.054(2) 0.065(2) 0.0269(13) 0.0086(14) 0.0037(13) 0.0243(17)
C56A 0.080(3) 0.0451(18) 0.0392(16) 0.0037(14) 0.0020(17) 0.0275(18)
C57A 0.0332(15) 0.0449(16) 0.0373(14) 0.0144(12) 0.0065(12) 0.0140(13)
C58A 0.0332(17) 0.0566(19) 0.0524(18) 0.0126(16) 0.0066(14) 0.0089(15)
C59A 0.0373(17) 0.0554(19) 0.0554(18) 0.0199(15) 0.0057(14) 0.0222(15)
C60A 0.051(2) 0.0569(19) 0.0480(17) 0.0220(15) 0.0170(15) 0.0213(16)
C61A 0.023(6) 0.024(4) 0.025(3) 0.007(3) 0.000(4) -0.007(4)
C62A 0.011(4) 0.019(4) 0.028(4) 0.005(3) -0.003(3) -0.004(3)
C63A 0.018(4) 0.030(5) 0.038(4) 0.005(4) 0.005(3) 0.001(4)
C64A 0.027(4) 0.055(5) 0.043(5) 0.016(4) -0.002(4) 0.021(3)
C65A 0.029(3) 0.043(3) 0.044(3) 0.015(3) 0.003(3) 0.017(2)
C66A 0.022(3) 0.033(3) 0.034(3) 0.008(2) -0.001(2) 0.012(2)
C67A 0.028(3) 0.042(3) 0.044(3) 0.014(3) 0.009(2) 0.006(2)
C68A 0.036(3) 0.036(3) 0.048(4) 0.008(3) 0.004(3) 0.005(2)
C69A 0.057(4) 0.054(4) 0.062(4) 0.031(3) 0.027(4) 0.022(3)
C70A 0.051(4) 0.046(3) 0.045(3) 0.016(3) 0.012(3) 0.010(3)
C71A 0.052(8) 0.044(8) 0.055(6) 0.006(5) 0.006(5) 0.011(6)
C72A 0.042(3) 0.042(3) 0.047(4) 0.032(3) -0.004(3) 0.007(3)
C73A 0.045(3) 0.037(3) 0.052(3) 0.028(2) -0.012(3) 0.000(2)
C74A 0.070(6) 0.038(3) 0.072(5) 0.013(3) -0.032(5) 0.001(4)
C75A 0.037(4) 0.054(4) 0.050(4) 0.027(3) 0.004(3) 0.020(3)
C76A 0.054(4) 0.045(3) 0.042(3) 0.021(2) 0.001(3) 0.021(3)
C61C 0.018(6) 0.029(7) 0.026(4) 0.005(5) -0.007(5) 0.006(5)
C62C 0.025(5) 0.028(5) 0.027(4) 0.003(4) -0.005(3) 0.001(4)
C63C 0.032(6) 0.035(6) 0.035(4) 0.004(5) -0.005(4) 0.014(5)
C64C 0.033(5) 0.048(4) 0.043(6) 0.012(5) -0.004(4) 0.016(4)
C65C 0.038(4) 0.051(4) 0.038(4) 0.016(4) -0.001(3) 0.022(3)
C66C 0.040(4) 0.053(4) 0.039(4) 0.024(3) 0.006(3) 0.022(3)
C67C 0.020(3) 0.030(3) 0.030(3) 0.014(3) 0.001(2) 0.011(2)
C68C 0.029(3) 0.033(3) 0.032(3) 0.019(2) -0.013(2) -0.005(2)
C69C 0.057(5) 0.039(4) 0.023(3) 0.016(3) -0.005(3) -0.002(3)
C70C 0.037(5) 0.040(7) 0.032(4) 0.012(5) -0.007(3) 0.015(5)
C71C 0.039(3) 0.036(3) 0.045(3) 0.021(3) -0.005(3) 0.013(3)
C72C 0.062(5) 0.088(5) 0.070(5) 0.043(4) 0.013(4) 0.037(4)
C73C 0.086(7) 0.084(7) 0.070(6) 0.044(5) 0.025(5) 0.039(6)
C74C 0.114(10) 0.091(8) 0.085(7) 0.041(6) -0.002(7) 0.035(7)
C75C 0.064(5) 0.085(6) 0.074(6) 0.023(5) 0.019(5) 0.039(5)
C76C 0.092(13) 0.120(12) 0.137(12) 0.063(10) 0.011(10) 0.005(11)
C77A 0.017(3) 0.0338(19) 0.037(2) 0.0027(15) -0.0009(16) 0.0091(16)
C78A 0.025(2) 0.034(2) 0.050(2) 0.0082(18) -0.0003(19) 0.0053(19)
C79A 0.041(3) 0.0330(19) 0.056(3) -0.0002(19) -0.006(2) 0.0076(18)
C80A 0.049(3) 0.045(3) 0.042(2) -0.0062(18) -0.010(2) 0.012(2)
C81A 0.042(3) 0.045(3) 0.040(2) 0.0061(19) -0.0069(19) 0.011(2)
C82A 0.028(2) 0.038(2) 0.0356(19) 0.0067(17) -0.0016(16) 0.0095(18)
C77C 0.016(8) 0.038(7) 0.043(7) 0.009(6) 0.002(6) 0.008(6)
C78C 0.026(8) 0.028(6) 0.044(7) -0.004(6) 0.006(6) 0.002(6)
C79C 0.042(8) 0.043(7) 0.042(7) 0.005(6) 0.000(7) 0.002(7)
C80C 0.038(8) 0.048(8) 0.043(7) 0.006(7) -0.006(7) 0.003(6)
C81C 0.037(7) 0.044(8) 0.041(6) 0.003(6) -0.011(6) 0.011(6)
C82C 0.030(8) 0.037(8) 0.049(8) 0.002(7) -0.002(7) 0.007(7)
C83A 0.061(3) 0.042(3) 0.071(4) 0.023(3) 0.017(3) 0.026(2)
C84A 0.056(3) 0.058(3) 0.070(3) 0.021(3) 0.005(3) 0.036(3)
C85A 0.072(4) 0.060(4) 0.080(5) 0.016(3) -0.011(4) 0.037(3)
C86A 0.069(4) 0.052(3) 0.083(4) 0.031(3) 0.030(3) 0.024(3)
C87A 0.082(6) 0.059(5) 0.119(7) 0.038(5) 0.031(5) 0.014(4)
C83C 0.065(4) 0.049(4) 0.073(4) 0.026(4) 0.020(4) 0.024(4)
C84C 0.068(5) 0.053(5) 0.071(5) 0.023(5) 0.015(5) 0.021(5)
C85C 0.072(9) 0.062(8) 0.073(9) 0.026(7) 0.011(8) 0.034(7)
C86C 0.061(5) 0.050(5) 0.078(5) 0.022(4) 0.025(5) 0.027(5)
C87C 0.082(9) 0.068(8) 0.107(9) 0.027(8) 0.032(9) 0.023(8)
C83E 0.060(5) 0.046(4) 0.073(5) 0.027(4) 0.016(4) 0.027(4)
C84E 0.065(5) 0.054(4) 0.072(5) 0.020(4) 0.016(4) 0.025(4)
C85E 0.080(9) 0.058(8) 0.073(8) 0.023(7) 0.022(8) 0.034(7)
C86E 0.061(5) 0.050(5) 0.080(5) 0.024(4) 0.024(5) 0.026(4)
C87E 0.044(9) 0.047(9) 0.090(11) 0.024(8) 0.018(9) 0.004(8)
C88A 0.039(2) 0.038(3) 0.041(2) 0.013(3) -0.0046(17) 0.003(3)
C89A 0.0323(19) 0.043(2) 0.055(3) 0.016(2) 0.004(2) 0.0148(18)
C90A 0.045(3) 0.056(3) 0.060(3) 0.026(2) 0.019(2) 0.030(2)
C91A 0.033(2) 0.041(3) 0.047(3) 0.008(2) 0.0065(19) 0.008(2)
C92A 0.054(3) 0.047(3) 0.057(3) 0.024(2) 0.013(2) 0.017(2)
C88C 0.031(4) 0.039(5) 0.044(4) 0.017(5) 0.000(4) 0.016(5)
C89C 0.034(5) 0.041(5) 0.044(6) 0.016(5) -0.001(5) 0.009(5)
C90C 0.044(8) 0.055(8) 0.047(8) 0.023(7) -0.001(7) 0.027(7)
C91C 0.034(5) 0.045(6) 0.050(5) 0.011(5) 0.003(5) 0.013(5)
C92C 0.061(10) 0.063(11) 0.045(9) 0.025(8) 0.005(8) 0.008(9)

loop_
_atom_type_symbol
_atom_type_description
_atom_type_scat_dispersion_real
_atom_type_scat_dispersion_imag
_atom_type_scat_source
C C 0.0181 0.0091 'International Tables Vol C Tables 4.2.6.8 and 6.1.1.4'
H H 0.0000 0.0000 'International Tables Vol C Tables 4.2.6.8 and 6.1.1.4'
Ba Ba -1.0456 8.4617 'International Tables Vol C Tables 4.2.6.8 and 6.1.1.4'
N N 0.0311 0.0180 'International Tables Vol C Tables 4.2.6.8 and 6.1.1.4'

loop_
_exptl_crystal_face_index_h
_exptl_crystal_face_index_k
_exptl_crystal_face_index_l
_exptl_crystal_face_perp_dist
7 -13 3 0.0827
10 -7 0 0.0791
9 3 -4 0.0899
4 11 -6 0.1022
-8 12 -3 0.0940
-10 8 0 0.0975
-9 -2 4 0.1136
-1 -13 7 0.0905
6 -5 15 0.0685
2 -1 -18 0.0589
-3 3 -18 0.0582
1 -2 19 0.0669
-6 9 -15 0.0730
-2 7 -19 0.0634
5 1 -18 0.0701
-2 -4 20 0.0738
4 -8 17 0.0685
-7 5 -13 0.0729
-3 2 -17 0.0576
2 -2 -18 0.0585
5 -5 -15 0.0679
-7 8 11 0.1002
-8 8 8 0.1001
-1 5 16 0.0823
7 -2 12 0.0681
-9 3 -6 0.0954
-3 -6 -11 0.0742
2 -9 -11 0.0722
-6 6 14 0.0980
-1 2 18 0.0705
5 -3 16 0.0617
-10 1 8 0.1123
-2 15 -6 0.0940
-1 8 -19 0.0653
6 2 -17 0.0720

loop_
_geom_angle_atom_site_label_1
_geom_angle_atom_site_label_2
_geom_angle_atom_site_label_3
_geom_angle
_geom_angle_site_symmetry_1
_geom_angle_site_symmetry_3
_geom_angle_publ_flag
N1 Ba1 N2 66.14(6) . . ?
N1 Ba1 C1 138.21(7) . . ?
N1 Ba1 C2 120.08(7) . . ?
N1 Ba1 C3 119.23(7) . . ?
N1 Ba1 C4 134.53(8) . . ?
N1 Ba1 C5 162.44(8) . . ?
N1 Ba1 C6 166.28(7) . . ?
N1 Ba1 C18 27.67(6) . . ?
N1 Ba1 C34 93.28(6) . . ?
N1 Ba1 C39 106.78(6) . . ?
N2 Ba1 C1 139.02(7) . . ?
N2 Ba1 C2 167.48(7) . . ?
N2 Ba1 C3 162.27(7) . . ?
N2 Ba1 C4 135.51(7) . . ?
N2 Ba1 C5 119.92(7) . . ?
N2 Ba1 C6 121.42(7) . . ?
N2 Ba1 C18 93.81(6) . . ?
N2 Ba1 C34 27.18(6) . . ?
N2 Ba1 C39 44.85(6) . . ?
C1 Ba1 C3 49.67(8) . . ?
C1 Ba1 C4 58.87(8) . . ?
C1 Ba1 C18 115.35(7) . . ?
C1 Ba1 C34 117.57(7) . . ?
C1 Ba1 C39 95.19(7) . . ?
C2 Ba1 C1 29.02(8) . . ?
C2 Ba1 C3 26.98(8) . . ?
C2 Ba1 C4 49.40(8) . . ?
C2 Ba1 C18 92.89(7) . . ?
C2 Ba1 C34 145.07(7) . . ?
C2 Ba1 C39 124.10(7) . . ?
C3 Ba1 C4 28.11(8) . . ?
C3 Ba1 C18 92.89(7) . . ?
C3 Ba1 C34 142.10(7) . . ?
C3 Ba1 C39 133.98(7) . . ?
C4 Ba1 C18 113.91(8) . . ?
C4 Ba1 C34 114.57(7) . . ?
C4 Ba1 C39 113.10(7) . . ?
C5 Ba1 C1 49.49(8) . . ?
C5 Ba1 C2 57.86(7) . . ?
C5 Ba1 C3 49.80(7) . . ?
C5 Ba1 C4 29.04(8) . . ?
C5 Ba1 C18 142.02(7) . . ?
C5 Ba1 C34 93.56(7) . . ?
C5 Ba1 C39 85.64(7) . . ?
C6 Ba1 C1 28.47(8) . . ?
C6 Ba1 C2 50.16(7) . . ?
C6 Ba1 C3 57.58(7) . . ?
C6 Ba1 C4 49.86(8) . . ?
C6 Ba1 C5 27.01(8) . . ?
C6 Ba1 C18 142.59(7) . . ?
C6 Ba1 C34 95.11(7) . . ?
C6 Ba1 C39 77.60(7) . . ?
C18 Ba1 C34 120.95(6) . . ?
C18 Ba1 C39 132.35(6) . . ?
C34 Ba1 C39 24.49(6) . . ?
N3 Ba2 C1 125.26(7) . . ?
N3 Ba2 C2 153.32(7) . . ?
N3 Ba2 C3 167.04(7) . . ?
N3 Ba2 C4 140.12(8) . . ?
N3 Ba2 C5 117.61(7) . . ?
N3 Ba2 C6 111.96(7) . . ?
N3 Ba2 C61 27.24(6) . . ?
N3 Ba2 C62 45.20(7) . . ?
N3 Ba2 C77 94.44(6) . . ?
N3 Ba2 C82 108.43(6) . . ?
N4 Ba2 N3 66.71(6) . . ?
N4 Ba2 C1 131.88(7) . . ?
N4 Ba2 C2 120.23(7) . . ?
N4 Ba2 C3 126.02(7) . . ?
N4 Ba2 C4 145.70(7) . . ?
N4 Ba2 C5 174.19(7) . . ?
N4 Ba2 C6 157.08(7) . . ?
N4 Ba2 C61 93.88(6) . . ?
N4 Ba2 C62 108.32(6) . . ?
N4 Ba2 C77 27.74(6) . . ?
N4 Ba2 C82 46.56(6) . . ?
C1 Ba2 C2 29.46(8) . . ?
C1 Ba2 C3 50.05(8) . . ?
C1 Ba2 C4 58.69(8) . . ?
C1 Ba2 C5 49.74(8) . . ?
C1 Ba2 C6 28.82(8) . . ?
C1 Ba2 C61 105.73(7) . . ?
C1 Ba2 C62 107.03(7) . . ?
C1 Ba2 C77 114.99(7) . . ?
C1 Ba2 C82 117.87(7) . . ?
C2 Ba2 C3 27.08(8) . . ?
C2 Ba2 C4 49.06(8) . . ?
C2 Ba2 C5 57.94(8) . . ?
C2 Ba2 C61 134.81(7) . . ?
C2 Ba2 C62 130.33(7) . . ?
C2 Ba2 C77 95.03(7) . . ?
C2 Ba2 C82 90.31(7) . . ?
C3 Ba2 C4 27.73(8) . . ?
C3 Ba2 C5 49.50(7) . . ?
C3 Ba2 C61 140.09(7) . . ?
C3 Ba2 C62 122.17(7) . . ?
C3 Ba2 C77 98.35(7) . . ?
C3 Ba2 C82 82.75(7) . . ?
C4 Ba2 C61 115.67(7) . . ?
C4 Ba2 C62 94.95(8) . . ?
C4 Ba2 C82 99.19(7) . . ?
C5 Ba2 C4 28.58(8) . . ?
C5 Ba2 C61 90.64(7) . . ?
C5 Ba2 C62 74.73(7) . . ?
C5 Ba2 C77 147.78(7) . . ?
C5 Ba2 C82 127.77(7) . . ?
C6 Ba2 C2 50.62(7) . . ?
C6 Ba2 C3 57.66(7) . . ?
C6 Ba2 C4 49.38(8) . . ?
C6 Ba2 C5 26.96(8) . . ?
C6 Ba2 C61 86.23(7) . . ?
C6 Ba2 C62 80.48(7) . . ?
C6 Ba2 C77 143.57(7) . . ?
C6 Ba2 C82 139.46(7) . . ?
C61 Ba2 C62 24.44(7) . . ?
C61 Ba2 C82 134.20(6) . . ?
C77 Ba2 C4 120.82(7) . . ?
C77 Ba2 C61 121.55(6) . . ?
C77 Ba2 C62 134.62(6) . . ?
C77 Ba2 C82 25.67(7) . . ?
C82 Ba2 C62 133.86(6) . . ?
C7 N1 Ba1 139.05(16) . . ?
C7 N1 C18 131.6(2) . . ?
C18 N1 Ba1 89.28(13) . . ?
C9 N2 Ba1 138.72(16) . . ?
C9 N2 C34 130.1(2) . . ?
C34 N2 Ba1 91.00(13) . . ?
C50 N3 Ba2 137.63(17) . . ?
C50 N3 C61 131.1(2) . . ?
C61 N3 Ba2 91.20(14) . . ?
C52 N4 Ba2 138.84(16) . . ?
C52 N4 C77 132.1(2) . . ?
C77 N4 Ba2 89.02(13) . . ?
Ba1 C1 H1 117(2) . . ?
Ba2 C1 Ba1 123.63(10) . . ?
Ba2 C1 H1 119(2) . . ?
C2 C1 Ba1 75.48(15) . . ?
C2 C1 Ba2 76.04(15) . . ?
C2 C1 H1 123(2) . . ?
C6 C1 Ba1 75.03(15) . . ?
C6 C1 Ba2 76.26(15) . . ?
C6 C1 H1 120(2) . . ?
C6 C1 C2 116.9(3) . . ?
Ba1 C2 H2 119(2) . . ?
Ba2 C2 Ba1 122.89(9) . . ?
Ba2 C2 H2 118(2) . . ?
C1 C2 Ba1 75.50(15) . . ?
C1 C2 Ba2 74.50(15) . . ?
C1 C2 H2 118(2) . . ?
C3 C2 Ba1 76.80(15) . . ?
C3 C2 Ba2 78.41(15) . . ?
C3 C2 C1 120.5(3) . . ?
C3 C2 H2 121(2) . . ?
Ba1 C3 Ba2 120.95(9) . . ?
Ba1 C3 H3 118(2) . . ?
Ba2 C3 H3 121(2) . . ?
C2 C3 Ba1 76.22(14) . . ?
C2 C3 Ba2 74.51(15) . . ?
C2 C3 H3 119(2) . . ?
C2 C3 C4 122.6(3) . . ?
C4 C3 Ba1 76.09(14) . . ?
C4 C3 Ba2 78.47(16) . . ?
C4 C3 H3 119(2) . . ?
Ba1 C4 Ba2 118.82(10) . . ?
Ba1 C4 H4 118.1(19) . . ?
Ba2 C4 H4 123.1(19) . . ?
C3 C4 Ba1 75.80(15) . . ?
C3 C4 Ba2 73.80(15) . . ?
C3 C4 H4 121(2) . . ?
C3 C4 C5 116.8(3) . . ?
C5 C4 Ba1 74.93(15) . . ?
C5 C4 Ba2 73.61(15) . . ?
C5 C4 H4 123(2) . . ?
Ba1 C5 Ba2 121.18(9) . . ?
Ba1 C5 H5 116(2) . . ?
Ba2 C5 H5 123(2) . . ?
C4 C5 Ba1 76.02(15) . . ?
C4 C5 Ba2 77.81(15) . . ?
C4 C5 H5 117(2) . . ?
C6 C5 Ba1 75.89(15) . . ?
C6 C5 Ba2 74.25(15) . . ?
C6 C5 C4 120.9(3) . . ?
C6 C5 H5 122(2) . . ?
Ba1 C6 H6 120(2) . . ?
Ba2 C6 Ba1 123.69(10) . . ?
Ba2 C6 H6 116(2) . . ?
C1 C6 Ba1 76.50(15) . . ?
C1 C6 Ba2 74.92(15) . . ?
C1 C6 H6 119(2) . . ?
C5 C6 Ba1 77.10(16) . . ?
C5 C6 Ba2 78.79(15) . . ?
C5 C6 C1 122.2(3) . . ?
C5 C6 H6 118(2) . . ?
N1 C7 C8 121.2(2) . . ?
N1 C7 C10 125.3(2) . . ?
C8 C7 C10 113.5(2) . . ?
C7 C8 H8 113.4 . . ?
C9 C8 C7 133.3(2) . . ?
C9 C8 H8 113.4 . . ?
N2 C9 C8 121.6(2) . . ?
N2 C9 C14 125.6(2) . . ?
C8 C9 C14 112.79(19) . . ?
C11 C10 C7 115.0(2) . . ?
C11 C10 C12 106.7(2) . . ?
C11 C10 C13 106.7(2) . . ?
C12 C10 C7 109.8(2) . . ?
C13 C10 C7 109.1(2) . . ?
C13 C10 C12 109.3(2) . . ?
C10 C11 H11D 109.5 . . ?
C10 C11 H11E 109.5 . . ?
C10 C11 H11F 109.5 . . ?
H11D C11 H11E 109.5 . . ?
H11D C11 H11F 109.5 . . ?
H11E C11 H11F 109.5 . . ?
C10 C12 H12D 109.5 . . ?
C10 C12 H12E 109.5 . . ?
C10 C12 H12F 109.5 . . ?
H12D C12 H12E 109.5 . . ?
H12D C12 H12F 109.5 . . ?
H12E C12 H12F 109.5 . . ?
C10 C13 H13D 109.5 . . ?
C10 C13 H13E 109.5 . . ?
C10 C13 H13F 109.5 . . ?
H13D C13 H13E 109.5 . . ?
H13D C13 H13F 109.5 . . ?
H13E C13 H13F 109.5 . . ?
C15 C14 C9 116.0(2) . . ?
C15 C14 C16 107.1(2) . . ?
C15 C14 C17 107.0(2) . . ?
C16 C14 C9 109.04(19) . . ?
C17 C14 C9 108.51(19) . . ?
C17 C14 C16 109.0(2) . . ?
C14 C15 H15D 109.5 . . ?
C14 C15 H15E 109.5 . . ?
C14 C15 H15F 109.5 . . ?
H15D C15 H15E 109.5 . . ?
H15D C15 H15F 109.5 . . ?
H15E C15 H15F 109.5 . . ?
C14 C16 H16D 109.5 . . ?
C14 C16 H16E 109.5 . . ?
C14 C16 H16F 109.5 . . ?
H16D C16 H16E 109.5 . . ?
H16D C16 H16F 109.5 . . ?
H16E C16 H16F 109.5 . . ?
C14 C17 H17D 109.5 . . ?
C14 C17 H17E 109.5 . . ?
C14 C17 H17F 109.5 . . ?
H17D C17 H17E 109.5 . . ?
H17D C17 H17F 109.5 . . ?
H17E C17 H17F 109.5 . . ?
N1 C18 Ba1 63.05(12) . . ?
N1 C18 C19 120.3(2) . . ?
N1 C18 C23 118.7(2) . . ?
C19 C18 Ba1 100.68(16) . . ?
C19 C18 C23 119.5(2) . . ?
C23 C18 Ba1 94.12(17) . . ?
C18 C19 C24 120.4(2) . . ?
C20 C19 C18 119.0(3) . . ?
C20 C19 C24 120.5(3) . . ?
C19 C20 H20 119.3 . . ?
C21 C20 C19 121.4(3) . . ?
C21 C20 H20 119.3 . . ?
C20 C21 H21 120.3 . . ?
C22 C21 C20 119.4(2) . . ?
C22 C21 H21 120.3 . . ?
C21 C22 H22 119.2 . . ?
C21 C22 C23 121.5(3) . . ?
C23 C22 H22 119.2 . . ?
C18 C23 C29 121.7(6) . . ?
C18 C23 C29B 122.9(10) . . ?
C18 C23 C29D 112.5(9) . . ?
C22 C23 C18 119.1(3) . . ?
C22 C23 C29 119.1(6) . . ?
C22 C23 C29B 117.4(10) . . ?
C22 C23 C29D 125.0(9) . . ?
C19 C24 H24 106.5 . . ?
C19 C24 C25 112.6(2) . . ?
C19 C24 C27 112.3(2) . . ?
C25 C24 H24 106.5 . . ?
C25 C24 C27 111.9(2) . . ?
C27 C24 H24 106.5 . . ?
C24 C25 H25C 108.3 . . ?
C24 C25 H25D 108.3 . . ?
H25C C25 H25D 107.4 . . ?
C26 C25 C24 115.7(3) . . ?
C26 C25 H25C 108.3 . . ?
C26 C25 H25D 108.3 . . ?
C25 C26 H26D 109.5 . . ?
C25 C26 H26E 109.5 . . ?
C25 C26 H26F 109.5 . . ?
H26D C26 H26E 109.5 . . ?
H26D C26 H26F 109.5 . . ?
H26E C26 H26F 109.5 . . ?
C24 C27 H27E 108.9 . . ?
C24 C27 H27F 108.9 . . ?
H27E C27 H27F 107.7 . . ?
C28 C27 C24 113.3(3) . . ?
C28 C27 H27E 108.9 . . ?
C28 C27 H27F 108.9 . . ?
C27 C28 H28G 109.5 . . ?
C27 C28 H28H 109.5 . . ?
C27 C28 H28I 109.5 . . ?
H28G C28 H28H 109.5 . . ?
H28G C28 H28I 109.5 . . ?
H28H C28 H28I 109.5 . . ?
C23 C29 H29 105.5 . . ?
C30 C29 C23 113.3(8) . . ?
C30 C29 H29 105.5 . . ?
C30 C29 C32 115.4(10) . . ?
C32 C29 C23 110.6(10) . . ?
C32 C29 H29 105.5 . . ?
C29 C30 H30C 107.5 . . ?
C29 C30 H30D 107.5 . . ?
H30C C30 H30D 107.0 . . ?
C31 C30 C29 119.3(10) . . ?
C31 C30 H30C 107.5 . . ?
C31 C30 H30D 107.5 . . ?
C30 C31 H31D 109.5 . . ?
C30 C31 H31E 109.5 . . ?
C30 C31 H31F 109.5 . . ?
H31D C31 H31E 109.5 . . ?
H31D C31 H31F 109.5 . . ?
H31E C31 H31F 109.5 . . ?
C29 C32 H32C 109.6 . . ?
C29 C32 H32D 109.6 . . ?
H32C C32 H32D 108.1 . . ?
C33 C32 C29 110.3(10) . . ?
C33 C32 H32C 109.6 . . ?
C33 C32 H32D 109.6 . . ?
C32 C33 H33D 109.5 . . ?
C32 C33 H33E 109.5 . . ?
C32 C33 H33F 109.5 . . ?
H33D C33 H33E 109.5 . . ?
H33D C33 H33F 109.5 . . ?
H33E C33 H33F 109.5 . . ?
C23 C29B H29B 106.1 . . ?
C23 C29B C30B 119.5(17) . . ?
C23 C29B C32B 109.1(14) . . ?
C30B C29B H29B 106.1 . . ?
C32B C29B H29B 106.1 . . ?
C32B C29B C30B 109.2(15) . . ?
C29B C30B H30E 107.8 . . ?
C29B C30B H30F 107.8 . . ?
H30E C30B H30F 107.2 . . ?
C31B C30B C29B 118.0(14) . . ?
C31B C30B H30E 107.8 . . ?
C31B C30B H30F 107.8 . . ?
C30B C31B H31G 109.5 . . ?
C30B C31B H31H 109.5 . . ?
C30B C31B H31I 109.5 . . ?
H31G C31B H31H 109.5 . . ?
H31G C31B H31I 109.5 . . ?
H31H C31B H31I 109.5 . . ?
C29B C32B H32E 109.2 . . ?
C29B C32B H32F 109.2 . . ?
H32E C32B H32F 107.9 . . ?
C33B C32B C29B 112.0(18) . . ?
C33B C32B H32E 109.2 . . ?
C33B C32B H32F 109.2 . . ?
C32B C33B H33G 109.5 . . ?
C32B C33B H33H 109.5 . . ?
C32B C33B H33I 109.5 . . ?
H33G C33B H33H 109.5 . . ?
H33G C33B H33I 109.5 . . ?
H33H C33B H33I 109.5 . . ?
C23 C29D H29D 105.8 . . ?
C30D C29D C23 110.3(16) . . ?
C30D C29D H29D 105.8 . . ?
C30D C29D C32D 113.6(19) . . ?
C32D C29D C23 114.6(17) . . ?
C32D C29D H29D 105.8 . . ?
C29D C30D H30G 108.1 . . ?
C29D C30D H30H 108.1 . . ?
H30G C30D H30H 107.3 . . ?
C31D C30D C29D 116.6(18) . . ?
C31D C30D H30G 108.1 . . ?
C31D C30D H30H 108.1 . . ?
C30D C31D H31J 109.5 . . ?
C30D C31D H31K 109.5 . . ?
C30D C31D H31L 109.5 . . ?
H31J C31D H31K 109.5 . . ?
H31J C31D H31L 109.5 . . ?
H31K C31D H31L 109.5 . . ?
C29D C32D H32G 108.9 . . ?
C29D C32D H32H 108.9 . . ?
H32G C32D H32H 107.7 . . ?
C33D C32D C29D 114(2) . . ?
C33D C32D H32G 108.9 . . ?
C33D C32D H32H 108.9 . . ?
C32D C33D H33J 109.5 . . ?
C32D C33D H33K 109.5 . . ?
C32D C33D H33L 109.5 . . ?
H33J C33D H33K 109.5 . . ?
H33J C33D H33L 109.5 . . ?
H33K C33D H33L 109.5 . . ?
N2 C34 Ba1 61.82(11) . . ?
N2 C34 C35 120.5(2) . . ?
N2 C34 C39 118.9(2) . . ?
C35 C34 Ba1 105.62(15) . . ?
C35 C34 C39 119.4(2) . . ?
C39 C34 Ba1 91.77(14) . . ?
C34 C35 C40 120.9(2) . . ?
C36 C35 C34 118.9(2) . . ?
C36 C35 C40 120.1(2) . . ?
C35 C36 H36 119.1 . . ?
C37 C36 C35 121.7(3) . . ?
C37 C36 H36 119.1 . . ?
C36 C37 H37 120.3 . . ?
C38 C37 C36 119.3(2) . . ?
C38 C37 H37 120.3 . . ?
C37 C38 H38 119.2 . . ?
C37 C38 C39 121.6(3) . . ?
C39 C38 H38 119.2 . . ?
C34 C39 Ba1 63.73(13) . . ?
C34 C39 C45 121.3(2) . . ?
C38 C39 Ba1 121.25(17) . . ?
C38 C39 C34 118.8(2) . . ?
C38 C39 C45 120.0(2) . . ?
C45 C39 Ba1 86.48(14) . . ?
C35 C40 H40 106.3 . . ?
C35 C40 C41 112.0(3) . . ?
C35 C40 C43 113.5(2) . . ?
C41 C40 H40 106.3 . . ?
C41 C40 C43 111.8(2) . . ?
C43 C40 H40 106.3 . . ?
C40 C41 H41C 108.2 . . ?
C40 C41 H41D 108.2 . . ?
H41C C41 H41D 107.4 . . ?
C42 C41 C40 116.2(3) . . ?
C42 C41 H41C 108.2 . . ?
C42 C41 H41D 108.2 . . ?
C41 C42 H42D 109.5 . . ?
C41 C42 H42E 109.5 . . ?
C41 C42 H42F 109.5 . . ?
H42D C42 H42E 109.5 . . ?
H42D C42 H42F 109.5 . . ?
H42E C42 H42F 109.5 . . ?
C40 C43 H43C 108.9 . . ?
C40 C43 H43D 108.9 . . ?
H43C C43 H43D 107.7 . . ?
C44 C43 C40 113.3(3) . . ?
C44 C43 H43C 108.9 . . ?
C44 C43 H43D 108.9 . . ?
C43 C44 H44D 109.5 . . ?
C43 C44 H44E 109.5 . . ?
C43 C44 H44F 109.5 . . ?
H44D C44 H44E 109.5 . . ?
H44D C44 H44F 109.5 . . ?
H44E C44 H44F 109.5 . . ?
C39 C45 H45 106.5 . . ?
C39 C45 C46 112.4(2) . . ?
C39 C45 C48 112.4(2) . . ?
C46 C45 H45 106.5 . . ?
C46 C45 C48 112.1(2) . . ?
C48 C45 H45 106.5 . . ?
C45 C46 H46C 108.4 . . ?
C45 C46 H46D 108.4 . . ?
H46C C46 H46D 107.5 . . ?
C47 C46 C45 115.4(2) . . ?
C47 C46 H46C 108.4 . . ?
C47 C46 H46D 108.4 . . ?
C46 C47 H47D 109.5 . . ?
C46 C47 H47E 109.5 . . ?
C46 C47 H47F 109.5 . . ?
H47D C47 H47E 109.5 . . ?
H47D C47 H47F 109.5 . . ?
H47E C47 H47F 109.5 . . ?
C45 C48 H48C 108.4 . . ?
C45 C48 H48D 108.4 . . ?
H48C C48 H48D 107.5 . . ?
C49 C48 C45 115.5(3) . . ?
C49 C48 H48C 108.4 . . ?
C49 C48 H48D 108.4 . . ?
C48 C49 H49D 109.5 . . ?
C48 C49 H49E 109.5 . . ?
C48 C49 H49F 109.5 . . ?
H49D C49 H49E 109.5 . . ?
H49D C49 H49F 109.5 . . ?
H49E C49 H49F 109.5 . . ?
N3 C50 C51 121.8(2) . . ?
N3 C50 C53 125.1(2) . . ?
C51 C50 C53 113.0(2) . . ?
C50 C51 H51 114(2) . . ?
C52 C51 C50 133.2(2) . . ?
C52 C51 H51 112(2) . . ?
N4 C52 C51 121.5(2) . . ?
N4 C52 C57 125.3(2) . . ?
C51 C52 C57 113.2(2) . . ?
C54 C53 C50 115.1(2) . . ?
C54 C53 C55 106.8(3) . . ?
C54 C53 C56 106.3(3) . . ?
C55 C53 C50 108.0(2) . . ?
C55 C53 C56 110.2(3) . . ?
C56 C53 C50 110.4(2) . . ?
C53 C54 H54D 109.5 . . ?
C53 C54 H54E 109.5 . . ?
C53 C54 H54F 109.5 . . ?
H54D C54 H54E 109.5 . . ?
H54D C54 H54F 109.5 . . ?
H54E C54 H54F 109.5 . . ?
C53 C55 H55D 109.5 . . ?
C53 C55 H55E 109.5 . . ?
C53 C55 H55F 109.5 . . ?
H55D C55 H55E 109.5 . . ?
H55D C55 H55F 109.5 . . ?
H55E C55 H55F 109.5 . . ?
C53 C56 H56D 109.5 . . ?
C53 C56 H56E 109.5 . . ?
C53 C56 H56F 109.5 . . ?
H56D C56 H56E 109.5 . . ?
H56D C56 H56F 109.5 . . ?
H56E C56 H56F 109.5 . . ?
C58 C57 C52 115.3(2) . . ?
C58 C57 C59 107.0(2) . . ?
C58 C57 C60 107.2(2) . . ?
C59 C57 C52 109.1(2) . . ?
C59 C57 C60 108.7(2) . . ?
C60 C57 C52 109.4(2) . . ?
C57 C58 H58D 109.5 . . ?
C57 C58 H58E 109.5 . . ?
C57 C58 H58F 109.5 . . ?
H58D C58 H58E 109.5 . . ?
H58D C58 H58F 109.5 . . ?
H58E C58 H58F 109.5 . . ?
C57 C59 H59D 109.5 . . ?
C57 C59 H59E 109.5 . . ?
C57 C59 H59F 109.5 . . ?
H59D C59 H59E 109.5 . . ?
H59D C59 H59F 109.5 . . ?
H59E C59 H59F 109.5 . . ?
C57 C60 H60D 109.5 . . ?
C57 C60 H60E 109.5 . . ?
C57 C60 H60F 109.5 . . ?
H60D C60 H60E 109.5 . . ?
H60D C60 H60F 109.5 . . ?
H60E C60 H60F 109.5 . . ?
N3 C61 Ba2 61.55(13) . . ?
N3 C61 C62 119.7(2) . . ?
N3 C61 C66 119.6(2) . . ?
C62 C61 Ba2 91.08(16) . . ?
C62 C61 C66 119.7(2) . . ?
C66 C61 Ba2 107.70(16) . . ?
C61 C62 Ba2 64.48(14) . . ?
C61 C62 C67 122.2(4) . . ?
C61 C62 C67B 117.4(9) . . ?
C63 C62 Ba2 120.17(18) . . ?
C63 C62 C61 119.1(3) . . ?
C63 C62 C67 118.7(4) . . ?
C63 C62 C67B 120.8(9) . . ?
C67 C62 Ba2 85.1(4) . . ?
C67B C62 Ba2 98.7(7) . . ?
C62 C63 H63 119.4 . . ?
C64 C63 C62 121.1(3) . . ?
C64 C63 H63 119.4 . . ?
C63 C64 H64 120.0 . . ?
C65 C64 C63 120.0(2) . . ?
C65 C64 H64 120.0 . . ?
C64 C65 H65 119.4 . . ?
C64 C65 C66 121.1(3) . . ?
C66 C65 H65 119.4 . . ?
C61 C66 C72 121.0(2) . . ?
C65 C66 C61 119.0(3) . . ?
C65 C66 C72 120.0(3) . . ?
C62 C67 H67 105.9 . . ?
C62 C67 C68 117.1(5) . . ?
C62 C67 C70 109.1(6) . . ?
C68 C67 H67 105.9 . . ?
C70 C67 H67 105.9 . . ?
C70 C67 C68 112.0(7) . . ?
C67 C68 H68E 107.6 . . ?
C67 C68 H68F 107.6 . . ?
H68E C68 H68F 107.0 . . ?
C69 C68 C67 119.0(7) . . ?
C69 C68 H68E 107.6 . . ?
C69 C68 H68F 107.6 . . ?
C68 C69 H69G 109.5 . . ?
C68 C69 H69H 109.5 . . ?
C68 C69 H69I 109.5 . . ?
H69G C69 H69H 109.5 . . ?
H69G C69 H69I 109.5 . . ?
H69H C69 H69I 109.5 . . ?
C67 C70 H70E 108.9 . . ?
C67 C70 H70F 108.9 . . ?
H70E C70 H70F 107.7 . . ?
C71 C70 C67 113.5(7) . . ?
C71 C70 H70E 108.9 . . ?
C71 C70 H70F 108.9 . . ?
C70 C71 H71G 109.5 . . ?
C70 C71 H71H 109.5 . . ?
C70 C71 H71I 109.5 . . ?
H71G C71 H71H 109.5 . . ?
H71G C71 H71I 109.5 . . ?
H71H C71 H71I 109.5 . . ?
C62 C67B H67B 107.2 . . ?
C68B C67B C62 107.5(11) . . ?
C68B C67B H67B 107.2 . . ?
C70B C67B C62 113.9(14) . . ?
C70B C67B H67B 107.2 . . ?
C70B C67B C68B 113.5(16) . . ?
C67B C68B H68G 108.2 . . ?
C67B C68B H68H 108.2 . . ?
H68G C68B H68H 107.4 . . ?
C69B C68B C67B 116.2(14) . . ?
C69B C68B H68G 108.2 . . ?
C69B C68B H68H 108.2 . . ?
C68B C69B H69J 109.5 . . ?
C68B C69B H69K 109.5 . . ?
C68B C69B H69L 109.5 . . ?
H69J C69B H69K 109.5 . . ?
H69J C69B H69L 109.5 . . ?
H69K C69B H69L 109.5 . . ?
C67B C70B H70G 109.4 . . ?
C67B C70B H70H 109.4 . . ?
C67B C70B C71B 111.2(14) . . ?
H70G C70B H70H 108.0 . . ?
C71B C70B H70G 109.4 . . ?
C71B C70B H70H 109.4 . . ?
C70B C71B H71J 109.5 . . ?
C70B C71B H71K 109.5 . . ?
C70B C71B H71L 109.5 . . ?
H71J C71B H71K 109.5 . . ?
H71J C71B H71L 109.5 . . ?
H71K C71B H71L 109.5 . . ?
C66 C72 H72 106.2 . . ?
C66 C72 C73 112.2(3) . . ?
C66 C72 C75 112.7(2) . . ?
C73 C72 H72 106.2 . . ?
C73 C72 C75 112.6(3) . . ?
C75 C72 H72 106.2 . . ?
C72 C73 H73E 108.4 . . ?
C72 C73 H73F 108.4 . . ?
H73E C73 H73F 107.4 . . ?
C74 C73 C72 115.6(3) . . ?
C74 C73 H73E 108.4 . . ?
C74 C73 H73F 108.4 . . ?
C73 C74 H74G 109.5 . . ?
C73 C74 H74H 109.5 . . ?
C73 C74 H74I 109.5 . . ?
H74G C74 H74H 109.5 . . ?
H74G C74 H74I 109.5 . . ?
H74H C74 H74I 109.5 . . ?
C72 C75 H75E 108.6 . . ?
C72 C75 H75F 108.6 . . ?
H75E C75 H75F 107.6 . . ?
C76 C75 C72 114.5(3) . . ?
C76 C75 H75E 108.6 . . ?
C76 C75 H75F 108.6 . . ?
C75 C76 H76G 109.5 . . ?
C75 C76 H76H 109.5 . . ?
C75 C76 H76I 109.5 . . ?
H76G C76 H76H 109.5 . . ?
H76G C76 H76I 109.5 . . ?
H76H C76 H76I 109.5 . . ?
N4 C77 Ba2 63.24(12) . . ?
N4 C77 C78 120.9(2) . . ?
N4 C77 C82 117.9(2) . . ?
C78 C77 Ba2 106.85(15) . . ?
C82 C77 Ba2 87.53(14) . . ?
C82 C77 C78 119.7(2) . . ?
C77 C78 C83 121.4(2) . . ?
C79 C78 C77 118.7(2) . . ?
C79 C78 C83 119.9(2) . . ?
C78 C79 H79 119.2 . . ?
C80 C79 C78 121.6(3) . . ?
C80 C79 H79 119.2 . . ?
C79 C80 H80 120.3 . . ?
C81 C80 C79 119.4(3) . . ?
C81 C80 H80 120.3 . . ?
C80 C81 H81 119.1 . . ?
C80 C81 C82 121.8(3) . . ?
C82 C81 H81 119.1 . . ?
C77 C82 Ba2 66.81(13) . . ?
C77 C82 C88 121.5(2) . . ?
C81 C82 Ba2 118.88(18) . . ?
C81 C82 C77 118.6(2) . . ?
C81 C82 C88 119.9(2) . . ?
C88 C82 Ba2 86.66(14) . . ?
C78 C83 H83 107.0 . . ?
C78 C83 C84 110.9(2) . . ?
C78 C83 C86 112.6(2) . . ?
C84 C83 H83 107.0 . . ?
C86 C83 H83 107.0 . . ?
C86 C83 C84 111.9(2) . . ?
C83 C84 H84G 108.1 . . ?
C83 C84 H84H 108.1 . . ?
H84G C84 H84H 107.3 . . ?
C85 C84 C83 116.8(3) . . ?
C85 C84 H84G 108.1 . . ?
C85 C84 H84H 108.1 . . ?
C84 C85 H85J 109.5 . . ?
C84 C85 H85K 109.5 . . ?
C84 C85 H85L 109.5 . . ?
H85J C85 H85K 109.5 . . ?
H85J C85 H85L 109.5 . . ?
H85K C85 H85L 109.5 . . ?
C83 C86 H86G 108.8 . . ?
C83 C86 H86H 108.8 . . ?
H86G C86 H86H 107.7 . . ?
C87 C86 C83 113.7(3) . . ?
C87 C86 H86G 108.8 . . ?
C87 C86 H86H 108.8 . . ?
C86 C87 H87J 109.5 . . ?
C86 C87 H87K 109.5 . . ?
C86 C87 H87L 109.5 . . ?
H87J C87 H87K 109.5 . . ?
H87J C87 H87L 109.5 . . ?
H87K C87 H87L 109.5 . . ?
C82 C88 H88 106.5 . . ?
C82 C88 C89 113.1(3) . . ?
C82 C88 C91 111.5(2) . . ?
C89 C88 H88 106.5 . . ?
C91 C88 H88 106.5 . . ?
C91 C88 C89 112.3(3) . . ?
C88 C89 H89E 108.7 . . ?
C88 C89 H89F 108.7 . . ?
H89E C89 H89F 107.6 . . ?
C90 C89 C88 114.1(4) . . ?
C90 C89 H89E 108.7 . . ?
C90 C89 H89F 108.7 . . ?
C89 C90 H90G 109.5 . . ?
C89 C90 H90H 109.5 . . ?
C89 C90 H90I 109.5 . . ?
H90G C90 H90H 109.5 . . ?
H90G C90 H90I 109.5 . . ?
H90H C90 H90I 109.5 . . ?
C88 C91 H91E 108.6 . . ?
C88 C91 H91F 108.6 . . ?
H91E C91 H91F 107.5 . . ?
C92 C91 C88 114.8(3) . . ?
C92 C91 H91E 108.6 . . ?
C92 C91 H91F 108.6 . . ?
C91 C92 H92G 109.5 . . ?
C91 C92 H92H 109.5 . . ?
C91 C92 H92I 109.5 . . ?
H92G C92 H92H 109.5 . . ?
H92G C92 H92I 109.5 . . ?
H92H C92 H92I 109.5 . . ?
N1A Ba1A C1A 146.29(10) . . ?
N1A Ba1A C2A 124.18(9) . . ?
N1A Ba1A C3A 118.00(8) . . ?
N1A Ba1A C4A 128.98(8) . . ?
N1A Ba1A C5A 154.13(9) . . ?
N1A Ba1A C6A 172.29(9) . . ?
N1A Ba1A C18A 27.30(7) . . ?
N1A Ba1A C34A 92.31(7) . . ?
N1A Ba1A C35A 107.71(7) . . ?
N2A Ba1A N1A 65.17(7) . . ?
N2A Ba1A C1A 141.83(9) . . ?
N2A Ba1A C2A 170.05(9) . . ?
N2A Ba1A C3A 155.00(9) . . ?
N2A Ba1A C4A 130.25(9) . . ?
N2A Ba1A C5A 116.59(9) . . ?
N2A Ba1A C6A 122.17(8) . . ?
N2A Ba1A C18A 92.39(7) . . ?
N2A Ba1A C34A 27.51(7) . . ?
N2A Ba1A C35A 44.90(7) . . ?
C1A Ba1A C2A 28.34(10) . . ?
C1A Ba1A C18A 120.56(10) . . ?
C1A Ba1A C34A 117.92(10) . . ?
C1A Ba1A C35A 97.09(9) . . ?
C2A Ba1A C18A 96.89(10) . . ?
C2A Ba1A C34A 143.50(9) . . ?
C2A Ba1A C35A 125.16(9) . . ?
C3A Ba1A C1A 49.22(9) . . ?
C3A Ba1A C2A 27.67(10) . . ?
C3A Ba1A C5A 48.77(11) . . ?
C3A Ba1A C6A 56.70(9) . . ?
C3A Ba1A C18A 94.36(10) . . ?
C3A Ba1A C34A 136.56(10) . . ?
C3A Ba1A C35A 132.60(9) . . ?
C4A Ba1A C1A 56.94(9) . . ?
C4A Ba1A C2A 48.38(10) . . ?
C4A Ba1A C3A 26.76(11) . . ?
C4A Ba1A C5A 28.46(10) . . ?
C4A Ba1A C6A 49.36(9) . . ?
C4A Ba1A C18A 113.08(9) . . ?
C4A Ba1A C34A 109.94(9) . . ?
C4A Ba1A C35A 110.80(9) . . ?
C5A Ba1A C1A 48.17(11) . . ?
C5A Ba1A C2A 56.98(11) . . ?
C5A Ba1A C18A 141.36(9) . . ?
C5A Ba1A C34A 90.32(9) . . ?
C5A Ba1A C35A 84.35(9) . . ?
C6A Ba1A C1A 26.23(12) . . ?
C6A Ba1A C2A 48.34(11) . . ?
C6A Ba1A C5A 27.82(11) . . ?
C6A Ba1A C18A 145.13(9) . . ?
C6A Ba1A C34A 95.21(9) . . ?
C6A Ba1A C35A 78.87(8) . . ?
C18A Ba1A C35A 132.98(8) . . ?
C34A Ba1A C18A 119.61(7) . . ?
C34A Ba1A C35A 24.49(7) . . ?
N3A Ba2A N4A 64.80(7) . . ?
N3A Ba2A C1A 123.95(8) . . ?
N3A Ba2A C2A 128.35(8) . . ?
N3A Ba2A C3A 148.80(9) . . ?
N3A Ba2A C4A 174.75(9) . . ?
N3A Ba2A C5A 156.34(9) . . ?
N3A Ba2A C6A 134.27(8) . . ?
N3A Ba2A C61A 25.8(5) . . ?
N3A Ba2A C61C 29.3(5) . . ?
N3A Ba2A C77A 90.52(10) . . ?
N3A Ba2A C77C 92.5(3) . . ?
N4A Ba2A C1A 164.46(9) . . ?
N4A Ba2A C2A 135.83(9) . . ?
N4A Ba2A C3A 115.96(8) . . ?
N4A Ba2A C4A 113.17(8) . . ?
N4A Ba2A C5A 129.19(9) . . ?
N4A Ba2A C6A 156.72(9) . . ?
N4A Ba2A C61A 90.2(5) . . ?
N4A Ba2A C61C 94.0(5) . . ?
N4A Ba2A C77A 26.33(10) . . ?
N4A Ba2A C77C 27.9(3) . . ?
C1A Ba2A C61C 95.9(5) . . ?
C1A Ba2A C77A 140.44(12) . . ?
C2A Ba2A C1A 28.82(10) . . ?
C2A Ba2A C5A 58.57(11) . . ?
C2A Ba2A C6A 49.10(11) . . ?
C2A Ba2A C61A 113.2(5) . . ?
C2A Ba2A C61C 108.5(5) . . ?
C2A Ba2A C77A 115.52(13) . . ?
C3A Ba2A C1A 49.35(9) . . ?
C3A Ba2A C2A 28.34(10) . . ?
C3A Ba2A C4A 26.80(11) . . ?
C3A Ba2A C5A 49.30(11) . . ?
C3A Ba2A C6A 56.68(10) . . ?
C3A Ba2A C61A 141.0(5) . . ?
C3A Ba2A C61C 136.4(5) . . ?
C3A Ba2A C77A 91.19(13) . . ?
C4A Ba2A C1A 56.83(10) . . ?
C4A Ba2A C2A 49.29(11) . . ?
C4A Ba2A C5A 28.65(10) . . ?
C4A Ba2A C6A 49.11(9) . . ?
C4A Ba2A C61A 156.7(5) . . ?
C4A Ba2A C61C 152.6(5) . . ?
C4A Ba2A C77A 87.06(11) . . ?
C5A Ba2A C1A 48.51(11) . . ?
C5A Ba2A C6A 27.91(10) . . ?
C5A Ba2A C61A 133.3(5) . . ?
C5A Ba2A C61C 131.2(5) . . ?
C5A Ba2A C77A 106.76(12) . . ?
C6A Ba2A C1A 26.15(12) . . ?
C6A Ba2A C61C 105.5(5) . . ?
C6A Ba2A C77A 134.24(11) . . ?
C61A Ba2A C1A 100.2(5) . . ?
C61A Ba2A C6A 108.6(5) . . ?
C61A Ba2A C77A 116.2(5) . . ?
C77C Ba2A C1A 139.8(4) . . ?
C77C Ba2A C2A 116.1(5) . . ?
C77C Ba2A C3A 90.9(4) . . ?
C77C Ba2A C4A 85.3(3) . . ?
C77C Ba2A C5A 104.1(3) . . ?
C77C Ba2A C6A 131.8(3) . . ?
C77C Ba2A C61C 121.7(6) . . ?
C7A N1A Ba1A 138.43(18) . . ?
C7A N1A C18A 131.0(3) . . ?
C18A N1A Ba1A 88.76(17) . . ?
C9A N2A Ba1A 139.36(18) . . ?
C9A N2A C34A 130.9(2) . . ?
C34A N2A Ba1A 89.00(14) . . ?
C50A N3A Ba2A 140.04(18) . . ?
C50A N3A C61C 131.0(11) . . ?
C61A N3A Ba2A 87.4(11) . . ?
C61A N3A C50A 131.2(12) . . ?
C61C N3A Ba2A 88.6(11) . . ?
C52A N4A Ba2A 138.85(19) . . ?
C52A N4A C77A 125.1(3) . . ?
C52A N4A C77C 140.0(10) . . ?
C77A N4A Ba2A 94.7(3) . . ?
C77C N4A Ba2A 80.6(10) . . ?
Ba1A C1A Ba2A 120.10(11) . . ?
Ba1A C1A H1A 119(3) . . ?
Ba2A C1A H1A 121(3) . . ?
C2A C1A Ba1A 77.13(17) . . ?
C2A C1A Ba2A 72.8(2) . . ?
C2A C1A H1A 119(3) . . ?
C6A C1A Ba1A 76.0(2) . . ?
C6A C1A Ba2A 76.8(2) . . ?
C6A C1A H1A 121(3) . . ?
C6A C1A C2A 120.6(3) . . ?
Ba1A C2A H2A 116(3) . . ?
Ba2A C2A Ba1A 121.40(14) . . ?
Ba2A C2A H2A 123(2) . . ?
C1A C2A Ba1A 74.53(17) . . ?
C1A C2A Ba2A 78.4(2) . . ?
C1A C2A H2A 119(3) . . ?
C3A C2A Ba1A 72.18(17) . . ?
C3A C2A Ba2A 75.3(2) . . ?
C3A C2A C1A 116.4(4) . . ?
C3A C2A H2A 124(3) . . ?
Ba1A C3A H3A 116(2) . . ?
Ba2A C3A Ba1A 125.59(12) . . ?
Ba2A C3A H3A 118(2) . . ?
C2A C3A Ba1A 80.16(19) . . ?
C2A C3A Ba2A 76.3(2) . . ?
C2A C3A H3A 116(2) . . ?
C4A C3A Ba1A 75.8(2) . . ?
C4A C3A Ba2A 76.9(2) . . ?
C4A C3A C2A 122.4(3) . . ?
C4A C3A H3A 122(2) . . ?
Ba1A C4A Ba2A 126.10(12) . . ?
Ba1A C4A H4A 118(3) . . ?
Ba2A C4A H4A 116(3) . . ?
C3A C4A Ba1A 77.5(2) . . ?
C3A C4A Ba2A 76.31(18) . . ?
C3A C4A H4A 118(3) . . ?
C3A C4A C5A 121.1(3) . . ?
C5A C4A Ba1A 78.4(2) . . ?
C5A C4A Ba2A 76.37(18) . . ?
C5A C4A H4A 121(3) . . ?
Ba1A C5A H5A 110(3) . . ?
Ba2A C5A Ba1A 122.86(15) . . ?
Ba2A C5A H5A 127(3) . . ?
C4A C5A Ba1A 73.1(2) . . ?
C4A C5A Ba2A 74.98(18) . . ?
C4A C5A H5A 118(3) . . ?
C6A C5A Ba1A 76.0(2) . . ?
C6A C5A Ba2A 78.28(19) . . ?
C6A C5A C4A 117.2(4) . . ?
C6A C5A H5A 123(3) . . ?
Ba1A C6A Ba2A 120.93(11) . . ?
Ba1A C6A H6A 120(2) . . ?
Ba2A C6A H6A 119(3) . . ?
C1A C6A Ba1A 77.7(2) . . ?
C1A C6A Ba2A 77.1(2) . . ?
C1A C6A C5A 122.1(3) . . ?
C1A C6A H6A 119(3) . . ?
C5A C6A Ba1A 76.2(2) . . ?
C5A C6A Ba2A 73.8(2) . . ?
C5A C6A H6A 119(3) . . ?
N1A C7A C8A 121.2(3) . . ?
N1A C7A C10A 125.6(2) . . ?
C8A C7A C10A 113.1(2) . . ?
C7A C8A H8A 111(2) . . ?
C9A C8A C7A 133.1(3) . . ?
C9A C8A H8A 116(2) . . ?
N2A C9A C8A 121.5(2) . . ?
N2A C9A C14A 125.7(2) . . ?
C8A C9A C14A 112.7(2) . . ?
C11A C10A C7A 116.3(3) . . ?
C11A C10A C12A 106.6(3) . . ?
C11A C10A C13A 106.7(2) . . ?
C12A C10A C7A 111.0(2) . . ?
C12A C10A C13A 108.3(3) . . ?
C13A C10A C7A 107.6(2) . . ?
C10A C11A H11A 109.5 . . ?
C10A C11A H11B 109.5 . . ?
C10A C11A H11C 109.5 . . ?
H11A C11A H11B 109.5 . . ?
H11A C11A H11C 109.5 . . ?
H11B C11A H11C 109.5 . . ?
C10A C12A H12A 109.5 . . ?
C10A C12A H12B 109.5 . . ?
C10A C12A H12C 109.5 . . ?
H12A C12A H12B 109.5 . . ?
H12A C12A H12C 109.5 . . ?
H12B C12A H12C 109.5 . . ?
C10A C13A H13A 109.5 . . ?
C10A C13A H13B 109.5 . . ?
C10A C13A H13C 109.5 . . ?
H13A C13A H13B 109.5 . . ?
H13A C13A H13C 109.5 . . ?
H13B C13A H13C 109.5 . . ?
C15A C14A C9A 116.0(2) . . ?
C15A C14A C16A 106.7(2) . . ?
C15A C14A C17A 107.1(2) . . ?
C16A C14A C9A 109.5(2) . . ?
C16A C14A C17A 108.6(2) . . ?
C17A C14A C9A 108.7(2) . . ?
C14A C15A H15A 109.5 . . ?
C14A C15A H15B 109.5 . . ?
C14A C15A H15C 109.5 . . ?
H15A C15A H15B 109.5 . . ?
H15A C15A H15C 109.5 . . ?
H15B C15A H15C 109.5 . . ?
C14A C16A H16A 109.5 . . ?
C14A C16A H16B 109.5 . . ?
C14A C16A H16C 109.5 . . ?
H16A C16A H16B 109.5 . . ?
H16A C16A H16C 109.5 . . ?
H16B C16A H16C 109.5 . . ?
C14A C17A H17A 109.5 . . ?
C14A C17A H17B 109.5 . . ?
C14A C17A H17C 109.5 . . ?
H17A C17A H17B 109.5 . . ?
H17A C17A H17C 109.5 . . ?
H17B C17A H17C 109.5 . . ?
N1A C18A Ba1A 63.95(15) . . ?
N1A C18A C19A 118.7(3) . . ?
N1A C18A C23A 120.2(3) . . ?
C19A C18A Ba1A 93.3(2) . . ?
C23A C18A Ba1A 100.5(2) . . ?
C23A C18A C19A 119.6(3) . . ?
C18A C19A C24A 121.3(3) . . ?
C20A C19A C18A 118.5(3) . . ?
C20A C19A C24A 120.1(3) . . ?
C19A C20A H20A 119.1 . . ?
C21A C20A C19A 121.8(3) . . ?
C21A C20A H20A 119.1 . . ?
C20A C21A H21A 120.2 . . ?
C20A C21A C22A 119.6(3) . . ?
C22A C21A H21A 120.2 . . ?
C21A C22A H22A 119.2 . . ?
C21A C22A C23A 121.5(3) . . ?
C23A C22A H22A 119.2 . . ?
C18A C23A C29A 120.4(3) . . ?
C22A C23A C18A 118.9(3) . . ?
C22A C23A C29A 120.7(3) . . ?
C19A C24A H24A 102.0 . . ?
C19A C24A H24B 108.9 . . ?
C19A C24A C27C 107.2(6) . . ?
C25A C24A C19A 115.6(3) . . ?
C25A C24A H24A 102.0 . . ?
C25A C24A H24B 108.9 . . ?
C25A C24A C27C 107.2(5) . . ?
C27A C24A C19A 116.3(6) . . ?
C27A C24A H24A 102.0 . . ?
C27A C24A C25A 115.5(6) . . ?
C27C C24A H24B 108.9 . . ?
C24A C25A H25A 108.3 . . ?
C24A C25A H25B 108.3 . . ?
H25A C25A H25B 107.4 . . ?
C26A C25A C24A 116.1(3) . . ?
C26A C25A H25A 108.3 . . ?
C26A C25A H25B 108.3 . . ?
C25A C26A H26A 109.5 . . ?
C25A C26A H26B 109.5 . . ?
C25A C26A H26C 109.5 . . ?
H26A C26A H26B 109.5 . . ?
H26A C26A H26C 109.5 . . ?
H26B C26A H26C 109.5 . . ?
C24A C27A H27A 109.5 . . ?
C24A C27A H27B 109.5 . . ?
C24A C27A C28A 110.6(7) . . ?
H27A C27A H27B 108.1 . . ?
C28A C27A H27A 109.5 . . ?
C28A C27A H27B 109.5 . . ?
C27A C28A H28A 109.5 . . ?
C27A C28A H28B 109.5 . . ?
C27A C28A H28C 109.5 . . ?
H28A C28A H28B 109.5 . . ?
H28A C28A H28C 109.5 . . ?
H28B C28A H28C 109.5 . . ?
C24A C27C H27C 108.0 . . ?
C24A C27C H27D 108.0 . . ?
H27C C27C H27D 107.2 . . ?
C28C C27C C24A 117.3(7) . . ?
C28C C27C H27C 108.0 . . ?
C28C C27C H27D 108.0 . . ?
C27C C28C H28D 109.5 . . ?
C27C C28C H28E 109.5 . . ?
C27C C28C H28F 109.5 . . ?
H28D C28C H28E 109.5 . . ?
H28D C28C H28F 109.5 . . ?
H28E C28C H28F 109.5 . . ?
C23A C29A H29A 106.4 . . ?
C23A C29A C30A 111.6(3) . . ?
C23A C29A C32A 113.3(3) . . ?
C30A C29A H29A 106.4 . . ?
C32A C29A H29A 106.4 . . ?
C32A C29A C30A 112.3(3) . . ?
C29A C30A H30A 108.7 . . ?
C29A C30A H30B 108.7 . . ?
H30A C30A H30B 107.6 . . ?
C31A C30A C29A 114.4(3) . . ?
C31A C30A H30A 108.7 . . ?
C31A C30A H30B 108.7 . . ?
C30A C31A H31A 109.5 . . ?
C30A C31A H31B 109.5 . . ?
C30A C31A H31C 109.5 . . ?
H31A C31A H31B 109.5 . . ?
H31A C31A H31C 109.5 . . ?
H31B C31A H31C 109.5 . . ?
C29A C32A H32A 108.9 . . ?
C29A C32A H32B 108.9 . . ?
H32A C32A H32B 107.7 . . ?
C33A C32A C29A 113.3(3) . . ?
C33A C32A H32A 108.9 . . ?
C33A C32A H32B 108.9 . . ?
C32A C33A H33A 109.5 . . ?
C32A C33A H33B 109.5 . . ?
C32A C33A H33C 109.5 . . ?
H33A C33A H33B 109.5 . . ?
H33A C33A H33C 109.5 . . ?
H33B C33A H33C 109.5 . . ?
N2A C34A Ba1A 63.50(13) . . ?
N2A C34A C35A 118.5(2) . . ?
N2A C34A C39A 120.2(2) . . ?
C35A C34A Ba1A 92.03(17) . . ?
C35A C34A C39A 119.9(3) . . ?
C39A C34A Ba1A 102.78(16) . . ?
C34A C35A Ba1A 63.48(15) . . ?
C34A C35A C40A 120.9(3) . . ?
C36A C35A Ba1A 115.2(2) . . ?
C36A C35A C34A 118.6(3) . . ?
C36A C35A C40A 120.5(3) . . ?
C40A C35A Ba1A 92.59(18) . . ?
C35A C36A H36A 119.1 . . ?
C37A C36A C35A 121.9(3) . . ?
C37A C36A H36A 119.1 . . ?
C36A C37A H37A 120.3 . . ?
C36A C37A C38A 119.4(3) . . ?
C38A C37A H37A 120.3 . . ?
C37A C38A H38A 119.2 . . ?
C37A C38A C39A 121.6(3) . . ?
C39A C38A H38A 119.2 . . ?
C34A C39A C45A 120.5(2) . . ?
C38A C39A C34A 118.7(2) . . ?
C38A C39A C45A 120.8(2) . . ?
C35A C40A H40A 106.1 . . ?
C35A C40A C41A 113.1(3) . . ?
C41A C40A H40A 106.1 . . ?
C43A C40A C35A 112.7(3) . . ?
C43A C40A H40A 106.1 . . ?
C43A C40A C41A 112.0(3) . . ?
C40A C41A H41A 109.0 . . ?
C40A C41A H41B 109.0 . . ?
H41A C41A H41B 107.8 . . ?
C42A C41A C40A 112.8(3) . . ?
C42A C41A H41A 109.0 . . ?
C42A C41A H41B 109.0 . . ?
C41A C42A H42A 109.5 . . ?
C41A C42A H42B 109.5 . . ?
C41A C42A H42C 109.5 . . ?
H42A C42A H42B 109.5 . . ?
H42A C42A H42C 109.5 . . ?
H42B C42A H42C 109.5 . . ?
C40A C43A H43A 108.5 . . ?
C40A C43A H43B 108.5 . . ?
H43A C43A H43B 107.5 . . ?
C44A C43A C40A 115.2(3) . . ?
C44A C43A H43A 108.5 . . ?
C44A C43A H43B 108.5 . . ?
C43A C44A H44A 109.5 . . ?
C43A C44A H44B 109.5 . . ?
C43A C44A H44C 109.5 . . ?
H44A C44A H44B 109.5 . . ?
H44A C44A H44C 109.5 . . ?
H44B C44A H44C 109.5 . . ?
C39A C45A H45A 106.7 . . ?
C39A C45A C46A 112.3(2) . . ?
C39A C45A C48A 112.2(2) . . ?
C46A C45A H45A 106.7 . . ?
C48A C45A H45A 106.7 . . ?
C48A C45A C46A 111.8(2) . . ?
C45A C46A H46A 108.1 . . ?
C45A C46A H46B 108.1 . . ?
H46A C46A H46B 107.3 . . ?
C47A C46A C45A 116.7(3) . . ?
C47A C46A H46A 108.1 . . ?
C47A C46A H46B 108.1 . . ?
C46A C47A H47A 109.5 . . ?
C46A C47A H47B 109.5 . . ?
C46A C47A H47C 109.5 . . ?
H47A C47A H47B 109.5 . . ?
H47A C47A H47C 109.5 . . ?
H47B C47A H47C 109.5 . . ?
C45A C48A H48A 108.9 . . ?
C45A C48A H48B 108.9 . . ?
H48A C48A H48B 107.7 . . ?
C49A C48A C45A 113.4(2) . . ?
C49A C48A H48A 108.9 . . ?
C49A C48A H48B 108.9 . . ?
C48A C49A H49A 109.5 . . ?
C48A C49A H49B 109.5 . . ?
C48A C49A H49C 109.5 . . ?
H49A C49A H49B 109.5 . . ?
H49A C49A H49C 109.5 . . ?
H49B C49A H49C 109.5 . . ?
N3A C50A C51A 121.2(2) . . ?
N3A C50A C53A 125.3(3) . . ?
C51A C50A C53A 113.4(3) . . ?
C50A C51A H51A 112(2) . . ?
C50A C51A C52A 132.9(3) . . ?
C52A C51A H51A 115(2) . . ?
N4A C52A C51A 122.0(3) . . ?
N4A C52A C57A 125.7(3) . . ?
C51A C52A C57A 112.3(3) . . ?
C54A C53A C50A 116.1(3) . . ?
C54A C53A C55A 106.7(3) . . ?
C54A C53A C56A 107.2(3) . . ?
C55A C53A C50A 110.7(3) . . ?
C56A C53A C50A 107.8(2) . . ?
C56A C53A C55A 108.1(3) . . ?
C53A C54A H54A 109.5 . . ?
C53A C54A H54B 109.5 . . ?
C53A C54A H54C 109.5 . . ?
H54A C54A H54B 109.5 . . ?
H54A C54A H54C 109.5 . . ?
H54B C54A H54C 109.5 . . ?
C53A C55A H55A 109.5 . . ?
C53A C55A H55B 109.5 . . ?
C53A C55A H55C 109.5 . . ?
H55A C55A H55B 109.5 . . ?
H55A C55A H55C 109.5 . . ?
H55B C55A H55C 109.5 . . ?
C53A C56A H56A 109.5 . . ?
C53A C56A H56B 109.5 . . ?
C53A C56A H56C 109.5 . . ?
H56A C56A H56B 109.5 . . ?
H56A C56A H56C 109.5 . . ?
H56B C56A H56C 109.5 . . ?
C58A C57A C52A 116.9(3) . . ?
C58A C57A C60A 106.3(3) . . ?
C59A C57A C52A 110.1(3) . . ?
C59A C57A C58A 106.6(3) . . ?
C59A C57A C60A 108.6(3) . . ?
C60A C57A C52A 108.1(2) . . ?
C57A C58A H58A 109.5 . . ?
C57A C58A H58B 109.5 . . ?
C57A C58A H58C 109.5 . . ?
H58A C58A H58B 109.5 . . ?
H58A C58A H58C 109.5 . . ?
H58B C58A H58C 109.5 . . ?
C57A C59A H59A 109.5 . . ?
C57A C59A H59B 109.5 . . ?
C57A C59A H59C 109.5 . . ?
H59A C59A H59B 109.5 . . ?
H59A C59A H59C 109.5 . . ?
H59B C59A H59C 109.5 . . ?
C57A C60A H60A 109.5 . . ?
C57A C60A H60B 109.5 . . ?
C57A C60A H60C 109.5 . . ?
H60A C60A H60B 109.5 . . ?
H60A C60A H60C 109.5 . . ?
H60B C60A H60C 109.5 . . ?
N3A C61A Ba2A 66.8(9) . . ?
N3A C61A C62A 119(2) . . ?
N3A C61A C66A 121.7(18) . . ?
C62A C61A Ba2A 89.6(12) . . ?
C66A C61A Ba2A 109.6(12) . . ?
C66A C61A C62A 119.6(16) . . ?
C61A C62A Ba2A 64.8(9) . . ?
C61A C62A C63A 118.8(14) . . ?
C61A C62A C67A 122.4(13) . . ?
C63A C62A Ba2A 117.1(6) . . ?
C63A C62A C67A 118.5(10) . . ?
C67A C62A Ba2A 84.8(4) . . ?
C62A C63A H63A 120.2 . . ?
C64A C63A C62A 119.7(11) . . ?
C64A C63A H63A 120.2 . . ?
C63A C64A H64A 120.2 . . ?
C65A C64A C63A 119.6(11) . . ?
C65A C64A H64A 120.2 . . ?
C64A C65A H65A 118.7 . . ?
C64A C65A C66A 122.6(8) . . ?
C66A C65A H65A 118.7 . . ?
C61A C66A C65A 119.5(11) . . ?
C61A C66A C72A 119.5(10) . . ?
C65A C66A C72A 120.5(7) . . ?
C62A C67A H67A 106.3 . . ?
C62A C67A C68A 114.7(7) . . ?
C68A C67A H67A 106.3 . . ?
C70A C67A C62A 110.5(7) . . ?
C70A C67A H67A 106.3 . . ?
C70A C67A C68A 112.0(5) . . ?
C67A C68A H68A 108.7 . . ?
C67A C68A H68B 108.7 . . ?
H68A C68A H68B 107.6 . . ?
C69A C68A C67A 114.2(6) . . ?
C69A C68A H68A 108.7 . . ?
C69A C68A H68B 108.7 . . ?
C68A C69A H69A 109.5 . . ?
C68A C69A H69B 109.5 . . ?
C68A C69A H69C 109.5 . . ?
H69A C69A H69B 109.5 . . ?
H69A C69A H69C 109.5 . . ?
H69B C69A H69C 109.5 . . ?
C67A C70A H70A 108.2 . . ?
C67A C70A H70B 108.2 . . ?
C67A C70A C71A 116.3(10) . . ?
H70A C70A H70B 107.4 . . ?
C71A C70A H70A 108.2 . . ?
C71A C70A H70B 108.2 . . ?
C70A C71A H71A 109.5 . . ?
C70A C71A H71B 109.5 . . ?
C70A C71A H71C 109.5 . . ?
H71A C71A H71B 109.5 . . ?
H71A C71A H71C 109.5 . . ?
H71B C71A H71C 109.5 . . ?
C66A C72A H72A 105.1 . . ?
C66A C72A C73A 115.3(7) . . ?
C66A C72A C75A 115.8(7) . . ?
C73A C72A H72A 105.1 . . ?
C73A C72A C75A 109.3(6) . . ?
C75A C72A H72A 105.1 . . ?
C72A C73A H73A 108.6 . . ?
C72A C73A H73B 108.6 . . ?
H73A C73A H73B 107.6 . . ?
C74A C73A C72A 114.6(7) . . ?
C74A C73A H73A 108.6 . . ?
C74A C73A H73B 108.6 . . ?
C73A C74A H74A 109.5 . . ?
C73A C74A H74B 109.5 . . ?
C73A C74A H74C 109.5 . . ?
H74A C74A H74B 109.5 . . ?
H74A C74A H74C 109.5 . . ?
H74B C74A H74C 109.5 . . ?
C72A C75A H75A 108.1 . . ?
C72A C75A H75B 108.1 . . ?
H75A C75A H75B 107.3 . . ?
C76A C75A C72A 116.6(7) . . ?
C76A C75A H75A 108.1 . . ?
C76A C75A H75B 108.1 . . ?
C75A C76A H76A 109.5 . . ?
C75A C76A H76B 109.5 . . ?
C75A C76A H76C 109.5 . . ?
H76A C76A H76B 109.5 . . ?
H76A C76A H76C 109.5 . . ?
H76B C76A H76C 109.5 . . ?
N3A C61C Ba2A 62.1(8) . . ?
C62C C61C Ba2A 104.2(15) . . ?
C62C C61C N3A 124(2) . . ?
C62C C61C C66C 117.5(17) . . ?
C66C C61C Ba2A 86.8(11) . . ?
C66C C61C N3A 115.5(16) . . ?
C61C C62C C67C 117.4(14) . . ?
C63C C62C C61C 120.4(16) . . ?
C63C C62C C67C 122.1(12) . . ?
C62C C63C H63C 119.1 . . ?
C64C C63C C62C 121.8(14) . . ?
C64C C63C H63C 119.1 . . ?
C63C C64C H64C 119.2 . . ?
C63C C64C C65C 121.7(15) . . ?
C65C C64C H64C 119.2 . . ?
C64C C65C H65C 120.2 . . ?
C64C C65C C66C 119.5(11) . . ?
C66C C65C H65C 120.2 . . ?
C61C C66C Ba2A 66.9(10) . . ?
C61C C66C C72C 121.5(11) . . ?
C65C C66C Ba2A 119.1(6) . . ?
C65C C66C C61C 118.7(11) . . ?
C65C C66C C72C 119.8(8) . . ?
C72C C66C Ba2A 84.6(5) . . ?
C62C C67C H67C 106.1 . . ?
C62C C67C C68C 116.8(8) . . ?
C62C C67C C70C 109.5(10) . . ?
C68C C67C H67C 106.1 . . ?
C68C C67C C70C 111.5(9) . . ?
C70C C67C H67C 106.1 . . ?
C67C C68C H68C 108.5 . . ?
C67C C68C H68D 108.5 . . ?
H68C C68C H68D 107.5 . . ?
C69C C68C C67C 115.2(5) . . ?
C69C C68C H68C 108.5 . . ?
C69C C68C H68D 108.5 . . ?
C68C C69C H69D 109.5 . . ?
C68C C69C H69E 109.5 . . ?
C68C C69C H69F 109.5 . . ?
H69D C69C H69E 109.5 . . ?
H69D C69C H69F 109.5 . . ?
H69E C69C H69F 109.5 . . ?
C67C C70C H70C 108.8 . . ?
C67C C70C H70D 108.8 . . ?
H70C C70C H70D 107.7 . . ?
C71C C70C C67C 113.6(14) . . ?
C71C C70C H70C 108.8 . . ?
C71C C70C H70D 108.8 . . ?
C70C C71C H71D 109.5 . . ?
C70C C71C H71E 109.5 . . ?
C70C C71C H71F 109.5 . . ?
H71D C71C H71E 109.5 . . ?
H71D C71C H71F 109.5 . . ?
H71E C71C H71F 109.5 . . ?
C66C C72C H72C 103.4 . . ?
C66C C72C C73C 116.8(9) . . ?
C73C C72C H72C 103.4 . . ?
C75C C72C C66C 111.8(11) . . ?
C75C C72C H72C 103.4 . . ?
C75C C72C C73C 115.7(9) . . ?
C72C C73C H73C 107.8 . . ?
C72C C73C H73D 107.8 . . ?
H73C C73C H73D 107.1 . . ?
C74C C73C C72C 118.2(9) . . ?
C74C C73C H73C 107.8 . . ?
C74C C73C H73D 107.8 . . ?
C73C C74C H74D 109.5 . . ?
C73C C74C H74E 109.5 . . ?
C73C C74C H74F 109.5 . . ?
H74D C74C H74E 109.5 . . ?
H74D C74C H74F 109.5 . . ?
H74E C74C H74F 109.5 . . ?
C72C C75C H75C 110.6 . . ?
C72C C75C H75D 110.6 . . ?
C72C C75C C76C 105.9(16) . . ?
H75C C75C H75D 108.7 . . ?
C76C C75C H75C 110.6 . . ?
C76C C75C H75D 110.6 . . ?
C75C C76C H76D 109.5 . . ?
C75C C76C H76E 109.5 . . ?
C75C C76C H76F 109.5 . . ?
H76D C76C H76E 109.5 . . ?
H76D C76C H76F 109.5 . . ?
H76E C76C H76F 109.5 . . ?
N4A C77A Ba2A 59.0(2) . . ?
C78A C77A Ba2A 95.6(3) . . ?
C78A C77A N4A 119.7(5) . . ?
C78A C77A C82A 119.9(4) . . ?
C82A C77A Ba2A 105.7(3) . . ?
C82A C77A N4A 119.5(5) . . ?
C77A C78A C83A 121.0(6) . . ?
C79A C78A C77A 118.4(5) . . ?
C79A C78A C83A 120.5(7) . . ?
C78A C79A H79A 119.2 . . ?
C80A C79A C78A 121.7(4) . . ?
C80A C79A H79A 119.2 . . ?
C79A C80A H80A 119.9 . . ?
C79A C80A C81A 120.1(4) . . ?
C81A C80A H80A 119.9 . . ?
C80A C81A H81A 119.4 . . ?
C80A C81A C82A 121.2(5) . . ?
C82A C81A H81A 119.4 . . ?
C77A C82A C88A 121.7(6) . . ?
C81A C82A C77A 118.3(5) . . ?
C81A C82A C88A 120.0(6) . . ?
N4A C77C Ba2A 71.5(8) . . ?
N4A C77C C78C 121.0(15) . . ?
N4A C77C C82C 118.6(14) . . ?
C78C C77C Ba2A 94.6(8) . . ?
C78C C77C C82C 120.0 . . ?
C82C C77C Ba2A 110.0(9) . . ?
C77C C78C Ba2A 60.5(8) . . ?
C77C C78C C79C 120.0 . . ?
C77C C78C C83C 133(2) . . ?
C79C C78C Ba2A 125.4(8) . . ?
C79C C78C C83C 106(2) . . ?
C83C C78C Ba2A 99.9(18) . . ?
C78C C79C H79C 120.0 . . ?
C80C C79C C78C 120.0 . . ?
C80C C79C H79C 120.0 . . ?
C79C C80C H80C 120.0 . . ?
C79C C80C C81C 120.0 . . ?
C81C C80C H80C 120.0 . . ?
C80C C81C H81C 120.0 . . ?
C82C C81C C80C 120.0 . . ?
C82C C81C H81C 120.0 . . ?
C77C C82C C88C 118(2) . . ?
C81C C82C C77C 120.0 . . ?
C81C C82C C88C 122(2) . . ?
C78A C83A H83A 105.2 . . ?
C78A C83A C84A 112.9(9) . . ?
C84A C83A H83A 105.2 . . ?
C86A C83A C78A 115.2(7) . . ?
C86A C83A H83A 105.2 . . ?
C86A C83A C84A 112.2(7) . . ?
C83A C84A H84A 109.1 . . ?
C83A C84A H84B 109.1 . . ?
H84A C84A H84B 107.8 . . ?
C85A C84A C83A 112.7(7) . . ?
C85A C84A H84A 109.1 . . ?
C85A C84A H84B 109.1 . . ?
C84A C85A H85A 109.5 . . ?
C84A C85A H85B 109.5 . . ?
C84A C85A H85C 109.5 . . ?
H85A C85A H85B 109.5 . . ?
H85A C85A H85C 109.5 . . ?
H85B C85A H85C 109.5 . . ?
C83A C86A H86A 109.7 . . ?
C83A C86A H86B 109.7 . . ?
C83A C86A C87A 109.7(9) . . ?
H86A C86A H86B 108.2 . . ?
C87A C86A H86A 109.7 . . ?
C87A C86A H86B 109.7 . . ?
C86A C87A H87A 109.5 . . ?
C86A C87A H87B 109.5 . . ?
C86A C87A H87C 109.5 . . ?
H87A C87A H87B 109.5 . . ?
H87A C87A H87C 109.5 . . ?
H87B C87A H87C 109.5 . . ?
C78C C83C H83C 104.0 . . ?
C78C C83C C84C 118(3) . . ?
C78C C83C C86C 112(3) . . ?
C84C C83C H83C 104.0 . . ?
C84C C83C C86C 112.5(16) . . ?
C86C C83C H83C 104.0 . . ?
C83C C84C H84C 106.0 . . ?
C83C C84C H84D 106.0 . . ?
C83C C84C C85C 125(3) . . ?
H84C C84C H84D 106.3 . . ?
C85C C84C H84C 106.0 . . ?
C85C C84C H84D 106.0 . . ?
C84C C85C H85D 109.5 . . ?
C84C C85C H85E 109.5 . . ?
C84C C85C H85F 109.5 . . ?
H85D C85C H85E 109.5 . . ?
H85D C85C H85F 109.5 . . ?
H85E C85C H85F 109.5 . . ?
C83C C86C H86C 104.3 . . ?
C83C C86C H86D 104.3 . . ?
C83C C86C C87C 132(3) . . ?
H86C C86C H86D 105.6 . . ?
C87C C86C H86C 104.3 . . ?
C87C C86C H86D 104.3 . . ?
C86C C87C H87D 109.5 . . ?
C86C C87C H87E 109.5 . . ?
C86C C87C H87F 109.5 . . ?
H87D C87C H87E 109.5 . . ?
H87D C87C H87F 109.5 . . ?
H87E C87C H87F 109.5 . . ?
C84E C83E H83E 101.2 . . ?
C86E C83E H83E 101.1 . . ?
C86E C83E C84E 113.1(15) . . ?
C83E C84E H84E 108.5 . . ?
C83E C84E H84F 108.5 . . ?
C83E C84E C85E 115(2) . . ?
H84E C84E H84F 107.5 . . ?
C85E C84E H84E 108.5 . . ?
C85E C84E H84F 108.5 . . ?
C84E C85E H85G 109.5 . . ?
C84E C85E H85H 109.5 . . ?
C84E C85E H85I 109.5 . . ?
H85G C85E H85H 109.5 . . ?
H85G C85E H85I 109.5 . . ?
H85H C85E H85I 109.5 . . ?
C83E C86E H86E 108.5 . . ?
C83E C86E H86F 108.5 . . ?
H86E C86E H86F 107.5 . . ?
C87E C86E C83E 115(2) . . ?
C87E C86E H86E 108.5 . . ?
C87E C86E H86F 108.5 . . ?
C86E C87E H87G 109.5 . . ?
C86E C87E H87H 109.5 . . ?
C86E C87E H87I 109.5 . . ?
H87G C87E H87H 109.5 . . ?
H87G C87E H87I 109.5 . . ?
H87H C87E H87I 109.5 . . ?
C82A C88A H88A 107.3 . . ?
C82A C88A C89A 107.1(8) . . ?
C89A C88A H88A 107.3 . . ?
C91A C88A C82A 113.8(7) . . ?
C91A C88A H88A 107.3 . . ?
C91A C88A C89A 113.6(7) . . ?
C88A C89A H89A 108.1 . . ?
C88A C89A H89B 108.1 . . ?
H89A C89A H89B 107.3 . . ?
C90A C89A C88A 117.0(5) . . ?
C90A C89A H89A 108.1 . . ?
C90A C89A H89B 108.1 . . ?
C89A C90A H90A 109.5 . . ?
C89A C90A H90B 109.5 . . ?
C89A C90A H90C 109.5 . . ?
H90A C90A H90B 109.5 . . ?
H90A C90A H90C 109.5 . . ?
H90B C90A H90C 109.5 . . ?
C88A C91A H91A 109.0 . . ?
C88A C91A H91B 109.0 . . ?
H91A C91A H91B 107.8 . . ?
C92A C91A C88A 113.0(4) . . ?
C92A C91A H91A 109.0 . . ?
C92A C91A H91B 109.0 . . ?
C91A C92A H92A 109.5 . . ?
C91A C92A H92B 109.5 . . ?
C91A C92A H92C 109.5 . . ?
H92A C92A H92B 109.5 . . ?
H92A C92A H92C 109.5 . . ?
H92B C92A H92C 109.5 . . ?
C82C C88C H88C 100.3 . . ?
C82C C88C C89C 130(4) . . ?
C82C C88C C91C 114(3) . . ?
C89C C88C H88C 100.3 . . ?
C89C C88C C91C 106(3) . . ?
C91C C88C H88C 100.3 . . ?
C88C C89C H89C 111.1 . . ?
C88C C89C H89D 111.1 . . ?
H89C C89C H89D 109.1 . . ?
C90C C89C C88C 103(2) . . ?
C90C C89C H89C 111.1 . . ?
C90C C89C H89D 111.1 . . ?
C89C C90C H90D 109.5 . . ?
C89C C90C H90E 109.5 . . ?
C89C C90C H90F 109.5 . . ?
H90D C90C H90E 109.5 . . ?
H90D C90C H90F 109.5 . . ?
H90E C90C H90F 109.5 . . ?
C88C C91C H91C 108.4 . . ?
C88C C91C H91D 108.4 . . ?
H91C C91C H91D 107.5 . . ?
C92C C91C C88C 116(2) . . ?
C92C C91C H91C 108.4 . . ?
C92C C91C H91D 108.4 . . ?
C91C C92C H92D 109.5 . . ?
C91C C92C H92E 109.5 . . ?
C91C C92C H92F 109.5 . . ?
H92D C92C H92E 109.5 . . ?
H92D C92C H92F 109.5 . . ?
H92E C92C H92F 109.5 . . ?

loop_
_geom_bond_atom_site_label_1
_geom_bond_atom_site_label_2
_geom_bond_distance
_geom_bond_site_symmetry_2
_geom_bond_publ_flag
Ba1 N1 2.706(2) . ?
Ba1 N2 2.7141(19) . ?
Ba1 C1 2.951(3) . ?
Ba1 C2 2.950(3) . ?
Ba1 C3 2.958(2) . ?
Ba1 C4 2.961(3) . ?
Ba1 C5 2.947(3) . ?
Ba1 C6 2.932(3) . ?
Ba1 C18 3.036(2) . ?
Ba1 C34 3.079(2) . ?
Ba1 C39 3.431(2) . ?
Ba2 N3 2.711(2) . ?
Ba2 N4 2.6970(19) . ?
Ba2 C1 2.897(3) . ?
Ba2 C2 2.918(3) . ?
Ba2 C3 2.966(3) . ?
Ba2 C4 3.027(3) . ?
Ba2 C5 2.971(2) . ?
Ba2 C6 2.915(2) . ?
Ba2 C61 3.083(2) . ?
Ba2 C62 3.415(3) . ?
Ba2 C77 3.020(2) . ?
Ba2 C82 3.283(2) . ?
N1 C7 1.325(3) . ?
N1 C18 1.410(3) . ?
N2 C9 1.320(3) . ?
N2 C34 1.406(3) . ?
N3 C50 1.324(3) . ?
N3 C61 1.412(3) . ?
N4 C52 1.318(3) . ?
N4 C77 1.406(3) . ?
C1 H1 0.90(4) . ?
C1 C2 1.479(4) . ?
C1 C6 1.447(4) . ?
C2 H2 0.94(4) . ?
C2 C3 1.378(4) . ?
C3 H3 0.92(4) . ?
C3 C4 1.437(4) . ?
C4 H4 0.94(3) . ?
C4 C5 1.482(4) . ?
C5 H5 0.86(3) . ?
C5 C6 1.373(4) . ?
C6 H6 0.90(3) . ?
C7 C8 1.410(3) . ?
C7 C10 1.562(3) . ?
C8 H8 0.9500 . ?
C8 C9 1.409(3) . ?
C9 C14 1.569(3) . ?
C10 C11 1.531(3) . ?
C10 C12 1.542(4) . ?
C10 C13 1.538(4) . ?
C11 H11D 0.9800 . ?
C11 H11E 0.9800 . ?
C11 H11F 0.9800 . ?
C12 H12D 0.9800 . ?
C12 H12E 0.9800 . ?
C12 H12F 0.9800 . ?
C13 H13D 0.9800 . ?
C13 H13E 0.9800 . ?
C13 H13F 0.9800 . ?
C14 C15 1.534(3) . ?
C14 C16 1.543(3) . ?
C14 C17 1.538(3) . ?
C15 H15D 0.9800 . ?
C15 H15E 0.9800 . ?
C15 H15F 0.9800 . ?
C16 H16D 0.9800 . ?
C16 H16E 0.9800 . ?
C16 H16F 0.9800 . ?
C17 H17D 0.9800 . ?
C17 H17E 0.9800 . ?
C17 H17F 0.9800 . ?
C18 C19 1.412(4) . ?
C18 C23 1.421(4) . ?
C19 C20 1.398(4) . ?
C19 C24 1.523(4) . ?
C20 H20 0.9500 . ?
C20 C21 1.387(4) . ?
C21 H21 0.9500 . ?
C21 C22 1.380(4) . ?
C22 H22 0.9500 . ?
C22 C23 1.392(4) . ?
C23 C29 1.563(15) . ?
C23 C29B 1.48(3) . ?
C23 C29D 1.55(3) . ?
C24 H24 1.0000 . ?
C24 C25 1.541(4) . ?
C24 C27 1.541(4) . ?
C25 H25C 0.9900 . ?
C25 H25D 0.9900 . ?
C25 C26 1.523(5) . ?
C26 H26D 0.9800 . ?
C26 H26E 0.9800 . ?
C26 H26F 0.9800 . ?
C27 H27E 0.9900 . ?
C27 H27F 0.9900 . ?
C27 C28 1.526(5) . ?
C28 H28G 0.9800 . ?
C28 H28H 0.9800 . ?
C28 H28I 0.9800 . ?
C29 H29 1.0000 . ?
C29 C30 1.522(10) . ?
C29 C32 1.532(11) . ?
C30 H30C 0.9900 . ?
C30 H30D 0.9900 . ?
C30 C31 1.465(10) . ?
C31 H31D 0.9800 . ?
C31 H31E 0.9800 . ?
C31 H31F 0.9800 . ?
C32 H32C 0.9900 . ?
C32 H32D 0.9900 . ?
C32 C33 1.504(11) . ?
C33 H33D 0.9800 . ?
C33 H33E 0.9800 . ?
C33 H33F 0.9800 . ?
C29B H29B 1.0000 . ?
C29B C30B 1.527(13) . ?
C29B C32B 1.520(13) . ?
C30B H30E 0.9900 . ?
C30B H30F 0.9900 . ?
C30B C31B 1.525(12) . ?
C31B H31G 0.9800 . ?
C31B H31H 0.9800 . ?
C31B H31I 0.9800 . ?
C32B H32E 0.9900 . ?
C32B H32F 0.9900 . ?
C32B C33B 1.502(14) . ?
C33B H33G 0.9800 . ?
C33B H33H 0.9800 . ?
C33B H33I 0.9800 . ?
C29D H29D 1.0000 . ?
C29D C30D 1.493(14) . ?
C29D C32D 1.513(15) . ?
C30D H30G 0.9900 . ?
C30D H30H 0.9900 . ?
C30D C31D 1.490(15) . ?
C31D H31J 0.9800 . ?
C31D H31K 0.9800 . ?
C31D H31L 0.9800 . ?
C32D H32G 0.9900 . ?
C32D H32H 0.9900 . ?
C32D C33D 1.487(16) . ?
C33D H33J 0.9800 . ?
C33D H33K 0.9800 . ?
C33D H33L 0.9800 . ?
C34 C35 1.421(3) . ?
C34 C39 1.423(4) . ?
C35 C36 1.393(4) . ?
C35 C40 1.521(4) . ?
C36 H36 0.9500 . ?
C36 C37 1.388(4) . ?
C37 H37 0.9500 . ?
C37 C38 1.381(4) . ?
C38 H38 0.9500 . ?
C38 C39 1.401(4) . ?
C39 C45 1.530(4) . ?
C40 H40 1.0000 . ?
C40 C41 1.529(5) . ?
C40 C43 1.537(4) . ?
C41 H41C 0.9900 . ?
C41 H41D 0.9900 . ?
C41 C42 1.514(6) . ?
C42 H42D 0.9800 . ?
C42 H42E 0.9800 . ?
C42 H42F 0.9800 . ?
C43 H43C 0.9900 . ?
C43 H43D 0.9900 . ?
C43 C44 1.529(4) . ?
C44 H44D 0.9800 . ?
C44 H44E 0.9800 . ?
C44 H44F 0.9800 . ?
C45 H45 1.0000 . ?
C45 C46 1.538(4) . ?
C45 C48 1.545(4) . ?
C46 H46C 0.9900 . ?
C46 H46D 0.9900 . ?
C46 C47 1.522(4) . ?
C47 H47D 0.9800 . ?
C47 H47E 0.9800 . ?
C47 H47F 0.9800 . ?
C48 H48C 0.9900 . ?
C48 H48D 0.9900 . ?
C48 C49 1.506(5) . ?
C49 H49D 0.9800 . ?
C49 H49E 0.9800 . ?
C49 H49F 0.9800 . ?
C50 C51 1.415(3) . ?
C50 C53 1.560(4) . ?
C51 H51 0.88(4) . ?
C51 C52 1.410(4) . ?
C52 C57 1.568(3) . ?
C53 C54 1.529(4) . ?
C53 C55 1.540(5) . ?
C53 C56 1.544(5) . ?
C54 H54D 0.9800 . ?
C54 H54E 0.9800 . ?
C54 H54F 0.9800 . ?
C55 H55D 0.9800 . ?
C55 H55E 0.9800 . ?
C55 H55F 0.9800 . ?
C56 H56D 0.9800 . ?
C56 H56E 0.9800 . ?
C56 H56F 0.9800 . ?
C57 C58 1.535(4) . ?
C57 C59 1.540(4) . ?
C57 C60 1.544(4) . ?
C58 H58D 0.9800 . ?
C58 H58E 0.9800 . ?
C58 H58F 0.9800 . ?
C59 H59D 0.9800 . ?
C59 H59E 0.9800 . ?
C59 H59F 0.9800 . ?
C60 H60D 0.9800 . ?
C60 H60E 0.9800 . ?
C60 H60F 0.9800 . ?
C61 C62 1.413(4) . ?
C61 C66 1.419(4) . ?
C62 C63 1.402(3) . ?
C62 C67 1.537(10) . ?
C62 C67B 1.571(19) . ?
C63 H63 0.9500 . ?
C63 C64 1.382(4) . ?
C64 H64 0.9500 . ?
C64 C65 1.380(4) . ?
C65 H65 0.9500 . ?
C65 C66 1.403(3) . ?
C66 C72 1.517(4) . ?
C67 H67 1.0000 . ?
C67 C68 1.543(10) . ?
C67 C70 1.538(11) . ?
C68 H68E 0.9900 . ?
C68 H68F 0.9900 . ?
C68 C69 1.518(8) . ?
C69 H69G 0.9800 . ?
C69 H69H 0.9800 . ?
C69 H69I 0.9800 . ?
C70 H70E 0.9900 . ?
C70 H70F 0.9900 . ?
C70 C71 1.532(12) . ?
C71 H71G 0.9800 . ?
C71 H71H 0.9800 . ?
C71 H71I 0.9800 . ?
C67B H67B 1.0000 . ?
C67B C68B 1.547(18) . ?
C67B C70B 1.50(2) . ?
C68B H68G 0.9900 . ?
C68B H68H 0.9900 . ?
C68B C69B 1.47(2) . ?
C69B H69J 0.9800 . ?
C69B H69K 0.9800 . ?
C69B H69L 0.9800 . ?
C70B H70G 0.9900 . ?
C70B H70H 0.9900 . ?
C70B C71B 1.57(2) . ?
C71B H71J 0.9800 . ?
C71B H71K 0.9800 . ?
C71B H71L 0.9800 . ?
C72 H72 1.0000 . ?
C72 C73 1.519(5) . ?
C72 C75 1.532(4) . ?
C73 H73E 0.9900 . ?
C73 H73F 0.9900 . ?
C73 C74 1.510(6) . ?
C74 H74G 0.9800 . ?
C74 H74H 0.9800 . ?
C74 H74I 0.9800 . ?
C75 H75E 0.9900 . ?
C75 H75F 0.9900 . ?
C75 C76 1.512(5) . ?
C76 H76G 0.9800 . ?
C76 H76H 0.9800 . ?
C76 H76I 0.9800 . ?
C77 C78 1.424(4) . ?
C77 C82 1.423(4) . ?
C78 C79 1.395(4) . ?
C78 C83 1.511(4) . ?
C79 H79 0.9500 . ?
C79 C80 1.388(4) . ?
C80 H80 0.9500 . ?
C80 C81 1.380(4) . ?
C81 H81 0.9500 . ?
C81 C82 1.398(4) . ?
C82 C88 1.521(4) . ?
C83 H83 1.0000 . ?
C83 C84 1.564(4) . ?
C83 C86 1.539(4) . ?
C84 H84G 0.9900 . ?
C84 H84H 0.9900 . ?
C84 C85 1.521(5) . ?
C85 H85J 0.9800 . ?
C85 H85K 0.9800 . ?
C85 H85L 0.9800 . ?
C86 H86G 0.9900 . ?
C86 H86H 0.9900 . ?
C86 C87 1.522(4) . ?
C87 H87J 0.9800 . ?
C87 H87K 0.9800 . ?
C87 H87L 0.9800 . ?
C88 H88 1.0000 . ?
C88 C89 1.537(5) . ?
C88 C91 1.534(4) . ?
C89 H89E 0.9900 . ?
C89 H89F 0.9900 . ?
C89 C90 1.515(5) . ?
C90 H90G 0.9800 . ?
C90 H90H 0.9800 . ?
C90 H90I 0.9800 . ?
C91 H91E 0.9900 . ?
C91 H91F 0.9900 . ?
C91 C92 1.513(5) . ?
C92 H92G 0.9800 . ?
C92 H92H 0.9800 . ?
C92 H92I 0.9800 . ?
Ba1A N1A 2.757(3) . ?
Ba1A N2A 2.737(2) . ?
Ba1A C1A 3.015(3) . ?
Ba1A C2A 3.050(3) . ?
Ba1A C3A 2.947(3) . ?
Ba1A C4A 2.927(4) . ?
Ba1A C5A 2.996(4) . ?
Ba1A C6A 2.994(4) . ?
Ba1A C18A 3.068(3) . ?
Ba1A C34A 3.058(3) . ?
Ba1A C35A 3.415(3) . ?
Ba2A N3A 2.755(2) . ?
Ba2A N4A 2.759(3) . ?
Ba2A C1A 3.017(4) . ?
Ba2A C2A 2.943(4) . ?
Ba2A C3A 2.929(3) . ?
Ba2A C4A 2.936(3) . ?
Ba2A C5A 2.955(3) . ?
Ba2A C6A 3.013(4) . ?
Ba2A C61A 2.99(2) . ?
Ba2A C61C 3.12(2) . ?
Ba2A C77A 3.209(5) . ?
Ba2A C77C 2.87(2) . ?
N1A C7A 1.321(4) . ?
N1A C18A 1.407(4) . ?
N2A C9A 1.320(4) . ?
N2A C34A 1.413(4) . ?
N3A C50A 1.313(4) . ?
N3A C61A 1.30(2) . ?
N3A C61C 1.52(2) . ?
N4A C52A 1.320(4) . ?
N4A C77A 1.428(5) . ?
N4A C77C 1.359(14) . ?
C1A H1A 0.88(4) . ?
C1A C2A 1.485(5) . ?
C1A C6A 1.364(6) . ?
C2A H2A 0.89(4) . ?
C2A C3A 1.437(5) . ?
C3A H3A 0.89(4) . ?
C3A C4A 1.360(6) . ?
C4A H4A 0.92(5) . ?
C4A C5A 1.458(5) . ?
C5A H5A 0.87(4) . ?
C5A C6A 1.440(5) . ?
C6A H6A 1.00(4) . ?
C7A C8A 1.411(4) . ?
C7A C10A 1.569(4) . ?
C8A H8A 0.87(3) . ?
C8A C9A 1.406(4) . ?
C9A C14A 1.567(3) . ?
C10A C11A 1.526(4) . ?
C10A C12A 1.537(5) . ?
C10A C13A 1.549(4) . ?
C11A H11A 0.9800 . ?
C11A H11B 0.9800 . ?
C11A H11C 0.9800 . ?
C12A H12A 0.9800 . ?
C12A H12B 0.9800 . ?
C12A H12C 0.9800 . ?
C13A H13A 0.9800 . ?
C13A H13B 0.9800 . ?
C13A H13C 0.9800 . ?
C14A C15A 1.536(4) . ?
C14A C16A 1.541(4) . ?
C14A C17A 1.545(4) . ?
C15A H15A 0.9800 . ?
C15A H15B 0.9800 . ?
C15A H15C 0.9800 . ?
C16A H16A 0.9800 . ?
C16A H16B 0.9800 . ?
C16A H16C 0.9800 . ?
C17A H17A 0.9800 . ?
C17A H17B 0.9800 . ?
C17A H17C 0.9800 . ?
C18A C19A 1.424(5) . ?
C18A C23A 1.422(4) . ?
C19A C20A 1.397(4) . ?
C19A C24A 1.521(4) . ?
C20A H20A 0.9500 . ?
C20A C21A 1.376(5) . ?
C21A H21A 0.9500 . ?
C21A C22A 1.388(6) . ?
C22A H22A 0.9500 . ?
C22A C23A 1.390(5) . ?
C23A C29A 1.530(5) . ?
C24A H24A 1.0000 . ?
C24A H24B 1.0000 . ?
C24A C25A 1.519(5) . ?
C24A C27A 1.482(10) . ?
C24A C27C 1.595(12) . ?
C25A H25A 0.9900 . ?
C25A H25B 0.9900 . ?
C25A C26A 1.518(5) . ?
C26A H26A 0.9800 . ?
C26A H26B 0.9800 . ?
C26A H26C 0.9800 . ?
C27A H27A 0.9900 . ?
C27A H27B 0.9900 . ?
C27A C28A 1.495(13) . ?
C28A H28A 0.9800 . ?
C28A H28B 0.9800 . ?
C28A H28C 0.9800 . ?
C27C H27C 0.9900 . ?
C27C H27D 0.9900 . ?
C27C C28C 1.520(14) . ?
C28C H28D 0.9800 . ?
C28C H28E 0.9800 . ?
C28C H28F 0.9800 . ?
C29A H29A 1.0000 . ?
C29A C30A 1.542(5) . ?
C29A C32A 1.535(5) . ?
C30A H30A 0.9900 . ?
C30A H30B 0.9900 . ?
C30A C31A 1.524(5) . ?
C31A H31A 0.9800 . ?
C31A H31B 0.9800 . ?
C31A H31C 0.9800 . ?
C32A H32A 0.9900 . ?
C32A H32B 0.9900 . ?
C32A C33A 1.525(6) . ?
C33A H33A 0.9800 . ?
C33A H33B 0.9800 . ?
C33A H33C 0.9800 . ?
C34A C35A 1.416(4) . ?
C34A C39A 1.421(4) . ?
C35A C36A 1.398(4) . ?
C35A C40A 1.530(4) . ?
C36A H36A 0.9500 . ?
C36A C37A 1.382(5) . ?
C37A H37A 0.9500 . ?
C37A C38A 1.383(4) . ?
C38A H38A 0.9500 . ?
C38A C39A 1.398(4) . ?
C39A C45A 1.523(3) . ?
C40A H40A 1.0000 . ?
C40A C41A 1.536(5) . ?
C40A C43A 1.527(5) . ?
C41A H41A 0.9900 . ?
C41A H41B 0.9900 . ?
C41A C42A 1.532(5) . ?
C42A H42A 0.9800 . ?
C42A H42B 0.9800 . ?
C42A H42C 0.9800 . ?
C43A H43A 0.9900 . ?
C43A H43B 0.9900 . ?
C43A C44A 1.496(6) . ?
C44A H44A 0.9800 . ?
C44A H44B 0.9800 . ?
C44A H44C 0.9800 . ?
C45A H45A 1.0000 . ?
C45A C46A 1.544(4) . ?
C45A C48A 1.538(4) . ?
C46A H46A 0.9900 . ?
C46A H46B 0.9900 . ?
C46A C47A 1.510(5) . ?
C47A H47A 0.9800 . ?
C47A H47B 0.9800 . ?
C47A H47C 0.9800 . ?
C48A H48A 0.9900 . ?
C48A H48B 0.9900 . ?
C48A C49A 1.525(4) . ?
C49A H49A 0.9800 . ?
C49A H49B 0.9800 . ?
C49A H49C 0.9800 . ?
C50A C51A 1.404(4) . ?
C50A C53A 1.578(4) . ?
C51A H51A 0.90(4) . ?
C51A C52A 1.412(4) . ?
C52A C57A 1.575(4) . ?
C53A C54A 1.525(5) . ?
C53A C55A 1.545(5) . ?
C53A C56A 1.540(5) . ?
C54A H54A 0.9800 . ?
C54A H54B 0.9800 . ?
C54A H54C 0.9800 . ?
C55A H55A 0.9800 . ?
C55A H55B 0.9800 . ?
C55A H55C 0.9800 . ?
C56A H56A 0.9800 . ?
C56A H56B 0.9800 . ?
C56A H56C 0.9800 . ?
C57A C58A 1.538(4) . ?
C57A C59A 1.531(5) . ?
C57A C60A 1.550(4) . ?
C58A H58A 0.9800 . ?
C58A H58B 0.9800 . ?
C58A H58C 0.9800 . ?
C59A H59A 0.9800 . ?
C59A H59B 0.9800 . ?
C59A H59C 0.9800 . ?
C60A H60A 0.9800 . ?
C60A H60B 0.9800 . ?
C60A H60C 0.9800 . ?
C61A C62A 1.43(2) . ?
C61A C66A 1.39(3) . ?
C62A C63A 1.430(18) . ?
C62A C67A 1.529(14) . ?
C63A H63A 0.9500 . ?
C63A C64A 1.41(2) . ?
C64A H64A 0.9500 . ?
C64A C65A 1.353(13) . ?
C65A H65A 0.9500 . ?
C65A C66A 1.400(9) . ?
C66A C72A 1.459(10) . ?
C67A H67A 1.0000 . ?
C67A C68A 1.550(10) . ?
C67A C70A 1.494(10) . ?
C68A H68A 0.9900 . ?
C68A H68B 0.9900 . ?
C68A C69A 1.468(10) . ?
C69A H69A 0.9800 . ?
C69A H69B 0.9800 . ?
C69A H69C 0.9800 . ?
C70A H70A 0.9900 . ?
C70A H70B 0.9900 . ?
C70A C71A 1.51(2) . ?
C71A H71A 0.9800 . ?
C71A H71B 0.9800 . ?
C71A H71C 0.9800 . ?
C72A H72A 1.0000 . ?
C72A C73A 1.552(9) . ?
C72A C75A 1.594(9) . ?
C73A H73A 0.9900 . ?
C73A H73B 0.9900 . ?
C73A C74A 1.442(11) . ?
C74A H74A 0.9800 . ?
C74A H74B 0.9800 . ?
C74A H74C 0.9800 . ?
C75A H75A 0.9900 . ?
C75A H75B 0.9900 . ?
C75A C76A 1.478(11) . ?
C76A H76A 0.9800 . ?
C76A H76B 0.9800 . ?
C76A H76C 0.9800 . ?
C61C C62C 1.39(3) . ?
C61C C66C 1.50(3) . ?
C62C C63C 1.36(2) . ?
C62C C67C 1.485(18) . ?
C63C H63C 0.9500 . ?
C63C C64C 1.36(3) . ?
C64C H64C 0.9500 . ?
C64C C65C 1.383(16) . ?
C65C H65C 0.9500 . ?
C65C C66C 1.386(13) . ?
C66C C72C 1.537(13) . ?
C67C H67C 1.0000 . ?
C67C C68C 1.550(8) . ?
C67C C70C 1.55(2) . ?
C68C H68C 0.9900 . ?
C68C H68D 0.9900 . ?
C68C C69C 1.541(11) . ?
C69C H69D 0.9800 . ?
C69C H69E 0.9800 . ?
C69C H69F 0.9800 . ?
C70C H70C 0.9900 . ?
C70C H70D 0.9900 . ?
C70C C71C 1.544(19) . ?
C71C H71D 0.9800 . ?
C71C H71E 0.9800 . ?
C71C H71F 0.9800 . ?
C72C H72C 1.0000 . ?
C72C C73C 1.566(12) . ?
C72C C75C 1.394(16) . ?
C73C H73C 0.9900 . ?
C73C H73D 0.9900 . ?
C73C C74C 1.433(13) . ?
C74C H74D 0.9800 . ?
C74C H74E 0.9800 . ?
C74C H74F 0.9800 . ?
C75C H75C 0.9900 . ?
C75C H75D 0.9900 . ?
C75C C76C 1.419(15) . ?
C76C H76D 0.9800 . ?
C76C H76E 0.9800 . ?
C76C H76F 0.9800 . ?
C77A C78A 1.421(6) . ?
C77A C82A 1.424(7) . ?
C78A C79A 1.398(6) . ?
C78A C83A 1.516(13) . ?
C79A H79A 0.9500 . ?
C79A C80A 1.369(7) . ?
C80A H80A 0.9500 . ?
C80A C81A 1.387(7) . ?
C81A H81A 0.9500 . ?
C81A C82A 1.397(6) . ?
C82A C88A 1.527(9) . ?
C77C C78C 1.3900 . ?
C77C C82C 1.3900 . ?
C78C C79C 1.3900 . ?
C78C C83C 1.41(5) . ?
C79C H79C 0.9500 . ?
C79C C80C 1.3900 . ?
C80C H80C 0.9500 . ?
C80C C81C 1.3900 . ?
C81C H81C 0.9500 . ?
C81C C82C 1.3900 . ?
C82C C88C 1.54(4) . ?
C83A H83A 1.0000 . ?
C83A C84A 1.542(9) . ?
C83A C86A 1.511(10) . ?
C84A H84A 0.9900 . ?
C84A H84B 0.9900 . ?
C84A C85A 1.527(9) . ?
C85A H85A 0.9800 . ?
C85A H85B 0.9800 . ?
C85A H85C 0.9800 . ?
C86A H86A 0.9900 . ?
C86A H86B 0.9900 . ?
C86A C87A 1.538(10) . ?
C87A H87A 0.9800 . ?
C87A H87B 0.9800 . ?
C87A H87C 0.9800 . ?
C83C H83C 1.0000 . ?
C83C C84C 1.530(16) . ?
C83C C86C 1.534(16) . ?
C84C H84C 0.9900 . ?
C84C H84D 0.9900 . ?
C84C C85C 1.531(17) . ?
C85C H85D 0.9800 . ?
C85C H85E 0.9800 . ?
C85C H85F 0.9800 . ?
C86C H86C 0.9900 . ?
C86C H86D 0.9900 . ?
C86C C87C 1.539(17) . ?
C87C H87D 0.9800 . ?
C87C H87E 0.9800 . ?
C87C H87F 0.9800 . ?
C83E H83E 0.9999 . ?
C83E C84E 1.510(15) . ?
C83E C86E 1.506(15) . ?
C84E H84E 0.9900 . ?
C84E H84F 0.9900 . ?
C84E C85E 1.517(16) . ?
C85E H85G 0.9800 . ?
C85E H85H 0.9800 . ?
C85E H85I 0.9800 . ?
C86E H86E 0.9900 . ?
C86E H86F 0.9900 . ?
C86E C87E 1.497(17) . ?
C87E H87G 0.9800 . ?
C87E H87H 0.9800 . ?
C87E H87I 0.9800 . ?
C88A H88A 1.0000 . ?
C88A C89A 1.555(13) . ?
C88A C91A 1.524(12) . ?
C89A H89A 0.9900 . ?
C89A H89B 0.9900 . ?
C89A C90A 1.537(7) . ?
C90A H90A 0.9800 . ?
C90A H90B 0.9800 . ?
C90A H90C 0.9800 . ?
C91A H91A 0.9900 . ?
C91A H91B 0.9900 . ?
C91A C92A 1.496(7) . ?
C92A H92A 0.9800 . ?
C92A H92B 0.9800 . ?
C92A H92C 0.9800 . ?
C88C H88C 1.0000 . ?
C88C C89C 1.61(5) . ?
C88C C91C 1.61(5) . ?
C89C H89C 0.9900 . ?
C89C H89D 0.9900 . ?
C89C C90C 1.47(3) . ?
C90C H90D 0.9800 . ?
C90C H90E 0.9800 . ?
C90C H90F 0.9800 . ?
C91C H91C 0.9900 . ?
C91C H91D 0.9900 . ?
C91C C92C 1.50(3) . ?
C92C H92D 0.9800 . ?
C92C H92E 0.9800 . ?
C92C H92F 0.9800 . ?

loop_
_geom_torsion_atom_site_label_1
_geom_torsion_atom_site_label_2
_geom_torsion_atom_site_label_3
_geom_torsion_atom_site_label_4
_geom_torsion
_geom_torsion_site_symmetry_1
_geom_torsion_site_symmetry_2
_geom_torsion_site_symmetry_3
_geom_torsion_site_symmetry_4
_geom_torsion_publ_flag
Ba1 N1 C7 C8 -2.9(4) . . . . ?
Ba1 N1 C7 C10 177.39(18) . . . . ?
Ba1 N1 C18 C19 -86.8(2) . . . . ?
Ba1 N1 C18 C23 79.3(2) . . . . ?
Ba1 N2 C9 C8 -2.5(4) . . . . ?
Ba1 N2 C9 C14 178.95(16) . . . . ?
Ba1 N2 C34 C35 -92.2(2) . . . . ?
Ba1 N2 C34 C39 75.2(2) . . . . ?
Ba1 C1 C2 Ba2 -130.83(8) . . . . ?
Ba1 C1 C2 C3 -64.8(2) . . . . ?
Ba1 C1 C6 Ba2 130.96(8) . . . . ?
Ba1 C1 C6 C5 65.0(2) . . . . ?
Ba1 C2 C3 Ba2 -128.13(7) . . . . ?
Ba1 C2 C3 C4 -63.2(2) . . . . ?
Ba1 C3 C4 Ba2 -126.25(7) . . . . ?
Ba1 C3 C4 C5 -64.7(2) . . . . ?
Ba1 C4 C5 Ba2 -126.84(8) . . . . ?
Ba1 C4 C5 C6 -63.8(2) . . . . ?
Ba1 C5 C6 Ba2 -128.72(7) . . . . ?
Ba1 C5 C6 C1 -64.7(2) . . . . ?
Ba1 C18 C19 C20 100.1(2) . . . . ?
Ba1 C18 C19 C24 -82.1(2) . . . . ?
Ba1 C18 C23 C22 -105.1(3) . . . . ?
Ba1 C18 C23 C29 78.0(5) . . . . ?
Ba1 C18 C23 C29B 65.6(8) . . . . ?
Ba1 C18 C23 C29D 94.8(8) . . . . ?
Ba1 C34 C35 C36 105.5(2) . . . . ?
Ba1 C34 C35 C40 -75.4(2) . . . . ?
Ba1 C34 C39 C38 -112.9(2) . . . . ?
Ba1 C34 C39 C45 67.7(2) . . . . ?
Ba1 C39 C45 C46 -81.0(2) . . . . ?
Ba1 C39 C45 C48 151.4(2) . . . . ?
Ba2 N3 C50 C51 7.3(5) . . . . ?
Ba2 N3 C50 C53 -169.4(2) . . . . ?
Ba2 N3 C61 C62 73.5(2) . . . . ?
Ba2 N3 C61 C66 -95.1(2) . . . . ?
Ba2 N4 C52 C51 -2.0(4) . . . . ?
Ba2 N4 C52 C57 178.14(17) . . . . ?
Ba2 N4 C77 C78 94.4(2) . . . . ?
Ba2 N4 C77 C82 -71.2(2) . . . . ?
Ba2 C1 C2 Ba1 130.83(8) . . . . ?
Ba2 C1 C2 C3 66.1(2) . . . . ?
Ba2 C1 C6 Ba1 -130.96(8) . . . . ?
Ba2 C1 C6 C5 -66.0(2) . . . . ?
Ba2 C2 C3 Ba1 128.13(7) . . . . ?
Ba2 C2 C3 C4 64.9(2) . . . . ?
Ba2 C3 C4 Ba1 126.25(7) . . . . ?
Ba2 C3 C4 C5 61.6(2) . . . . ?
Ba2 C4 C5 Ba1 126.84(8) . . . . ?
Ba2 C4 C5 C6 63.1(2) . . . . ?
Ba2 C5 C6 Ba1 128.72(7) . . . . ?
Ba2 C5 C6 C1 64.0(2) . . . . ?
Ba2 C61 C62 C63 -111.8(2) . . . . ?
Ba2 C61 C62 C67 65.7(5) . . . . ?
Ba2 C61 C62 C67B 86.6(8) . . . . ?
Ba2 C61 C66 C65 101.1(2) . . . . ?
Ba2 C61 C66 C72 -80.9(3) . . . . ?
Ba2 C62 C63 C64 -73.5(3) . . . . ?
Ba2 C62 C67 C68 -60.0(7) . . . . ?
Ba2 C62 C67 C70 171.5(6) . . . . ?
Ba2 C62 C67B C68B -47.1(13) . . . . ?
Ba2 C62 C67B C70B -173.7(16) . . . . ?
Ba2 C77 C78 C79 -101.4(2) . . . . ?
Ba2 C77 C78 C83 77.4(3) . . . . ?
Ba2 C77 C82 C81 111.4(2) . . . . ?
Ba2 C77 C82 C88 -70.3(2) . . . . ?
Ba2 C82 C88 C89 84.8(2) . . . . ?
Ba2 C82 C88 C91 -147.5(2) . . . . ?
N1 C7 C8 C9 1.1(4) . . . . ?
N1 C7 C10 C11 -1.5(4) . . . . ?
N1 C7 C10 C12 -121.9(3) . . . . ?
N1 C7 C10 C13 118.3(3) . . . . ?
N1 C18 C19 C20 165.0(2) . . . . ?
N1 C18 C19 C24 -17.2(4) . . . . ?
N1 C18 C23 C22 -166.5(3) . . . . ?
N1 C18 C23 C29 16.6(6) . . . . ?
N1 C18 C23 C29B 4.2(8) . . . . ?
N1 C18 C23 C29D 33.4(8) . . . . ?
N2 C9 C14 C15 0.0(3) . . . . ?
N2 C9 C14 C16 -121.0(3) . . . . ?
N2 C9 C14 C17 120.4(3) . . . . ?
N2 C34 C35 C36 171.6(2) . . . . ?
N2 C34 C35 C40 -9.3(3) . . . . ?
N2 C34 C39 Ba1 -58.51(17) . . . . ?
N2 C34 C39 C38 -171.4(2) . . . . ?
N2 C34 C39 C45 9.2(3) . . . . ?
N3 C50 C51 C52 -3.0(5) . . . . ?
N3 C50 C53 C54 -5.4(4) . . . . ?
N3 C50 C53 C55 113.7(3) . . . . ?
N3 C50 C53 C56 -125.8(3) . . . . ?
N3 C61 C62 Ba2 -57.47(19) . . . . ?
N3 C61 C62 C63 -169.3(2) . . . . ?
N3 C61 C62 C67 8.2(6) . . . . ?
N3 C61 C62 C67B 29.1(9) . . . . ?
N3 C61 C66 C65 167.9(2) . . . . ?
N3 C61 C66 C72 -14.1(4) . . . . ?
N4 C52 C57 C58 -3.3(4) . . . . ?
N4 C52 C57 C59 117.0(3) . . . . ?
N4 C52 C57 C60 -124.3(3) . . . . ?
N4 C77 C78 C79 -169.8(2) . . . . ?
N4 C77 C78 C83 8.9(4) . . . . ?
N4 C77 C82 Ba2 57.81(17) . . . . ?
N4 C77 C82 C81 169.2(2) . . . . ?
N4 C77 C82 C88 -12.5(3) . . . . ?
C1 C2 C3 Ba1 64.1(2) . . . . ?
C1 C2 C3 Ba2 -64.0(2) . . . . ?
C1 C2 C3 C4 0.9(4) . . . . ?
C2 C1 C6 Ba1 -64.7(2) . . . . ?
C2 C1 C6 Ba2 66.2(2) . . . . ?
C2 C1 C6 C5 0.3(4) . . . . ?
C2 C3 C4 Ba1 63.3(2) . . . . ?
C2 C3 C4 Ba2 -63.0(2) . . . . ?
C2 C3 C4 C5 -1.4(4) . . . . ?
C3 C4 C5 Ba1 65.1(2) . . . . ?
C3 C4 C5 Ba2 -61.7(2) . . . . ?
C3 C4 C5 C6 1.4(4) . . . . ?
C4 C5 C6 Ba1 63.8(2) . . . . ?
C4 C5 C6 Ba2 -64.9(2) . . . . ?
C4 C5 C6 C1 -0.9(4) . . . . ?
C6 C1 C2 Ba1 64.5(2) . . . . ?
C6 C1 C2 Ba2 -66.4(2) . . . . ?
C6 C1 C2 C3 -0.3(4) . . . . ?
C7 N1 C18 Ba1 178.0(3) . . . . ?
C7 N1 C18 C19 91.2(3) . . . . ?
C7 N1 C18 C23 -102.8(3) . . . . ?
C7 C8 C9 N2 1.5(4) . . . . ?
C7 C8 C9 C14 -179.8(3) . . . . ?
C8 C7 C10 C11 178.8(2) . . . . ?
C8 C7 C10 C12 58.4(3) . . . . ?
C8 C7 C10 C13 -61.4(3) . . . . ?
C8 C9 C14 C15 -178.7(2) . . . . ?
C8 C9 C14 C16 60.4(3) . . . . ?
C8 C9 C14 C17 -58.2(3) . . . . ?
C9 N2 C34 Ba1 176.4(3) . . . . ?
C9 N2 C34 C35 84.2(3) . . . . ?
C9 N2 C34 C39 -108.4(3) . . . . ?
C10 C7 C8 C9 -179.2(3) . . . . ?
C18 N1 C7 C8 -179.8(3) . . . . ?
C18 N1 C7 C10 0.5(4) . . . . ?
C18 C19 C20 C21 0.4(4) . . . . ?
C18 C19 C24 C25 96.1(3) . . . . ?
C18 C19 C24 C27 -136.5(3) . . . . ?
C18 C23 C29 C30 -116.5(9) . . . . ?
C18 C23 C29 C32 112.1(10) . . . . ?
C18 C23 C29B C30B -140.8(15) . . . . ?
C18 C23 C29B C32B 92.7(17) . . . . ?
C18 C23 C29D C30D -105.5(14) . . . . ?
C18 C23 C29D C32D 124.8(19) . . . . ?
C19 C18 C23 C22 -0.3(4) . . . . ?
C19 C18 C23 C29 -177.2(5) . . . . ?
C19 C18 C23 C29B 170.3(8) . . . . ?
C19 C18 C23 C29D -160.5(8) . . . . ?
C19 C20 C21 C22 1.4(4) . . . . ?
C19 C24 C25 C26 62.7(3) . . . . ?
C19 C24 C27 C28 166.0(3) . . . . ?
C20 C19 C24 C25 -86.2(3) . . . . ?
C20 C19 C24 C27 41.2(3) . . . . ?
C20 C21 C22 C23 -2.8(4) . . . . ?
C21 C22 C23 C18 2.2(4) . . . . ?
C21 C22 C23 C29 179.2(5) . . . . ?
C21 C22 C23 C29B -168.9(8) . . . . ?
C21 C22 C23 C29D 159.7(9) . . . . ?
C22 C23 C29 C30 66.6(11) . . . . ?
C22 C23 C29 C32 -64.8(10) . . . . ?
C22 C23 C29B C30B 30(2) . . . . ?
C22 C23 C29B C32B -96.5(14) . . . . ?
C22 C23 C29D C30D 95.8(15) . . . . ?
C22 C23 C29D C32D -34(2) . . . . ?
C23 C18 C19 C20 -0.9(4) . . . . ?
C23 C18 C19 C24 176.9(2) . . . . ?
C23 C29 C30 C31 -76.6(13) . . . . ?
C23 C29 C32 C33 -168.9(9) . . . . ?
C23 C29B C30B C31B -178.7(13) . . . . ?
C23 C29B C32B C33B 74.2(18) . . . . ?
C23 C29D C30D C31D -71(2) . . . . ?
C23 C29D C32D C33D -172(2) . . . . ?
C24 C19 C20 C21 -177.4(2) . . . . ?
C25 C24 C27 C28 -66.2(3) . . . . ?
C27 C24 C25 C26 -64.9(3) . . . . ?
C30 C29 C32 C33 60.9(16) . . . . ?
C32 C29 C30 C31 52.4(15) . . . . ?
C30B C29B C32B C33B -58(2) . . . . ?
C32B C29B C30B C31B -52(3) . . . . ?
C30D C29D C32D C33D 60(3) . . . . ?
C32D C29D C30D C31D 59(3) . . . . ?
C34 N2 C9 C8 -177.1(2) . . . . ?
C34 N2 C9 C14 4.4(4) . . . . ?
C34 C35 C36 C37 -1.8(4) . . . . ?
C34 C35 C40 C41 94.0(3) . . . . ?
C34 C35 C40 C43 -138.1(2) . . . . ?
C34 C39 C45 C46 -137.2(2) . . . . ?
C34 C39 C45 C48 95.2(3) . . . . ?
C35 C34 C39 Ba1 109.1(2) . . . . ?
C35 C34 C39 C38 -3.8(3) . . . . ?
C35 C34 C39 C45 176.7(2) . . . . ?
C35 C36 C37 C38 -1.1(4) . . . . ?
C35 C40 C41 C42 70.0(4) . . . . ?
C35 C40 C43 C44 174.8(2) . . . . ?
C36 C35 C40 C41 -86.9(3) . . . . ?
C36 C35 C40 C43 41.0(3) . . . . ?
C36 C37 C38 C39 1.6(4) . . . . ?
C37 C38 C39 Ba1 -74.2(3) . . . . ?
C37 C38 C39 C34 0.9(4) . . . . ?
C37 C38 C39 C45 -179.6(3) . . . . ?
C38 C39 C45 C46 43.3(3) . . . . ?
C38 C39 C45 C48 -84.2(3) . . . . ?
C39 C34 C35 C36 4.2(3) . . . . ?
C39 C34 C35 C40 -176.6(2) . . . . ?
C39 C45 C46 C47 -179.2(2) . . . . ?
C39 C45 C48 C49 67.5(3) . . . . ?
C40 C35 C36 C37 179.1(3) . . . . ?
C41 C40 C43 C44 -57.3(4) . . . . ?
C43 C40 C41 C42 -58.7(4) . . . . ?
C46 C45 C48 C49 -60.3(3) . . . . ?
C48 C45 C46 C47 -51.4(3) . . . . ?
C50 N3 C61 Ba2 -178.6(3) . . . . ?
C50 N3 C61 C62 -105.2(4) . . . . ?
C50 N3 C61 C66 86.2(4) . . . . ?
C50 C51 C52 N4 0.4(5) . . . . ?
C50 C51 C52 C57 -179.7(3) . . . . ?
C51 C50 C53 C54 177.7(3) . . . . ?
C51 C50 C53 C55 -63.2(3) . . . . ?
C51 C50 C53 C56 57.3(3) . . . . ?
C51 C52 C57 C58 176.8(2) . . . . ?
C51 C52 C57 C59 -62.9(3) . . . . ?
C51 C52 C57 C60 55.8(3) . . . . ?
C52 N4 C77 Ba2 178.7(3) . . . . ?
C52 N4 C77 C78 -86.9(3) . . . . ?
C52 N4 C77 C82 107.4(3) . . . . ?
C53 C50 C51 C52 174.1(3) . . . . ?
C61 N3 C50 C51 -174.8(3) . . . . ?
C61 N3 C50 C53 8.6(5) . . . . ?
C61 C62 C63 C64 2.2(4) . . . . ?
C61 C62 C67 C68 -115.6(6) . . . . ?
C61 C62 C67 C70 115.9(6) . . . . ?
C61 C62 C67B C68B -112.7(12) . . . . ?
C61 C62 C67B C70B 120.6(16) . . . . ?
C61 C66 C72 C73 90.8(3) . . . . ?
C61 C66 C72 C75 -140.8(3) . . . . ?
C62 C61 C66 C65 -0.7(4) . . . . ?
C62 C61 C66 C72 177.3(3) . . . . ?
C62 C63 C64 C65 -2.3(4) . . . . ?
C62 C67 C68 C69 -74.6(8) . . . . ?
C62 C67 C70 C71 -173.3(7) . . . . ?
C62 C67B C68B C69B -68.9(18) . . . . ?
C62 C67B C70B C71B -174.9(14) . . . . ?
C63 C62 C67 C68 61.9(8) . . . . ?
C63 C62 C67 C70 -66.6(8) . . . . ?
C63 C62 C67B C68B 86.0(14) . . . . ?
C63 C62 C67B C70B -41(2) . . . . ?
C63 C64 C65 C66 0.8(4) . . . . ?
C64 C65 C66 C61 0.7(4) . . . . ?
C64 C65 C66 C72 -177.3(3) . . . . ?
C65 C66 C72 C73 -91.2(3) . . . . ?
C65 C66 C72 C75 37.2(4) . . . . ?
C66 C61 C62 Ba2 111.1(2) . . . . ?
C66 C61 C62 C63 -0.7(4) . . . . ?
C66 C61 C62 C67 176.8(5) . . . . ?
C66 C61 C62 C67B -162.2(8) . . . . ?
C66 C72 C73 C74 72.3(4) . . . . ?
C66 C72 C75 C76 170.7(3) . . . . ?
C67 C62 C63 C64 -175.4(5) . . . . ?
C68 C67 C70 C71 55.4(10) . . . . ?
C70 C67 C68 C69 52.6(9) . . . . ?
C67B C62 C63 C64 163.1(9) . . . . ?
C68B C67B C70B C71B 62(2) . . . . ?
C70B C67B C68B C69B 58(2) . . . . ?
C73 C72 C75 C76 -61.1(4) . . . . ?
C75 C72 C73 C74 -56.1(4) . . . . ?
C77 N4 C52 C51 -180.0(3) . . . . ?
C77 N4 C52 C57 0.1(4) . . . . ?
C77 C78 C79 C80 2.2(4) . . . . ?
C77 C78 C83 C84 -100.2(3) . . . . ?
C77 C78 C83 C86 133.5(3) . . . . ?
C77 C82 C88 C89 144.9(3) . . . . ?
C77 C82 C88 C91 -87.4(3) . . . . ?
C78 C77 C82 Ba2 -108.0(2) . . . . ?
C78 C77 C82 C81 3.4(4) . . . . ?
C78 C77 C82 C88 -178.3(2) . . . . ?
C78 C79 C80 C81 1.2(5) . . . . ?
C78 C83 C84 C85 -71.4(3) . . . . ?
C78 C83 C86 C87 -173.1(3) . . . . ?
C79 C78 C83 C84 78.5(3) . . . . ?
C79 C78 C83 C86 -47.8(4) . . . . ?
C79 C80 C81 C82 -2.3(5) . . . . ?
C80 C81 C82 Ba2 77.7(3) . . . . ?
C80 C81 C82 C77 0.0(4) . . . . ?
C80 C81 C82 C88 -178.3(3) . . . . ?
C81 C82 C88 C89 -36.9(4) . . . . ?
C81 C82 C88 C91 90.8(3) . . . . ?
C82 C77 C78 C79 -4.4(4) . . . . ?
C82 C77 C78 C83 174.3(2) . . . . ?
C82 C88 C89 C90 -177.9(3) . . . . ?
C82 C88 C91 C92 -59.0(4) . . . . ?
C83 C78 C79 C80 -176.6(3) . . . . ?
C84 C83 C86 C87 61.2(4) . . . . ?
C86 C83 C84 C85 55.3(4) . . . . ?
C89 C88 C91 C92 69.1(4) . . . . ?
C91 C88 C89 C90 54.8(4) . . . . ?
Ba1A N1A C7A C8A 12.9(4) . . . . ?
Ba1A N1A C7A C10A -171.23(19) . . . . ?
Ba1A N1A C18A C19A -78.8(3) . . . . ?
Ba1A N1A C18A C23A 87.1(3) . . . . ?
Ba1A N2A C9A C8A 6.6(4) . . . . ?
Ba1A N2A C9A C14A -175.59(17) . . . . ?
Ba1A N2A C34A C35A -76.9(2) . . . . ?
Ba1A N2A C34A C39A 89.7(2) . . . . ?
Ba1A C1A C2A Ba2A 127.52(10) . . . . ?
Ba1A C1A C2A C3A 60.5(3) . . . . ?
Ba1A C1A C6A Ba2A -126.12(8) . . . . ?
Ba1A C1A C6A C5A -64.9(3) . . . . ?
Ba1A C2A C3A Ba2A 130.54(10) . . . . ?
Ba1A C2A C3A C4A 66.1(3) . . . . ?
Ba1A C3A C4A Ba2A 132.49(8) . . . . ?
Ba1A C3A C4A C5A 68.0(3) . . . . ?
Ba1A C4A C5A Ba2A 131.96(10) . . . . ?
Ba1A C4A C5A C6A 63.9(3) . . . . ?
Ba1A C5A C6A Ba2A 128.52(10) . . . . ?
Ba1A C5A C6A C1A 65.7(3) . . . . ?
Ba1A C18A C19A C20A 105.2(3) . . . . ?
Ba1A C18A C19A C24A -77.2(3) . . . . ?
Ba1A C18A C23A C22A -102.2(3) . . . . ?
Ba1A C18A C23A C29A 78.6(3) . . . . ?
Ba1A C34A C35A C36A 105.6(3) . . . . ?
Ba1A C34A C35A C40A -76.1(3) . . . . ?
Ba1A C34A C39A C38A -101.3(2) . . . . ?
Ba1A C34A C39A C45A 79.4(2) . . . . ?
Ba1A C35A C36A C37A 73.2(4) . . . . ?
Ba1A C35A C40A C41A 82.0(3) . . . . ?
Ba1A C35A C40A C43A -149.6(2) . . . . ?
Ba2A N3A C50A C51A -3.1(4) . . . . ?
Ba2A N3A C50A C53A 179.89(19) . . . . ?
Ba2A N3A C61A C62A 76.1(17) . . . . ?
Ba2A N3A C61A C66A -99.5(19) . . . . ?
Ba2A N3A C61C C62C 89(2) . . . . ?
Ba2A N3A C61C C66C -71.2(18) . . . . ?
Ba2A N4A C52A C51A -3.4(5) . . . . ?
Ba2A N4A C52A C57A 179.0(2) . . . . ?
Ba2A N4A C77A C78A 77.7(5) . . . . ?
Ba2A N4A C77A C82A -91.3(5) . . . . ?
Ba2A N4A C77C C78C 84.1(13) . . . . ?
Ba2A N4A C77C C82C -103.2(11) . . . . ?
Ba2A C1A C2A Ba1A -127.52(10) . . . . ?
Ba2A C1A C2A C3A -67.0(3) . . . . ?
Ba2A C1A C6A Ba1A 126.12(8) . . . . ?
Ba2A C1A C6A C5A 61.3(3) . . . . ?
Ba2A C2A C3A Ba1A -130.54(10) . . . . ?
Ba2A C2A C3A C4A -64.5(3) . . . . ?
Ba2A C3A C4A Ba1A -132.49(8) . . . . ?
Ba2A C3A C4A C5A -64.5(3) . . . . ?
Ba2A C4A C5A Ba1A -131.96(10) . . . . ?
Ba2A C4A C5A C6A -68.0(3) . . . . ?
Ba2A C5A C6A Ba1A -128.52(10) . . . . ?
Ba2A C5A C6A C1A -62.9(3) . . . . ?
Ba2A C61A C62A C63A -108.4(9) . . . . ?
Ba2A C61A C62A C67A 65.4(12) . . . . ?
Ba2A C61A C66A C65A 96.7(9) . . . . ?
Ba2A C61A C66A C72A -75.1(14) . . . . ?
Ba2A C62A C63A C64A -75.8(13) . . . . ?
Ba2A C62A C67A C68A -99.1(5) . . . . ?
Ba2A C62A C67A C70A 133.0(4) . . . . ?
Ba2A C61C C62C C63C -100.9(13) . . . . ?
Ba2A C61C C62C C67C 81.3(13) . . . . ?
Ba2A C61C C66C C65C 111.7(9) . . . . ?
Ba2A C61C C66C C72C -67.6(13) . . . . ?
Ba2A C66C C72C C73C 92.5(9) . . . . ?
Ba2A C66C C72C C75C -131.0(8) . . . . ?
Ba2A C77A C78A C79A -116.9(4) . . . . ?
Ba2A C77A C78A C83A 59.4(6) . . . . ?
Ba2A C77A C82A C81A 112.8(5) . . . . ?
Ba2A C77A C82A C88A -68.5(8) . . . . ?
Ba2A C77C C78C C79C -116.3(9) . . . . ?
Ba2A C77C C78C C83C 75(2) . . . . ?
Ba2A C77C C82C C81C 107.9(9) . . . . ?
Ba2A C77C C82C C88C -73(3) . . . . ?
Ba2A C78C C79C C80C -73.3(9) . . . . ?
Ba2A C78C C83C C84C -71(4) . . . . ?
Ba2A C78C C83C C86C 155(3) . . . . ?
N1A C7A C8A C9A -1.5(5) . . . . ?
N1A C7A C10A C11A 7.0(4) . . . . ?
N1A C7A C10A C12A 129.0(3) . . . . ?
N1A C7A C10A C13A -112.6(3) . . . . ?
N1A C18A C19A C20A 167.1(3) . . . . ?
N1A C18A C19A C24A -15.3(5) . . . . ?
N1A C18A C23A C22A -168.0(3) . . . . ?
N1A C18A C23A C29A 12.8(5) . . . . ?
N2A C9A C14A C15A 3.6(4) . . . . ?
N2A C9A C14A C16A 124.4(3) . . . . ?
N2A C9A C14A C17A -117.0(3) . . . . ?
N2A C34A C35A Ba1A 60.7(2) . . . . ?
N2A C34A C35A C36A 166.4(3) . . . . ?
N2A C34A C35A C40A -15.4(4) . . . . ?
N2A C34A C39A C38A -167.8(2) . . . . ?
N2A C34A C39A C45A 12.8(4) . . . . ?
N3A C50A C51A C52A -1.4(5) . . . . ?
N3A C50A C53A C54A -8.3(4) . . . . ?
N3A C50A C53A C55A -130.1(3) . . . . ?
N3A C50A C53A C56A 111.8(3) . . . . ?
N3A C61A C62A Ba2A -63.2(15) . . . . ?
N3A C61A C62A C63A -171.6(14) . . . . ?
N3A C61A C62A C67A 2(2) . . . . ?
N3A C61A C66A C65A 171.0(14) . . . . ?
N3A C61A C66A C72A -1(3) . . . . ?
N3A C61C C62C C63C -166.6(17) . . . . ?
N3A C61C C62C C67C 16(3) . . . . ?
N3A C61C C66C Ba2A 57.0(15) . . . . ?
N3A C61C C66C C65C 168.6(14) . . . . ?
N3A C61C C66C C72C -11(3) . . . . ?
N4A C52A C57A C58A -1.9(4) . . . . ?
N4A C52A C57A C59A -123.7(3) . . . . ?
N4A C52A C57A C60A 117.7(3) . . . . ?
N4A C77A C78A C79A -174.1(5) . . . . ?
N4A C77A C78A C83A 2.2(8) . . . . ?
N4A C77A C82A C81A 175.6(5) . . . . ?
N4A C77A C82A C88A -5.6(9) . . . . ?
N4A C77C C78C Ba2A -71.2(13) . . . . ?
N4A C77C C78C C79C 172.6(19) . . . . ?
N4A C77C C78C C83C 4(3) . . . . ?
N4A C77C C82C C81C -172.7(19) . . . . ?
N4A C77C C82C C88C 7(3) . . . . ?
C1A C2A C3A Ba1A -61.8(3) . . . . ?
C1A C2A C3A Ba2A 68.7(3) . . . . ?
C1A C2A C3A C4A 4.2(5) . . . . ?
C2A C1A C6A Ba1A 65.6(3) . . . . ?
C2A C1A C6A Ba2A -60.6(3) . . . . ?
C2A C1A C6A C5A 0.7(6) . . . . ?
C2A C3A C4A Ba1A -68.3(3) . . . . ?
C2A C3A C4A Ba2A 64.2(3) . . . . ?
C2A C3A C4A C5A -0.3(5) . . . . ?
C3A C4A C5A Ba1A -67.5(3) . . . . ?
C3A C4A C5A Ba2A 64.5(3) . . . . ?
C3A C4A C5A C6A -3.6(5) . . . . ?
C4A C5A C6A Ba1A -62.3(3) . . . . ?
C4A C5A C6A Ba2A 66.2(3) . . . . ?
C4A C5A C6A C1A 3.3(5) . . . . ?
C6A C1A C2A Ba1A -65.0(3) . . . . ?
C6A C1A C2A Ba2A 62.5(3) . . . . ?
C6A C1A C2A C3A -4.4(5) . . . . ?
C7A N1A C18A Ba1A -166.6(3) . . . . ?
C7A N1A C18A C19A 114.6(4) . . . . ?
C7A N1A C18A C23A -79.5(4) . . . . ?
C7A C8A C9A N2A -7.7(5) . . . . ?
C7A C8A C9A C14A 174.2(3) . . . . ?
C8A C7A C10A C11A -176.9(3) . . . . ?
C8A C7A C10A C12A -54.8(3) . . . . ?
C8A C7A C10A C13A 63.5(3) . . . . ?
C8A C9A C14A C15A -178.4(2) . . . . ?
C8A C9A C14A C16A -57.6(3) . . . . ?
C8A C9A C14A C17A 60.9(3) . . . . ?
C9A N2A C34A Ba1A -171.4(3) . . . . ?
C9A N2A C34A C35A 111.7(3) . . . . ?
C9A N2A C34A C39A -81.6(4) . . . . ?
C10A C7A C8A C9A -177.8(3) . . . . ?
C18A N1A C7A C8A 172.5(3) . . . . ?
C18A N1A C7A C10A -11.6(4) . . . . ?
C18A C19A C20A C21A -0.3(5) . . . . ?
C18A C19A C24A C25A 145.7(3) . . . . ?
C18A C19A C24A C27A -74.0(8) . . . . ?
C18A C19A C24A C27C -94.9(8) . . . . ?
C18A C23A C29A C30A -79.8(4) . . . . ?
C18A C23A C29A C32A 152.3(3) . . . . ?
C19A C18A C23A C22A -2.3(5) . . . . ?
C19A C18A C23A C29A 178.5(3) . . . . ?
C19A C20A C21A C22A 0.5(6) . . . . ?
C19A C24A C25A C26A -179.4(3) . . . . ?
C19A C24A C27A C28A -66.0(11) . . . . ?
C19A C24A C27C C28C -70.3(10) . . . . ?
C20A C19A C24A C25A -36.8(5) . . . . ?
C20A C19A C24A C27A 103.6(8) . . . . ?
C20A C19A C24A C27C 82.6(8) . . . . ?
C20A C21A C22A C23A -1.6(6) . . . . ?
C21A C22A C23A C18A 2.5(6) . . . . ?
C21A C22A C23A C29A -178.3(4) . . . . ?
C22A C23A C29A C30A 101.0(4) . . . . ?
C22A C23A C29A C32A -26.9(5) . . . . ?
C23A C18A C19A C20A 1.2(5) . . . . ?
C23A C18A C19A C24A 178.8(3) . . . . ?
C23A C29A C30A C31A -58.4(4) . . . . ?
C23A C29A C32A C33A -168.5(3) . . . . ?
C24A C19A C20A C21A -177.9(4) . . . . ?
C25A C24A C27A C28A 74.4(12) . . . . ?
C25A C24A C27C C28C 54.3(11) . . . . ?
C27A C24A C25A C26A 39.9(8) . . . . ?
C27C C24A C25A C26A 61.2(9) . . . . ?
C30A C29A C32A C33A 64.0(4) . . . . ?
C32A C29A C30A C31A 70.1(4) . . . . ?
C34A N2A C9A C8A 173.3(3) . . . . ?
C34A N2A C9A C14A -8.9(4) . . . . ?
C34A C35A C36A C37A 1.0(5) . . . . ?
C34A C35A C40A C41A 142.5(3) . . . . ?
C34A C35A C40A C43A -89.2(4) . . . . ?
C34A C39A C45A C46A -97.3(3) . . . . ?
C34A C39A C45A C48A 135.7(3) . . . . ?
C35A C34A C39A C38A -1.3(4) . . . . ?
C35A C34A C39A C45A 179.3(2) . . . . ?
C35A C36A C37A C38A 0.1(5) . . . . ?
C35A C40A C41A C42A -175.8(3) . . . . ?
C35A C40A C43A C44A -66.9(4) . . . . ?
C36A C35A C40A C41A -39.3(4) . . . . ?
C36A C35A C40A C43A 89.0(4) . . . . ?
C36A C37A C38A C39A -1.9(5) . . . . ?
C37A C38A C39A C34A 2.5(4) . . . . ?
C37A C38A C39A C45A -178.2(3) . . . . ?
C38A C39A C45A C46A 83.3(3) . . . . ?
C38A C39A C45A C48A -43.6(4) . . . . ?
C39A C34A C35A Ba1A -106.0(2) . . . . ?
C39A C34A C35A C36A -0.4(4) . . . . ?
C39A C34A C35A C40A 177.9(3) . . . . ?
C39A C45A C46A C47A -73.0(3) . . . . ?
C39A C45A C48A C49A -172.6(2) . . . . ?
C40A C35A C36A C37A -177.2(3) . . . . ?
C41A C40A C43A C44A 62.0(4) . . . . ?
C43A C40A C41A C42A 55.4(4) . . . . ?
C46A C45A C48A C49A 60.2(3) . . . . ?
C48A C45A C46A C47A 54.2(3) . . . . ?
C50A N3A C61A Ba2A 168.4(10) . . . . ?
C50A N3A C61A C62A -115.6(18) . . . . ?
C50A N3A C61A C66A 69(2) . . . . ?
C50A N3A C61C Ba2A 174.1(9) . . . . ?
C50A N3A C61C C62C -97(2) . . . . ?
C50A N3A C61C C66C 102.8(17) . . . . ?
C50A C51A C52A N4A 4.4(5) . . . . ?
C50A C51A C52A C57A -177.8(3) . . . . ?
C51A C50A C53A C54A 174.4(3) . . . . ?
C51A C50A C53A C55A 52.6(3) . . . . ?
C51A C50A C53A C56A -65.4(3) . . . . ?
C51A C52A C57A C58A -179.7(3) . . . . ?
C51A C52A C57A C59A 58.5(3) . . . . ?
C51A C52A C57A C60A -60.1(3) . . . . ?
C52A N4A C77A Ba2A 168.9(4) . . . . ?
C52A N4A C77A C78A -113.4(5) . . . . ?
C52A N4A C77A C82A 77.5(6) . . . . ?
C52A N4A C77C Ba2A 172.4(11) . . . . ?
C52A N4A C77C C78C -103.5(14) . . . . ?
C52A N4A C77C C82C 69.2(19) . . . . ?
C53A C50A C51A C52A 176.0(3) . . . . ?
C61A N3A C50A C51A -164.8(15) . . . . ?
C61A N3A C50A C53A 18.2(16) . . . . ?
C61A C62A C63A C64A -1.1(18) . . . . ?
C61A C62A C67A C68A -154.9(13) . . . . ?
C61A C62A C67A C70A 77.3(14) . . . . ?
C61A C66A C72A C73A 77.2(15) . . . . ?
C61A C66A C72A C75A -153.5(14) . . . . ?
C62A C61A C66A C65A -5(2) . . . . ?
C62A C61A C66A C72A -176.4(12) . . . . ?
C62A C63A C64A C65A -1.3(18) . . . . ?
C62A C67A C68A C69A 168.5(6) . . . . ?
C62A C67A C70A C71A 72.1(12) . . . . ?
C63A C62A C67A C68A 19.0(10) . . . . ?
C63A C62A C67A C70A -108.8(8) . . . . ?
C63A C64A C65A C66A 0.9(17) . . . . ?
C64A C65A C66A C61A 2.1(16) . . . . ?
C64A C65A C66A C72A 173.9(9) . . . . ?
C65A C66A C72A C73A -94.5(8) . . . . ?
C65A C66A C72A C75A 34.8(11) . . . . ?
C66A C61A C62A Ba2A 113(2) . . . . ?
C66A C61A C62A C63A 4(2) . . . . ?
C66A C61A C62A C67A 177.9(13) . . . . ?
C66A C72A C73A C74A 52.2(9) . . . . ?
C66A C72A C75A C76A 158.2(8) . . . . ?
C67A C62A C63A C64A -175.2(10) . . . . ?
C68A C67A C70A C71A -57.2(12) . . . . ?
C70A C67A C68A C69A -64.4(8) . . . . ?
C73A C72A C75A C76A -69.6(11) . . . . ?
C75A C72A C73A C74A -80.2(9) . . . . ?
C61C N3A C50A C51A -173.8(14) . . . . ?
C61C N3A C50A C53A 9.2(15) . . . . ?
C61C C62C C63C C64C 5(2) . . . . ?
C61C C62C C67C C68C -102.4(15) . . . . ?
C61C C62C C67C C70C 129.6(17) . . . . ?
C61C C66C C72C C73C 151.2(16) . . . . ?
C61C C66C C72C C75C -72.3(17) . . . . ?
C62C C61C C66C Ba2A -104(2) . . . . ?
C62C C61C C66C C65C 7(3) . . . . ?
C62C C61C C66C C72C -171.9(14) . . . . ?
C62C C63C C64C C65C -2(2) . . . . ?
C62C C67C C68C C69C -71.8(9) . . . . ?
C62C C67C C70C C71C -171.3(13) . . . . ?
C63C C62C C67C C68C 79.9(12) . . . . ?
C63C C62C C67C C70C -48.1(17) . . . . ?
C63C C64C C65C C66C 2.4(18) . . . . ?
C64C C65C C66C Ba2A 73.1(11) . . . . ?
C64C C65C C66C C61C -5.0(18) . . . . ?
C64C C65C C66C C72C 174.3(10) . . . . ?
C65C C66C C72C C73C -28.0(14) . . . . ?
C65C C66C C72C C75C 108.5(11) . . . . ?
C66C C61C C62C C63C -7(3) . . . . ?
C66C C61C C62C C67C 175.1(14) . . . . ?
C66C C72C C73C C74C -51.9(16) . . . . ?
C66C C72C C75C C76C -78.6(16) . . . . ?
C67C C62C C63C C64C -177.7(13) . . . . ?
C68C C67C C70C C71C 57.8(18) . . . . ?
C70C C67C C68C C69C 55.2(12) . . . . ?
C73C C72C C75C C76C 58.4(19) . . . . ?
C75C C72C C73C C74C 173.3(13) . . . . ?
C77A N4A C52A C51A -166.4(4) . . . . ?
C77A N4A C52A C57A 16.0(5) . . . . ?
C77A C78A C79A C80A 0.7(7) . . . . ?
C77A C78A C83A C84A -145.5(7) . . . . ?
C77A C78A C83A C86A 83.8(10) . . . . ?
C77A C82A C88A C89A 100.8(8) . . . . ?
C77A C82A C88A C91A -132.8(7) . . . . ?
C78A C77A C82A C81A 6.6(7) . . . . ?
C78A C77A C82A C88A -174.7(7) . . . . ?
C78A C79A C80A C81A 2.2(8) . . . . ?
C78A C83A C84A C85A 177.6(7) . . . . ?
C78A C83A C86A C87A 65.4(10) . . . . ?
C79A C78A C83A C84A 30.7(10) . . . . ?
C79A C78A C83A C86A -100.0(9) . . . . ?
C79A C80A C81A C82A -0.6(8) . . . . ?
C80A C81A C82A C77A -3.8(8) . . . . ?
C80A C81A C82A C88A 177.5(8) . . . . ?
C81A C82A C88A C89A -80.5(9) . . . . ?
C81A C82A C88A C91A 45.9(11) . . . . ?
C82A C77A C78A C79A -5.1(7) . . . . ?
C82A C77A C78A C83A 171.2(6) . . . . ?
C82A C88A C89A C90A 72.4(8) . . . . ?
C82A C88A C91A C92A 168.7(7) . . . . ?
C77C N4A C52A C51A -172.0(16) . . . . ?
C77C N4A C52A C57A 10.4(17) . . . . ?
C77C C78C C79C C80C 0.0 . . . . ?
C77C C78C C83C C84C -130(3) . . . . ?
C77C C78C C83C C86C 97(4) . . . . ?
C77C C82C C88C C89C 80(5) . . . . ?
C77C C82C C88C C91C -140(3) . . . . ?
C78C C77C C82C C81C 0.0 . . . . ?
C78C C77C C82C C88C 179(3) . . . . ?
C78C C79C C80C C81C 0.0 . . . . ?
C78C C83C C84C C85C 160(3) . . . . ?
C78C C83C C86C C87C -166(3) . . . . ?
C79C C78C C83C C84C 61(4) . . . . ?
C79C C78C C83C C86C -73(3) . . . . ?
C79C C80C C81C C82C 0.0 . . . . ?
C80C C81C C82C C77C 0.0 . . . . ?
C80C C81C C82C C88C -179(3) . . . . ?
C81C C82C C88C C89C -101(4) . . . . ?
C81C C82C C88C C91C 40(4) . . . . ?
C82C C77C C78C Ba2A 116.3(9) . . . . ?
C82C C77C C78C C79C 0.0 . . . . ?
C82C C77C C78C C83C -168(2) . . . . ?
C82C C88C C89C C90C 67(5) . . . . ?
C82C C88C C91C C92C 169(3) . . . . ?
C83A C78A C79A C80A -175.6(6) . . . . ?
C84A C83A C86A C87A -65.6(12) . . . . ?
C86A C83A C84A C85A -50.2(13) . . . . ?
C83C C78C C79C C80C 171.1(18) . . . . ?
C84C C83C C86C C87C 57(5) . . . . ?
C86C C83C C84C C85C -67(5) . . . . ?
C84E C83E C86E C87E -98(3) . . . . ?
C86E C83E C84E C85E 73(3) . . . . ?
C89A C88A C91A C92A -68.4(7) . . . . ?
C91A C88A C89A C90A -54.2(7) . . . . ?
C89C C88C C91C C92C -41(4) . . . . ?
C91C C88C C89C C90C -76(3) . . . . ?

loop_
_smtbx_masks_void_nr
_smtbx_masks_void_average_x
_smtbx_masks_void_average_y
_smtbx_masks_void_average_z
_smtbx_masks_void_volume
_smtbx_masks_void_count_electrons
_smtbx_masks_void_content
1 -0.471 -0.471 0.500 896.5 170.7 4(C5H12)
2 0.500 0.500 0.000 902.8 178.5 '2(C5H12), 2(C6H12)'
3 0.121 0.732 0.934 12.9 0.0 ?
4 0.181 0.221 0.615 10.8 0.0 ?
5 0.175 0.912 0.600 8.2 0.0 ?
6 0.819 0.779 0.385 10.8 0.0 ?
7 0.825 0.088 0.400 8.2 0.0 ?
8 0.879 0.268 0.066 12.9 0.0 ?
